data_7129726
loop_
_publ_author_name
'Zhou, Zheng'
'Zhu, Yikun'
'Wei, Zheng'
'Bergner, John'
'Nei\&s, Christian'
'Doloczki, Susanne'
'G\"orling, Andreas'
'Kivala, Milan'
'Petrukhina, Marina A.'

_publ_section_title
;
 Reversible structural rearrangement of \p-expanded cyclooctatetraene upon
 two-fold reduction with alkali metals
;
_journal_name_full 'Chemical Communications'
_journal_paper_doi 10.1039/D2CC00218C
_journal_year 2022
_chemical_formula_moiety '2(C20 H40 Na O8), 1(C72 H48), 2(C6 H14)'
_chemical_formula_sum 'C124 H152 Na2 O19'
_chemical_formula_weight 1992.43
_space_group_crystal_system monoclinic
_space_group_IT_number 4
_space_group_name_Hall 'P 2yb'
_space_group_name_H-M_alt 'P 1 21 1'
_atom_sites_solution_hydrogens geom
_atom_sites_solution_primary dual
_atom_sites_solution_secondary difmap
_audit_creation_date 2019-05-24
_audit_creation_method
;
Olex2 1.2
(compiled 2018.05.29 svn.r3508 for OlexSys, GUI svn.r5506)
;
_audit_update_record
;
2021-10-21 deposited with the CCDC.	2022-02-10 downloaded from the CCDC.
;
_cell_angle_alpha 90
_cell_angle_beta 110.696(2)
_cell_angle_gamma 90
_cell_formula_units_Z 4
_cell_length_a 13.197(3)
_cell_length_b 57.995(11)
_cell_length_c 15.630(3)
_cell_measurement_reflns_used 9783
_cell_measurement_temperature 100(2)
_cell_measurement_theta_max 22.07
_cell_measurement_theta_min 2.81
_cell_volume 11191(4)
_computing_cell_refinement 'SAINT V8.38A (bruker, 2016)'
_computing_data_collection 'APEX3 v.2017.3-0 (Bruker AXS Inc., 2017)'
_computing_data_reduction 'SAINT V8.38A (bruker, 2016)'
_computing_molecular_graphics 'Olex2 (Dolomanov et al., 2009)'
_computing_publication_material 'Olex2 (Dolomanov et al., 2009)'
_computing_structure_refinement 'SHELXL 2018/3 (Sheldrick, 2018)'
_computing_structure_solution 'SHELXT 2018/2 (Sheldrick, 2018)'
_diffrn_ambient_temperature 100(2)
_diffrn_measured_fraction_theta_full 0.999
_diffrn_measured_fraction_theta_max 0.997
_diffrn_measurement_device_type 'Bruker D8 Venture PHOTON 100 CMOS'
_diffrn_measurement_method '\f and \w scans'
_diffrn_radiation_type MoK\a
_diffrn_radiation_wavelength 0.71073
_diffrn_reflns_av_R_equivalents 0.1396
_diffrn_reflns_av_unetI/netI 0.1657
_diffrn_reflns_Laue_measured_fraction_full 0.999
_diffrn_reflns_Laue_measured_fraction_max 0.997
_diffrn_reflns_limit_h_max 15
_diffrn_reflns_limit_h_min -15
_diffrn_reflns_limit_k_max 69
_diffrn_reflns_limit_k_min -69
_diffrn_reflns_limit_l_max 18
_diffrn_reflns_limit_l_min -18
_diffrn_reflns_number 151540
_diffrn_reflns_point_group_measured_fraction_full 0.997
_diffrn_reflns_point_group_measured_fraction_max 0.995
_diffrn_reflns_theta_full 25.242
_diffrn_reflns_theta_max 25.420
_diffrn_reflns_theta_min 2.720
_diffrn_source 'fine-focus sealed tube'
_diffrn_standards_number 0
_exptl_absorpt_coefficient_mu 0.085
_exptl_absorpt_correction_T_max 0.7028
_exptl_absorpt_correction_T_min 0.6119
_exptl_absorpt_correction_type multi-scan
_exptl_absorpt_process_details
;
SADABS-2016/2 (Bruker,2016/2) was used for 
absorption correction. wR2(int) was 0.0742 
before and 0.0642 after correction. The 
Ratio of minimum to maximum transmission is 
0.8707. The \l/2 correction factor is Not present.
;
_exptl_crystal_colour black
_exptl_crystal_colour_primary black
_exptl_crystal_density_diffrn 1.183
_exptl_crystal_description plate
_exptl_crystal_F_000 4280
_exptl_crystal_size_max 0.20
_exptl_crystal_size_mid 0.13
_exptl_crystal_size_min 0.03
_refine_diff_density_max 0.350
_refine_diff_density_min -0.349
_refine_diff_density_rms 0.048
_refine_ls_abs_structure_details
;
 Refined as an inversion twin.
;
_refine_ls_abs_structure_Flack 0.1(5)
_refine_ls_extinction_method none
_refine_ls_goodness_of_fit_ref 0.995
_refine_ls_hydrogen_treatment constr
_refine_ls_matrix_type full
_refine_ls_number_parameters 3466
_refine_ls_number_reflns 41044
_refine_ls_number_restraints 7996
_refine_ls_restrained_S_all 0.937
_refine_ls_R_factor_all 0.1749
_refine_ls_R_factor_gt 0.0764
_refine_ls_shift/su_max 0.003
_refine_ls_shift/su_mean 0.000
_refine_ls_structure_factor_coef Fsqd
_refine_ls_weighting_details 'w=1/[\s^2^(Fo^2^)+(0.0804P)^2^] where P=(Fo^2^+2Fc^2^)/3'
_refine_ls_weighting_scheme calc
_refine_ls_wR_factor_gt 0.1473
_refine_ls_wR_factor_ref 0.1802
_reflns_Friedel_coverage 0.974
_reflns_Friedel_fraction_full 0.995
_reflns_Friedel_fraction_max 0.992
_reflns_number_gt 20705
_reflns_number_total 41044
_reflns_threshold_expression 'I > 2\s(I)'
_cod_data_source_file d2cc00218c2.cif
_cod_data_source_block 3
_cod_database_code 7129726
_shelx_shelxl_version_number 2018/3
_shelx_space_group_comment
;
The symmetry employed for this shelxl refinement is uniquely defined
by the following loop, which should always be used as a source of
symmetry information in preference to the above space-group names.
They are only intended as comments.
;
_shelx_estimated_absorpt_t_max 0.997
_shelx_estimated_absorpt_t_min 0.983
_olex2_refinement_description
;
1. Twinned data refinement
 Scales: 0.9(5)
 0.1(5)
2. Fixed Uiso
 At 1.2 times of:
  All C(H) groups, All C(H,H) groups
3. Restrained distances
 C07T-C07S = C07S-C07Q = C07Q-C07K
 1.54 with sigma of 0.02
 O04C-C07K = O04C-C07T
 1.43 with sigma of 0.02
 O03F-C07P = O03F-C0AA
 1.43 with sigma of 0.02
 C07P-C07N = C1AA-C07N = C1AA-C0AA
 1.54 with sigma of 0.02
 O0AA-C8AA = O00M-C05S = O00M-C04Q = O0AA-C7AA
 1.43 with sigma of 0.02
 C8AA-C07I = C07H-C05S = C075-C04Q = C7AA-C0 = C07I-C0 = C07H-C075
 1.54 with sigma of 0.02
 O023-C06L = O023-C04I
 1.43 with sigma of 0.02
 C054-C04I = C064-C054 = C06L-C064
 1.54 with sigma of 0.02
 O02N-C06X = O02O-C0BA = O02N-C06Q = O02O-C06R
 1.43 with sigma of 0.02
 C07D-C06X = C0BA-C07E = C0GA-C06R = C074-C06Q = C0GA-C07E = C07D-C074
 1.54 with sigma of 0.02
 C073-C06Z = C06U-C06K = C079-C05T = C06V-C055 = C078-C05K = C04V-C04T
 1.54 with sigma of 0.02
 O02S-C073 = O02S-C06U = O00G-C06K = O00G-C05T = O02M-C079 = O02M-C06V = O00N-
 C055 = O00N-C04T = O010-C04V = O010-C05K = O00Y-C078 = O00Y-C06Z
 1.43 with sigma of 0.02
 O021-C06T = O021-C057
 1.43 with sigma of 0.02
 C06T-C05P = C05P-C04P = C057-C04P
 1.54 with sigma of 0.02
 C077-C06O = C06B-C05V = C04G-C037 = C06G-C05R = C076-C061 = C05X-C05M
 1.54 with sigma of 0.02
 O00P-C05X = O00P-C076 = O00X-C061 = O00X-C05R = O00L-C06G = O00L-C04G = O006-
 C037 = O006-C06B = O00V-C05V = O00V-C077 = O01M-C06O = O01M-C05M
 1.43 with sigma of 0.02
 C068-C05E = C05O-C05L = C04E-C02T = C04J-C01D = C03I-C030 = C048-C040
 1.54 with sigma of 0.02
 O00J-C05L = O00J-C04E = O005-C02T = O005-C01D = O00D-C04J = O00D-C030 = O00A-
 C03I = O00A-C048 = O00F-C040 = O00F-C05E = O00H-C068 = O00H-C05O
 1.43 with sigma of 0.02
 O00K-C06S = O00K-C069
 1.43 with sigma of 0.02
 C06S-C06I = C06Y-C06I = C06Y-C069
 1.54 with sigma of 0.02
 O0BA-C4HA = O0BA-C4DA
 1.43 with sigma of 0.02
 C5DA-C4HA = C5DA-C3DA = C4DA-C3DA
 1.54 with sigma of 0.02
 C03T-C03J = C04X-C04D = C03K-C032 = C05I-C04W = C05J-C05B = C03V-C034
 1.54 with sigma of 0.02
 O00B-C03T = O00B-C032 = O008-C03J = O008-C04D = O007-C04X = O007-C034 = O00C-
 C03V = O00C-C05B = O00I-C05J = O00I-C05I = O009-C04W = O009-C03K
 1.43 with sigma of 0.02
 C0AB-C6AA
 2.3 with sigma of 0.02
 C07P-C0AA
 2.3 with sigma of 0.02
 C1AA-C0AA
 1.54 with sigma of 0.02
 C0AB-C1AB
 1.54 with sigma of 0.02
 O04C-C07K \\sim O04D-C2AA
 with sigma of 0.02
 O04C-C07T \\sim O04D-C5AA
 with sigma of 0.02
 C07K-C07Q \\sim C2AA-C3AA
 with sigma of 0.02
 C07Q-C07S \\sim C3AA-C4AA
 with sigma of 0.02
 C07S-C07T \\sim C4AA-C5AA
 with sigma of 0.02
 O04C-C07Q \\sim O04D-C3AA
 with sigma of 0.04
 O04C-C07S \\sim O04D-C4AA
 with sigma of 0.04
 C07K-C07S \\sim C2AA-C4AA
 with sigma of 0.04
 C07K-C07T \\sim C2AA-C5AA
 with sigma of 0.04
 C07Q-C07T \\sim C3AA-C5AA
 with sigma of 0.04
 O03F-C07P \\sim O03G-C6AA
 with sigma of 0.02
 O03F-C0AA \\sim O03G-C0AB
 with sigma of 0.02
 C07N-C07P \\sim C07O-C6AA
 with sigma of 0.02
 C07N-C1AA \\sim C07O-C1AB
 with sigma of 0.02
 C0AA-C1AA \\sim C0AB-C1AB
 with sigma of 0.02
 O03F-C07N \\sim O03G-C07O
 with sigma of 0.04
 O03F-C1AA \\sim O03G-C1AB
 with sigma of 0.04
 C07N-C0AA \\sim C07O-C0AB
 with sigma of 0.04
 C07P-C0AA \\sim C6AA-C0AB
 with sigma of 0.04
 C07P-C1AA \\sim C6AA-C1AB
 with sigma of 0.04
 O00M-C04Q \\sim O0AA-C7AA
 with sigma of 0.02
 O00M-C05S \\sim O0AA-C8AA
 with sigma of 0.02
 C04Q-C075 \\sim C7AA-C0
 with sigma of 0.02
 C05S-C07H \\sim C8AA-C07I
 with sigma of 0.02
 C075-C07H \\sim C0-C07I
 with sigma of 0.02
 O00M-C075 \\sim O0AA-C0
 with sigma of 0.04
 O00M-C07H \\sim O0AA-C07I
 with sigma of 0.04
 C04Q-C05S \\sim C7AA-C8AA
 with sigma of 0.04
 C04Q-C07H \\sim C7AA-C07I
 with sigma of 0.04
 C05S-C075 \\sim C8AA-C0
 with sigma of 0.04
 O023-C04I \\sim O0-C9AA
 with sigma of 0.02
 O023-C06L \\sim O0-C06M
 with sigma of 0.02
 C04I-C054 \\sim C9AA-C8FA
 with sigma of 0.02
 C054-C064 \\sim C8FA-C9FA
 with sigma of 0.02
 C064-C06L \\sim C9FA-C06M
 with sigma of 0.02
 O023-C054 \\sim O0-C8FA
 with sigma of 0.04
 O023-C064 \\sim O0-C9FA
 with sigma of 0.04
 C04I-C064 \\sim C9AA-C9FA
 with sigma of 0.04
 C04I-C06L \\sim C9AA-C06M
 with sigma of 0.04
 C054-C06L \\sim C8FA-C06M
 with sigma of 0.04
 O02N-C06Q \\sim O02O-C06R
 with sigma of 0.02
 O02N-C06X \\sim O02O-C0BA
 with sigma of 0.02
 C06Q-C074 \\sim C06R-C0GA
 with sigma of 0.02
 C06X-C07D \\sim C0BA-C07E
 with sigma of 0.02
 C074-C07D \\sim C0GA-C07E
 with sigma of 0.02
 O02N-C074 \\sim O02O-C0GA
 with sigma of 0.04
 O02N-C07D \\sim O02O-C07E
 with sigma of 0.04
 C06Q-C06X \\sim C06R-C0BA
 with sigma of 0.04
 C06Q-C07D \\sim C06R-C07E
 with sigma of 0.04
 C06X-C074 \\sim C0BA-C0GA
 with sigma of 0.04
 O00G-C05T \\sim O1AA-C05U
 with sigma of 0.02
 O00G-C06K \\sim O1AA-C4BA
 with sigma of 0.02
 O00N-C04T \\sim O00O-C1BA
 with sigma of 0.02
 O00N-C055 \\sim O00O-C1GA
 with sigma of 0.02
 O00Y-C06Z \\sim O00Z-C06{
 with sigma of 0.02
 O00Y-C078 \\sim O00Z-C4GA
 with sigma of 0.02
 O010-C04V \\sim O1-C2BA
 with sigma of 0.02
 O010-C05K \\sim O1-C3BA
 with sigma of 0.02
 O02M-C06V \\sim O2AA-C06W
 with sigma of 0.02
 O02M-C079 \\sim O2AA-C3GA
 with sigma of 0.02
 O02S-C06U \\sim O02T-C5BA
 with sigma of 0.02
 O02S-C073 \\sim O02T-C2GA
 with sigma of 0.02
 C04T-C04V \\sim C1BA-C2BA
 with sigma of 0.02
 C055-C06V \\sim C1GA-C06W
 with sigma of 0.02
 C05K-C078 \\sim C3BA-C4GA
 with sigma of 0.02
 C05T-C079 \\sim C05U-C3GA
 with sigma of 0.02
 C06K-C06U \\sim C4BA-C5BA
 with sigma of 0.02
 C06Z-C073 \\sim C06{-C2GA
 with sigma of 0.02
 O00G-C06U \\sim O1AA-C5BA
 with sigma of 0.04
 O00G-C079 \\sim O1AA-C3GA
 with sigma of 0.04
 O00N-C04V \\sim O00O-C2BA
 with sigma of 0.04
 O00N-C06V \\sim O00O-C06W
 with sigma of 0.04
 O00Y-C05K \\sim O00Z-C3BA
 with sigma of 0.04
 O00Y-C073 \\sim O00Z-C2GA
 with sigma of 0.04
 O010-C04T \\sim O1-C1BA
 with sigma of 0.04
 O010-C078 \\sim O1-C4GA
 with sigma of 0.04
 O02M-C055 \\sim O2AA-C1GA
 with sigma of 0.04
 O02M-C05T \\sim O2AA-C05U
 with sigma of 0.04
 O02S-C06K \\sim O02T-C4BA
 with sigma of 0.04
 O02S-C06Z \\sim O02T-C06{
 with sigma of 0.04
 C04T-C055 \\sim C1BA-C1GA
 with sigma of 0.04
 C04V-C05K \\sim C2BA-C3BA
 with sigma of 0.04
 C05T-C06K \\sim C05U-C4BA
 with sigma of 0.04
 C06U-C073 \\sim C5BA-C2GA
 with sigma of 0.04
 C06V-C079 \\sim C06W-C3GA
 with sigma of 0.04
 C06Z-C078 \\sim C06{-C4GA
 with sigma of 0.04
 O021-C057 \\sim O021-C5GA
 with sigma of 0.02
 O021-C06T \\sim O021-C8BA
 with sigma of 0.02
 C04P-C057 \\sim C6BA-C5GA
 with sigma of 0.02
 C04P-C05P \\sim C6BA-C7BA
 with sigma of 0.02
 C05P-C06T \\sim C7BA-C8BA
 with sigma of 0.02
 O021-C04P \\sim O021-C6BA
 with sigma of 0.04
 O021-C05P \\sim O021-C7BA
 with sigma of 0.04
 C04P-C06T \\sim C6BA-C8BA
 with sigma of 0.04
 C057-C05P \\sim C5GA-C7BA
 with sigma of 0.04
 O006-C037 \\sim O2-C6GA
 with sigma of 0.02
 O006-C06B \\sim O2-C3CA
 with sigma of 0.02
 O00L-C04G \\sim O3AA-C9BA
 with sigma of 0.02
 O00L-C06G \\sim O3AA-C4CA
 with sigma of 0.02
 O00P-C05X \\sim O00Q-C2CA
 with sigma of 0.02
 O00P-C076 \\sim O00Q-C8GA
 with sigma of 0.02
 O00V-C05V \\sim O00W-C05W
 with sigma of 0.02
 O00V-C077 \\sim O00W-C9GA
 with sigma of 0.02
 O00X-C05R \\sim O4AA-C1CA
 with sigma of 0.02
 O00X-C061 \\sim O4AA-C7GA
 with sigma of 0.02
 O01M-C05M \\sim O01N-C0CA
 with sigma of 0.02
 O01M-C06O \\sim O01N-C06P
 with sigma of 0.02
 C037-C04G \\sim C6GA-C9BA
 with sigma of 0.02
 C05M-C05X \\sim C0CA-C2CA
 with sigma of 0.02
 C05R-C06G \\sim C1CA-C4CA
 with sigma of 0.02
 C05V-C06B \\sim C05W-C3CA
 with sigma of 0.02
 C061-C076 \\sim C7GA-C8GA
 with sigma of 0.02
 C06O-C077 \\sim C06P-C9GA
 with sigma of 0.02
 O006-C04G \\sim O2-C9BA
 with sigma of 0.04
 O006-C05V \\sim O2-C05W
 with sigma of 0.04
 O00L-C037 \\sim O3AA-C6GA
 with sigma of 0.04
 O00L-C05R \\sim O3AA-C1CA
 with sigma of 0.04
 O00P-C05M \\sim O00Q-C0CA
 with sigma of 0.04
 O00P-C061 \\sim O00Q-C7GA
 with sigma of 0.04
 O00V-C06B \\sim O00W-C3CA
 with sigma of 0.04
 O00V-C06O \\sim O00W-C06P
 with sigma of 0.04
 O00X-C06G \\sim O4AA-C4CA
 with sigma of 0.04
 O00X-C076 \\sim O4AA-C8GA
 with sigma of 0.04
 O01M-C05X \\sim O01N-C2CA
 with sigma of 0.04
 O01M-C077 \\sim O01N-C9GA
 with sigma of 0.04
 C037-C06B \\sim C6GA-C3CA
 with sigma of 0.04
 C04G-C06G \\sim C9BA-C4CA
 with sigma of 0.04
 C05M-C06O \\sim C0CA-C06P
 with sigma of 0.04
 C05R-C061 \\sim C1CA-C7GA
 with sigma of 0.04
 C05V-C077 \\sim C05W-C9GA
 with sigma of 0.04
 C05X-C076 \\sim C2CA-C8GA
 with sigma of 0.04
 O005-C01D \\sim O3-C0DA
 with sigma of 0.02
 O005-C02T \\sim O3-C1DA
 with sigma of 0.02
 O00A-C03I \\sim O5AA-C5CA
 with sigma of 0.02
 O00A-C048 \\sim O5AA-C2HA
 with sigma of 0.02
 O00D-C030 \\sim O6AA-C0HA
 with sigma of 0.02
 O00D-C04J \\sim O6AA-C6CA
 with sigma of 0.02
 O00F-C040 \\sim O7AA-C1HA
 with sigma of 0.02
 O00F-C05E \\sim O7AA-C7CA
 with sigma of 0.02
 O00H-C05O \\sim O8AA-C9CA
 with sigma of 0.02
 O00H-C068 \\sim O8AA-C3HA
 with sigma of 0.02
 O00J-C04E \\sim O9AA-C2DA
 with sigma of 0.02
 O00J-C05L \\sim O9AA-C8CA
 with sigma of 0.02
 C01D-C04J \\sim C0DA-C6CA
 with sigma of 0.02
 C02T-C04E \\sim C1DA-C2DA
 with sigma of 0.02
 C030-C03I \\sim C0HA-C5CA
 with sigma of 0.02
 C040-C048 \\sim C1HA-C2HA
 with sigma of 0.02
 C05E-C068 \\sim C7CA-C3HA
 with sigma of 0.02
 C05L-C05O \\sim C8CA-C9CA
 with sigma of 0.02
 O005-C04E \\sim O3-C2DA
 with sigma of 0.04
 O005-C04J \\sim O3-C6CA
 with sigma of 0.04
 O00A-C030 \\sim O5AA-C0HA
 with sigma of 0.04
 O00A-C040 \\sim O5AA-C1HA
 with sigma of 0.04
 O00D-C01D \\sim O6AA-C0DA
 with sigma of 0.04
 O00D-C03I \\sim O6AA-C5CA
 with sigma of 0.04
 O00F-C048 \\sim O7AA-C2HA
 with sigma of 0.04
 O00F-C068 \\sim O7AA-C3HA
 with sigma of 0.04
 O00H-C05E \\sim O8AA-C7CA
 with sigma of 0.04
 O00H-C05L \\sim O8AA-C8CA
 with sigma of 0.04
 O00J-C02T \\sim O9AA-C1DA
 with sigma of 0.04
 O00J-C05O \\sim O9AA-C9CA
 with sigma of 0.04
 C01D-C02T \\sim C0DA-C1DA
 with sigma of 0.04
 C030-C04J \\sim C0HA-C6CA
 with sigma of 0.04
 C03I-C048 \\sim C5CA-C2HA
 with sigma of 0.04
 C040-C05E \\sim C1HA-C7CA
 with sigma of 0.04
 C04E-C05L \\sim C2DA-C8CA
 with sigma of 0.04
 C05O-C068 \\sim C9CA-C3HA
 with sigma of 0.04
 O00K-C069 \\sim O0BA-C4HA
 with sigma of 0.02
 O00K-C06S \\sim O0BA-C4DA
 with sigma of 0.02
 C069-C06Y \\sim C4HA-C5DA
 with sigma of 0.02
 C06I-C06S \\sim C3DA-C4DA
 with sigma of 0.02
 C06I-C06Y \\sim C3DA-C5DA
 with sigma of 0.02
 O00K-C06I \\sim O0BA-C3DA
 with sigma of 0.04
 O00K-C06Y \\sim O0BA-C5DA
 with sigma of 0.04
 C069-C06I \\sim C4HA-C3DA
 with sigma of 0.04
 C069-C06S \\sim C4HA-C4DA
 with sigma of 0.04
 C06S-C06Y \\sim C4DA-C5DA
 with sigma of 0.04
 C56-C19 \\sim C56-C6DA
 with sigma of 0.02
 C19-C24 \\sim C6DA-C5HA
 with sigma of 0.02
 C19-C20 \\sim C6DA-C0EA
 with sigma of 0.02
 C24-C23 \\sim C5HA-C9DA
 with sigma of 0.02
 C22-C21 \\sim C7DA-C8DA
 with sigma of 0.02
 C22-C23 \\sim C7DA-C9DA
 with sigma of 0.02
 C21-C20 \\sim C8DA-C0EA
 with sigma of 0.02
 C56-C24 \\sim C56-C5HA
 with sigma of 0.04
 C56-C20 \\sim C56-C0EA
 with sigma of 0.04
 C19-C21 \\sim C6DA-C8DA
 with sigma of 0.04
 C19-C23 \\sim C6DA-C9DA
 with sigma of 0.04
 C24-C22 \\sim C5HA-C7DA
 with sigma of 0.04
 C24-C20 \\sim C5HA-C0EA
 with sigma of 0.04
 C22-C20 \\sim C7DA-C0EA
 with sigma of 0.04
 C21-C23 \\sim C8DA-C9DA
 with sigma of 0.04
 C24-C19 \\sim C6DA-C5HA \\sim C9DA-C5HA \\sim C23-C24 \\sim C23-C22 \\sim
C9DA-C7DA \\sim C8DA-C7DA ~
 C21-C22 \\sim C20-C21 \\sim C8DA-C0EA \\sim C6DA-C0EA \\sim C20-C19
 with sigma of 0.02
 C49A-C1A \\sim C49A-C1EA
 with sigma of 0.02
 C1A-C2A \\sim C1EA-C2EA
 with sigma of 0.02
 C1A-C6A \\sim C1EA-C6HA
 with sigma of 0.02
 C2A-C3A \\sim C2EA-C3EA
 with sigma of 0.02
 C6A-C5A \\sim C6HA-C4EA
 with sigma of 0.02
 C3A-C4A \\sim C3EA-C5EA
 with sigma of 0.02
 C5A-C4A \\sim C4EA-C5EA
 with sigma of 0.02
 C49A-C2A \\sim C49A-C2EA
 with sigma of 0.04
 C49A-C6A \\sim C49A-C6HA
 with sigma of 0.04
 C1A-C3A \\sim C1EA-C3EA
 with sigma of 0.04
 C1A-C5A \\sim C1EA-C4EA
 with sigma of 0.04
 C2A-C6A \\sim C2EA-C6HA
 with sigma of 0.04
 C2A-C4A \\sim C2EA-C5EA
 with sigma of 0.04
 C6A-C4A \\sim C6HA-C5EA
 with sigma of 0.04
 C3A-C5A \\sim C3EA-C4EA
 with sigma of 0.04
 C1EA-C6HA \\sim C6A-C1A \\sim C4EA-C6HA \\sim C5A-C6A \\sim C4A-C5A \\sim
C5EA-C4EA \\sim C5EA-C3EA ~
 C4A-C3A \\sim C3EA-C2EA \\sim C3A-C2A \\sim C2EA-C1EA \\sim C2A-C1A
 with sigma of 0.02
 O007-C034 \\sim O4-C1B
 with sigma of 0.02
 O007-C04X \\sim O4-C2FA
 with sigma of 0.02
 O008-C03J \\sim O5-C6EA
 with sigma of 0.02
 O008-C04D \\sim O5-C0FA
 with sigma of 0.02
 O009-C03K \\sim O6-C7EA
 with sigma of 0.02
 O009-C04W \\sim O6-C1FA
 with sigma of 0.02
 O00B-C032 \\sim O1BA-C8HA
 with sigma of 0.02
 O00B-C03T \\sim O1BA-C8EA
 with sigma of 0.02
 O00C-C03V \\sim O2BA-C9EA
 with sigma of 0.02
 O00C-C05B \\sim O2BA-C3FA
 with sigma of 0.02
 O00I-C05I \\sim O3BA-C4FA
 with sigma of 0.02
 O00I-C05J \\sim O3BA-C5FA
 with sigma of 0.02
 C032-C03K \\sim C8HA-C7EA
 with sigma of 0.02
 C034-C03V \\sim C1B-C9EA
 with sigma of 0.02
 C03J-C03T \\sim C6EA-C8EA
 with sigma of 0.02
 C04D-C04X \\sim C0FA-C2FA
 with sigma of 0.02
 C04W-C05I \\sim C1FA-C4FA
 with sigma of 0.02
 C05B-C05J \\sim C3FA-C5FA
 with sigma of 0.02
 O007-C03V \\sim O4-C9EA
 with sigma of 0.04
 O007-C04D \\sim O4-C0FA
 with sigma of 0.04
 O008-C03T \\sim O5-C8EA
 with sigma of 0.04
 O008-C04X \\sim O5-C2FA
 with sigma of 0.04
 O009-C032 \\sim O6-C8HA
 with sigma of 0.04
 O009-C05I \\sim O6-C4FA
 with sigma of 0.04
 O00B-C03J \\sim O1BA-C6EA
 with sigma of 0.04
 O00B-C03K \\sim O1BA-C7EA
 with sigma of 0.04
 O00C-C034 \\sim O2BA-C1B
 with sigma of 0.04
 O00C-C05J \\sim O2BA-C5FA
 with sigma of 0.04
 O00I-C04W \\sim O3BA-C1FA
 with sigma of 0.04
 O00I-C05B \\sim O3BA-C3FA
 with sigma of 0.04
 C032-C03T \\sim C8HA-C8EA
 with sigma of 0.04
 C034-C04X \\sim C1B-C2FA
 with sigma of 0.04
 C03J-C04D \\sim C6EA-C0FA
 with sigma of 0.04
 C03K-C04W \\sim C7EA-C1FA
 with sigma of 0.04
 C03V-C05B \\sim C9EA-C3FA
 with sigma of 0.04
 C05I-C05J \\sim C4FA-C5FA
 with sigma of 0.04
 C57A-C25A \\sim C57A-C1C
 with sigma of 0.02
 C25A-C30A \\sim C1C-C6FA
 with sigma of 0.02
 C25A-C26A \\sim C1C-C7FA
 with sigma of 0.02
 C30A-C29A \\sim C6FA-C1F
 with sigma of 0.02
 C26A-C27A \\sim C7FA-C1D
 with sigma of 0.02
 C27A-C28A \\sim C1D-C1E
 with sigma of 0.02
 C28A-C29A \\sim C1E-C1F
 with sigma of 0.02
 C57A-C30A \\sim C57A-C6FA
 with sigma of 0.04
 C57A-C26A \\sim C57A-C7FA
 with sigma of 0.04
 C25A-C27A \\sim C1C-C1D
 with sigma of 0.04
 C25A-C29A \\sim C1C-C1F
 with sigma of 0.04
 C30A-C26A \\sim C6FA-C7FA
 with sigma of 0.04
 C30A-C28A \\sim C6FA-C1E
 with sigma of 0.04
 C26A-C28A \\sim C7FA-C1E
 with sigma of 0.04
 C27A-C29A \\sim C1D-C1F
 with sigma of 0.04
4. Uiso/Uaniso restraints and constraints
C70 \\sim C67 \\sim C68 \\sim C52 \\sim C63 \\sim C71 \\sim C60 \\sim C61 \\sim
C36 \\sim C54 \\sim C51 \\sim C7 \\sim C55 \\sim C13 \\sim C3 \\sim C62 \\sim
C31 \\sim C37 \\sim C35 \\sim C1 \\sim C59 \\sim C50 \\sim C58 \\sim C64 \\sim
C8 \\sim C6 \\sim C66 \\sim C49 \\sim C53 \\sim C69 \\sim C26 \\sim C32 \\sim
C25 \\sim C72 \\sim C2 \\sim C12 \\sim C43 \\sim C65 \\sim C39 \\sim C4 \\sim
C9 \\sim C41 \\sim C40 \\sim C56 \\sim C17 \\sim C42 \\sim C38 \\sim C30 \\sim
C27 \\sim C48 \\sim C57 \\sim C16 \\sim C5 \\sim C44 \\sim C11 \\sim C14 \\sim
C15 \\sim C19 \\sim C18 \\sim C10 \\sim C24 \\sim C46 \\sim C22 \\sim C45 \\sim
C21 \\sim C23 \\sim C47 \\sim C20 \\sim C6DA \\sim C5HA \\sim C7DA \\sim C8DA
\\sim C9DA \\sim C0EA \\sim C34 \\sim C33 \\sim C28 \\sim C29 \\sim C7A \\sim
C53A \\sim C52A \\sim C58A \\sim C42A \\sim C54A \\sim C61A \\sim C68A \\sim
C10A \\sim C37A \\sim C49A \\sim C55A \\sim C66A \\sim C11A \\sim C63A \\sim
C9A \\sim C44A \\sim C43A \\sim C59A \\sim C70A \\sim C71A \\sim C41A \\sim
C13A \\sim C56A \\sim C60A \\sim C57A \\sim C50A \\sim C67A \\sim C18A \\sim
C51A \\sim C65A \\sim C38A \\sim C40A \\sim C72A \\sim C69A \\sim C12A \\sim
C8A \\sim C1A \\sim C47A \\sim C17A \\sim C39A \\sim C62A \\sim C64A \\sim C48A
\\sim C19A \\sim C15A \\sim C45A \\sim C25A \\sim C14A \\sim C35A \\sim C2A
\\sim C16A \\sim C36A \\sim C24A \\sim C31A \\sim C21A \\sim C46A \\sim C6A
\\sim C34A \\sim C30A \\sim C32A \\sim C20A \\sim C26A \\sim C3A \\sim C27A
\\sim C33A \\sim C22A \\sim C23A \\sim C5A \\sim C4A \\sim C28A \\sim C29A
\\sim C1EA \\sim C2EA \\sim C6HA \\sim C3EA \\sim C4EA \\sim C5EA \\sim C1C
\\sim C6FA \\sim C7FA \\sim C1D \\sim C1E \\sim C1F: within 2A with sigma of
0.01 and sigma for terminal atoms of 0.02
O007 \\sim O008 \\sim O009 \\sim O00B \\sim O00C \\sim O00E \\sim O00I \\sim
O00K \\sim C032 \\sim C034 \\sim C03J \\sim C03K \\sim C03T \\sim C03V \\sim
C04D \\sim C04K \\sim C04W \\sim C04X \\sim C053 \\sim C05A \\sim C05B \\sim
C05I \\sim C05J \\sim C05Z \\sim C069 \\sim C06I \\sim C06S \\sim C06Y \\sim
O0BA \\sim C4HA \\sim C3DA \\sim C4DA \\sim C5DA \\sim O4 \\sim O5 \\sim O6
\\sim O1BA \\sim O2BA \\sim O3BA \\sim C8HA \\sim C1B \\sim C6EA \\sim C7EA
\\sim C8EA \\sim C9EA \\sim C0FA \\sim C1FA \\sim C2FA \\sim C3FA \\sim C4FA
\\sim C5FA \\sim O005 \\sim O00A \\sim O00D \\sim O00F \\sim O00H \\sim O00J
\\sim C01D \\sim O023 \\sim O02N \\sim C02T \\sim C030 \\sim C03I \\sim C040
\\sim C048 \\sim C04E \\sim C04I \\sim C04J \\sim C054 \\sim C05E \\sim C05L
\\sim C05O \\sim C064 \\sim C068 \\sim C06L \\sim C06Q \\sim C06X \\sim C074
\\sim C07D \\sim O0 \\sim C9AA \\sim C8FA \\sim C9FA \\sim C06M \\sim O02O
\\sim C06R \\sim C0BA \\sim C0GA \\sim C07E \\sim O5AA \\sim O6AA \\sim O7AA
\\sim O8AA \\sim O9AA \\sim C0HA \\sim C5CA \\sim C1HA \\sim C2HA \\sim C6CA
\\sim C7CA \\sim C8CA \\sim C9CA \\sim C3HA \\sim O3 \\sim C0DA \\sim C1DA
\\sim C2DA \\sim O00G \\sim O00N \\sim O00Y \\sim O010 \\sim O021 \\sim O02M
\\sim O02S \\sim O03F \\sim C04P \\sim C04T \\sim C04V \\sim C055 \\sim C057
\\sim C05K \\sim C05P \\sim C05T \\sim C06K \\sim C06T \\sim C06U \\sim C06V
\\sim C06Z \\sim C073 \\sim C078 \\sim C079 \\sim C07N \\sim C07P \\sim C0AA
\\sim C1AA \\sim O03G \\sim C07O \\sim C6AA \\sim C0AB \\sim C1AB \\sim O1AA
\\sim O00O \\sim O00Z \\sim O1 \\sim O2AA \\sim O02T \\sim C1BA \\sim C2BA
\\sim C1GA \\sim C3BA \\sim C05U \\sim C4BA \\sim C5BA \\sim C06W \\sim C06{
\\sim C2GA \\sim C3GA \\sim C4GA \\sim C6BA \\sim C5GA \\sim C7BA \\sim C8BA
\\sim O006 \\sim O00L \\sim O00P \\sim O00V \\sim O00X \\sim O01M \\sim C037
\\sim O04C \\sim C04G \\sim C05M \\sim C05R \\sim C05V \\sim C05X \\sim C061
\\sim C06B \\sim C06G \\sim C06O \\sim C076 \\sim C077 \\sim C07K \\sim C07Q
\\sim C07S \\sim C07T \\sim O04D \\sim C2AA \\sim C3AA \\sim C4AA \\sim C5AA
\\sim O2 \\sim O3AA \\sim O00Q \\sim O00W \\sim O4AA \\sim O01N \\sim C6GA
\\sim C9BA \\sim C0CA \\sim C1CA \\sim C05W \\sim C2CA \\sim C7GA \\sim C3CA
\\sim C4CA \\sim C06P \\sim C8GA \\sim C9GA \\sim O00M \\sim C04Q \\sim C05S
\\sim C075 \\sim C07H \\sim O0AA \\sim C7AA \\sim C8AA \\sim C0 \\sim C07I:
within 2A with sigma of 0.01 and sigma for terminal atoms of 0.02
O006 \\sim O00L \\sim O00P \\sim O00V \\sim O00X \\sim O01M \\sim C037 \\sim
C04G \\sim C05M \\sim C05R \\sim C05V \\sim C05X \\sim C061 \\sim C06B \\sim
C06G \\sim C06O \\sim C076 \\sim C077 \\sim O2 \\sim O3AA \\sim O00Q \\sim O00W
\\sim O4AA \\sim O01N \\sim C6GA \\sim C9BA \\sim C0CA \\sim C1CA \\sim C05W
\\sim C2CA \\sim C7GA \\sim C3CA \\sim C4CA \\sim C06P \\sim C8GA \\sim C9GA:
within 2A with sigma of 0.01 and sigma for terminal atoms of 0.02
O007 \\sim O008 \\sim O009 \\sim O00B \\sim O00C \\sim O00I \\sim C032 \\sim
C034 \\sim C03J \\sim C03K \\sim C03T \\sim C03V \\sim C04D \\sim C05B \\sim
C05I \\sim C05J \\sim O4 \\sim O5 \\sim O6 \\sim O1BA \\sim O2BA \\sim O3BA
\\sim C8HA \\sim C1B \\sim C6EA \\sim C7EA \\sim C8EA \\sim C9EA \\sim C0FA
\\sim C2FA \\sim C3FA \\sim C4FA \\sim C5FA \\sim C04W \\sim C1FA: within 2A
with sigma of 0.01 and sigma for terminal atoms of 0.02
Uanis(C0FA) = Uanis(C04D)
5. Rigid body (RIGU) restrains
 C7A, C53A, C52A, C58A, C42A, C54A, C61A, C68A, C10A, C37A, C49A, C55A, C66A,
 C11A, C63A, C9A, C44A, C43A, C59A, C70A, C71A, C41A, C13A, C56A, C60A, C57A,
 C50A, C67A, C18A, C51A, C65A, C38A, C40A, C72A, C69A, C12A, C8A, C1A, C47A,
 C17A, C39A, C62A, C64A, C48A, C19A, C15A, C45A, C25A, C14A, C35A, C2A, C16A,
 C36A, C24A, C31A, C21A, C46A, C6A, C34A, C30A, C32A, C20A, C26A, C3A, C27A,
 C33A, C22A, C23A, C5A, C4A, C28A, C29A, C1EA, C2EA, C6HA, C3EA, C4EA, C5EA,
 C1C, C6FA, C7FA, C1D, C1E, C1F, C70, C67, C68, C52, C63, C71, C60, C61, C36,
 C54, C51, C7, C55, C13, C3, C62, C31, C37, C1, C59, C50, C58, C64, C8, C6, C66,
  C49, C53, C69, C26, C32, C25, C72, C2, C12, C43, C65, C39, C4, C9, C41, C40,
 C56, C17, C42, C38, C48, C57, C16, C5, C44, C11, C14, C15, C19, C18, C10, C24,
 C46, C45, C47, C6DA, C5HA, C9DA, C34, C33, C30, C27, C28, C29, C22, C21, C23,
 C20, C7DA, C8DA, C0EA, C35
 with sigma for 1-2 distances of 0.004 and sigma for 1-3 distances of 0.004
 O007, O008, O009, O00B, O00C, O00E, O00I, O00K, C032, C034, C03J, C03K, C03T,
 C03V, C04D, C04K, C04W, C04X, C053, C05A, C05B, C05I, C05J, C05Z, C069, C06I,
 C06S, C06Y, O0BA, C4HA, C3DA, C4DA, C5DA, O4, O5, O6, O1BA, O2BA, O3BA, C8HA,
 C1B, C6EA, C7EA, C8EA, C9EA, C0FA, C1FA, C2FA, C3FA, C4FA, C5FA, O005, O00A,
 O00D, O00F, O00H, O00J, C01D, O023, O02N, C02T, C030, C03I, C040, C048, C04E,
 C04I, C04J, C054, C05E, C05L, C05O, C064, C068, C06L, C06Q, C06X, C074, C07D,
 O0, C9AA, C8FA, C9FA, C06M, O02O, C06R, C0BA, C0GA, C07E, O5AA, O6AA, O7AA,
 O8AA, O9AA, C0HA, C5CA, C1HA, C2HA, C6CA, C7CA, C8CA, C9CA, C3HA, O3, C0DA,
 C1DA, C2DA, O00G, O00N, O00Y, O010, O021, O02M, O02S, O03F, C04P, C04T, C04V,
 C055, C057, C05K, C05P, C05T, C06K, C06T, C06U, C06V, C06Z, C073, C078, C079,
 C07N, C07P, C0AA, C1AA, O03G, C07O, C6AA, C0AB, C1AB, O1AA, O00O, O00Z, O1,
 O2AA, O02T, C1BA, C2BA, C1GA, C3BA, C05U, C4BA, C5BA, C06W, C06{, C2GA, C3GA,
 C4GA, C6BA, C5GA, C7BA, C8BA, O006, O00L, O00P, O00V, O00X, O01M, C037, O04C,
 C04G, C05M, C05R, C05V, C05X, C061, C06B, C06G, C06O, C076, C077, C07K, C07Q,
 C07S, C07T, O04D, C2AA, C3AA, C4AA, C5AA, O2, O3AA, O00Q, O00W, O4AA, O01N,
 C6GA, C9BA, C0CA, C1CA, C05W, C2CA, C7GA, C3CA, C4CA, C06P, C8GA, C9GA, O00M,
 C04Q, C05S, C075, C07H, O0AA, C7AA, C8AA, C0, C07I
 with sigma for 1-2 distances of 0.004 and sigma for 1-3 distances of 0.004
 O006, O00L, O00P, O00V, O00X, O01M, C037, C04G, C05M, C05R, C05V, C05X, C061,
 C06B, C06G, C06O, C076, C077, O2, O3AA, O00Q, O00W, O4AA, O01N, C6GA, C9BA,
 C0CA, C1CA, C05W, C2CA, C7GA, C3CA, C4CA, C06P, C8GA, C9GA
 with sigma for 1-2 distances of 0.004 and sigma for 1-3 distances of 0.004
 O007, O008, O009, O00B, O00C, O00I, C032, C034, C03J, C03K, C03T, C03V, C04D,
 C04W, C04X, C05B, C05I, C05J, O4, O5, O6, O1BA, O2BA, O3BA, C8HA, C1B, C6EA,
 C7EA, C8EA, C9EA, C0FA, C1FA, C2FA, C3FA, C4FA, C5FA
 with sigma for 1-2 distances of 0.004 and sigma for 1-3 distances of 0.004
6. Others
 Sof(O04D)=Sof(C2AA)=Sof(H2AA)=Sof(H2AB)=Sof(C3AA)=Sof(H3AA)=Sof(H3AB)=
 Sof(C4AA)=Sof(H4AA)=Sof(H4AB)=Sof(C5AA)=Sof(H5AA)=Sof(H5AB)=1-FVAR(1)
 Sof(O04C)=Sof(C07K)=Sof(H07I)=Sof(H07J)=Sof(C07Q)=Sof(H07K)=Sof(H07L)=
 Sof(C07S)=Sof(H07M)=Sof(H07N)=Sof(C07T)=Sof(H07O)=Sof(H07P)=FVAR(1)
 Sof(O03G)=Sof(C07O)=Sof(H2BA)=Sof(HY)=Sof(C6AA)=Sof(H6AB)=Sof(H6AC)=Sof(C0AB)=
 Sof(H0AD)=Sof(H0AE)=Sof(C1AB)=Sof(H1AD)=Sof(H1AE)=1-FVAR(2)
 Sof(O03F)=Sof(C07N)=Sof(H6AA)=Sof(HW)=Sof(C07P)=Sof(H1BA)=Sof(HX)=Sof(C0AA)=
 Sof(H0AB)=Sof(H0AC)=Sof(C1AA)=Sof(H1AB)=Sof(H1AC)=FVAR(2)
 Sof(O0AA)=Sof(C7AA)=Sof(H7AA)=Sof(H7AB)=Sof(C8AA)=Sof(H8AA)=Sof(H8AB)=Sof(C0)=
 Sof(H0A)=Sof(H0B)=Sof(C07I)=Sof(H07Q)=Sof(H07R)=1-FVAR(3)
 Sof(O00M)=Sof(C04Q)=Sof(H04C)=Sof(H04D)=Sof(C05S)=Sof(H05E)=Sof(H05F)=
 Sof(C075)=Sof(H07A)=Sof(H07B)=Sof(C07H)=Sof(H07G)=Sof(H07H)=FVAR(3)
 Sof(O0)=Sof(C9AA)=Sof(H9AA)=Sof(H9AB)=Sof(C8FA)=Sof(H8FA)=Sof(H8FB)=Sof(C9FA)=
 Sof(H9FA)=Sof(H9FB)=Sof(C06M)=Sof(H06U)=Sof(H06V)=1-FVAR(4)
 Sof(O023)=Sof(C04I)=Sof(H04K)=Sof(H04L)=Sof(C054)=Sof(H05M)=Sof(H05N)=
 Sof(C064)=Sof(H06K)=Sof(H06L)=Sof(C06L)=Sof(H06O)=Sof(H06P)=FVAR(4)
 Sof(O02O)=Sof(C06R)=Sof(H06W)=Sof(H06X)=Sof(C0BA)=Sof(H0BA)=Sof(H0BB)=
 Sof(C0GA)=Sof(H0GA)=Sof(H0GB)=Sof(C07E)=Sof(H07W)=Sof(H07X)=1-FVAR(5)
 Sof(O02N)=Sof(C06Q)=Sof(H06Q)=Sof(H06R)=Sof(C06X)=Sof(H06S)=Sof(H06T)=
 Sof(C074)=Sof(H07S)=Sof(H07T)=Sof(C07D)=Sof(H07U)=Sof(H07V)=FVAR(5)
 Sof(O1AA)=Sof(O00O)=Sof(O00Z)=Sof(O1)=Sof(O2AA)=Sof(O02T)=Sof(C1BA)=Sof(H1BB)=
 Sof(H1BC)=Sof(C2BA)=Sof(H2BB)=Sof(H2BC)=Sof(C1GA)=Sof(H1GA)=Sof(H1GB)=
 Sof(C3BA)=Sof(H3BA)=Sof(H3BB)=Sof(C05U)=Sof(H4BA)=Sof(HZ)=Sof(C4BA)=Sof(H4BB)=
 Sof(H4BC)=Sof(C5BA)=Sof(H5BA)=Sof(H5BB)=Sof(C06W)=Sof(H6BA)=Sof(H7HA)=
 Sof(C06{)=Sof(H7BA)=Sof(H9HA)=Sof(C2GA)=Sof(H2GA)=Sof(H2GB)=Sof(C3GA)=
 Sof(H3GA)=Sof(H3GB)=Sof(C4GA)=Sof(H4GA)=Sof(H4GB)=1-FVAR(6)
 Sof(O00G)=Sof(O00N)=Sof(O00Y)=Sof(O010)=Sof(O02M)=Sof(O02S)=Sof(C04T)=
 Sof(H04Q)=Sof(H04R)=Sof(C04V)=Sof(H04S)=Sof(H04T)=Sof(C055)=Sof(H05U)=
 Sof(H05V)=Sof(C05K)=Sof(H05Y)=Sof(HG)=Sof(C05T)=Sof(H05)=Sof(HI)=Sof(C06K)=
 Sof(H06Y)=Sof(HM)=Sof(C06U)=Sof(H06)=Sof(HP)=Sof(C06V)=Sof(H0AA)=Sof(HQ)=
 Sof(C06Z)=Sof(H1AA)=Sof(HS)=Sof(C073)=Sof(H07Y)=Sof(HT)=Sof(C078)=Sof(H07Z)=
 Sof(HU)=Sof(C079)=Sof(H07)=Sof(HV)=FVAR(6)
 Sof(C6BA)=Sof(H6BB)=Sof(H6BC)=Sof(C5GA)=Sof(H5GA)=Sof(H5GB)=Sof(C7BA)=
 Sof(H7BB)=Sof(H7BC)=Sof(C8BA)=Sof(H8BA)=Sof(H8BB)=1-FVAR(7)
 Sof(C04P)=Sof(H04O)=Sof(H04P)=Sof(C057)=Sof(H05W)=Sof(H05X)=Sof(C05P)=
 Sof(H05Z)=Sof(HH)=Sof(C06T)=Sof(H06Z)=Sof(HO)=FVAR(7)
 Sof(O2)=Sof(O3AA)=Sof(O00Q)=Sof(O00W)=Sof(O4AA)=Sof(O01N)=Sof(C6GA)=Sof(H6GA)=
 Sof(H6GB)=Sof(C9BA)=Sof(H9BA)=Sof(H9BB)=Sof(C0CA)=Sof(H0CA)=Sof(H0CB)=
 Sof(C1CA)=Sof(H1CA)=Sof(H1CB)=Sof(C05W)=Sof(H05K)=Sof(H05L)=Sof(C2CA)=
 Sof(H2CA)=Sof(H2CB)=Sof(C7GA)=Sof(H7GA)=Sof(H7GB)=Sof(C3CA)=Sof(H3CA)=
 Sof(H3CB)=Sof(C4CA)=Sof(H4CA)=Sof(H4CB)=Sof(C06P)=Sof(H06I)=Sof(H06J)=
 Sof(C8GA)=Sof(H8GA)=Sof(H8GB)=Sof(C9GA)=Sof(H9GA)=Sof(H9GB)=1-FVAR(8)
 Sof(O006)=Sof(O00L)=Sof(O00P)=Sof(O00V)=Sof(O00X)=Sof(O01M)=Sof(C037)=
 Sof(H03A)=Sof(H03B)=Sof(C04G)=Sof(H04A)=Sof(H04B)=Sof(C05M)=Sof(H05A)=
 Sof(H05B)=Sof(C05R)=Sof(H05C)=Sof(H05D)=Sof(C05V)=Sof(H05G)=Sof(H05H)=
 Sof(C05X)=Sof(H05I)=Sof(H05J)=Sof(C061)=Sof(H06A)=Sof(H06B)=Sof(C06B)=
 Sof(H06C)=Sof(H06D)=Sof(C06G)=Sof(H06E)=Sof(H06F)=Sof(C06O)=Sof(H06G)=
 Sof(H06H)=Sof(C076)=Sof(H07C)=Sof(H07D)=Sof(C077)=Sof(H07E)=Sof(H07F)=FVAR(8)
 Sof(O5AA)=Sof(O6AA)=Sof(O7AA)=Sof(O8AA)=Sof(O9AA)=Sof(C0HA)=Sof(H0HA)=
 Sof(H0HB)=Sof(C5CA)=Sof(H5CA)=Sof(H5CB)=Sof(C1HA)=Sof(H1HA)=Sof(H1HB)=
 Sof(C2HA)=Sof(H2HA)=Sof(H2HB)=Sof(C6CA)=Sof(H6CA)=Sof(H6CB)=Sof(C7CA)=
 Sof(H7CA)=Sof(H7CB)=Sof(C8CA)=Sof(H8CA)=Sof(H8CB)=Sof(C9CA)=Sof(H9CA)=
 Sof(H9CB)=Sof(C3HA)=Sof(H3HA)=Sof(H3HB)=Sof(O3)=Sof(C0DA)=Sof(H0DA)=Sof(H0DB)=
 Sof(C1DA)=Sof(H1DA)=Sof(H1DB)=Sof(C2DA)=Sof(H2DA)=Sof(H2DB)=1-FVAR(9)
 Sof(O005)=Sof(O00A)=Sof(O00D)=Sof(O00F)=Sof(O00H)=Sof(O00J)=Sof(C01D)=
 Sof(H01A)=Sof(H01B)=Sof(C02T)=Sof(H02A)=Sof(H02B)=Sof(C030)=Sof(H03C)=
 Sof(H03D)=Sof(C03I)=Sof(H03E)=Sof(H03F)=Sof(C040)=Sof(H04E)=Sof(H04F)=
 Sof(C048)=Sof(H04G)=Sof(H04H)=Sof(C04E)=Sof(H04I)=Sof(H04J)=Sof(C04J)=
 Sof(H04M)=Sof(H04N)=Sof(C05E)=Sof(H05O)=Sof(H05P)=Sof(C05L)=Sof(H05Q)=
 Sof(H05R)=Sof(C05O)=Sof(H05S)=Sof(H05T)=Sof(C068)=Sof(H06M)=Sof(H06N)=FVAR(9)
 Sof(O0BA)=Sof(C4HA)=Sof(H4HA)=Sof(H4HB)=Sof(C3DA)=Sof(H3DB)=Sof(H3DC)=
 Sof(C4DA)=Sof(H4DB)=Sof(H4DC)=Sof(C5DA)=Sof(H5DB)=Sof(H5DC)=1-FVAR(10)
 Sof(O00K)=Sof(C069)=Sof(H7EA)=Sof(HK)=Sof(C06I)=Sof(H8EA)=Sof(HL)=Sof(C06S)=
 Sof(H9EA)=Sof(HN)=Sof(C06Y)=Sof(H0FA)=Sof(HR)=FVAR(10)
 Sof(C6DA)=Sof(C5HA)=Sof(H5HA)=Sof(C7DA)=Sof(H7DA)=Sof(C8DA)=Sof(H8DA)=
 Sof(C9DA)=Sof(H9DA)=Sof(C0EA)=Sof(H0EA)=1-FVAR(11)
 Sof(C19)=Sof(C24)=Sof(H24)=Sof(C22)=Sof(H22)=Sof(C21)=Sof(H21)=Sof(C23)=
 Sof(H23)=Sof(C20)=Sof(H20)=FVAR(11)
 Sof(C1EA)=Sof(C2EA)=Sof(H2EA)=Sof(C6HA)=Sof(H6HA)=Sof(C3EA)=Sof(H3EA)=
 Sof(C4EA)=Sof(H4EA)=Sof(C5EA)=Sof(H5EA)=1-FVAR(12)
 Sof(C1A)=Sof(C2A)=Sof(H2A)=Sof(C6A)=Sof(H6A)=Sof(C3A)=Sof(H3A)=Sof(C5A)=
 Sof(H5A)=Sof(C4A)=Sof(H4A)=FVAR(12)
 Sof(O4)=Sof(O5)=Sof(O6)=Sof(O1BA)=Sof(O2BA)=Sof(O3BA)=Sof(C8HA)=Sof(H8HA)=
 Sof(H8HB)=Sof(C1B)=Sof(H1BD)=Sof(H1BE)=Sof(C6EA)=Sof(H6EB)=Sof(H6EC)=Sof(C7EA)=
 Sof(H7EB)=Sof(H7EC)=Sof(C8EA)=Sof(H8EB)=Sof(H8EC)=Sof(C9EA)=Sof(H9EB)=
 Sof(H9EC)=Sof(C0FA)=Sof(H0FB)=Sof(H0FC)=Sof(C1FA)=Sof(H1FA)=Sof(H1FB)=
 Sof(C2FA)=Sof(H2FA)=Sof(H2FB)=Sof(C3FA)=Sof(H3FA)=Sof(H3FB)=Sof(C4FA)=
 Sof(H4FA)=Sof(H4FB)=Sof(C5FA)=Sof(H5FA)=Sof(H5FB)=1-FVAR(13)
 Sof(O007)=Sof(O008)=Sof(O009)=Sof(O00B)=Sof(O00C)=Sof(O00I)=Sof(C032)=
 Sof(H03G)=Sof(H03H)=Sof(C034)=Sof(H03I)=Sof(H03J)=Sof(C03J)=Sof(H03K)=
 Sof(H03L)=Sof(C03K)=Sof(H03M)=Sof(H03N)=Sof(C03T)=Sof(H03O)=Sof(H03P)=
 Sof(C03V)=Sof(H03Q)=Sof(H03R)=Sof(C04D)=Sof(H04U)=Sof(H04V)=Sof(C04W)=
 Sof(H04Y)=Sof(H)=Sof(C04X)=Sof(H04Z)=Sof(HA)=Sof(C05B)=Sof(H5DA)=Sof(HD)=
 Sof(C05I)=Sof(H6DA)=Sof(HE)=Sof(C05J)=Sof(H1EA)=Sof(HF)=FVAR(13)
 Sof(C1C)=Sof(C6FA)=Sof(H6FA)=Sof(C7FA)=Sof(H7FA)=Sof(C1D)=Sof(H1D)=Sof(C1E)=
 Sof(H1E)=Sof(C1F)=Sof(H1F)=1-FVAR(14)
 Sof(C25A)=Sof(C30A)=Sof(H30A)=Sof(C26A)=Sof(H26A)=Sof(C27A)=Sof(H27A)=
 Sof(C28A)=Sof(H28A)=Sof(C29A)=Sof(H29A)=FVAR(14)
7.a Secondary CH2 refined with riding coordinates:
 C01D(H01A,H01B), C02T(H02A,H02B), C030(H03C,H03D), C032(H03G,H03H), C034(H03I,
 H03J), C037(H03A,H03B), C03I(H03E,H03F), C03J(H03K,H03L), C03K(H03M,H03N),
 C03T(H03O,H03P), C03V(H03Q,H03R), C040(H04E,H04F), C048(H04G,H04H), C04D(H04U,
 H04V), C04E(H04I,H04J), C04G(H04A,H04B), C04I(H04K,H04L), C04J(H04M,H04N),
 C04K(H04W,H04X), C04P(H04O,H04P), C04Q(H04C,H04D), C04T(H04Q,H04R), C04V(H04S,
 H04T), C04W(H04Y,H), C04X(H04Z,HA), C053(H3DA,HB), C054(H05M,H05N), C055(H05U,
 H05V), C057(H05W,H05X), C05A(H4DA,HC), C05B(H5DA,HD), C05E(H05O,H05P),
 C05I(H6DA,HE), C05J(H1EA,HF), C05K(H05Y,HG), C05L(H05Q,H05R), C05M(H05A,H05B),
 C05O(H05S,H05T), C05P(H05Z,HH), C05R(H05C,H05D), C05S(H05E,H05F), C05T(H05,HI),
  C05V(H05G,H05H), C05X(H05I,H05J), C05Z(H6EA,HJ), C061(H06A,H06B), C064(H06K,
 H06L), C068(H06M,H06N), C069(H7EA,HK), C06B(H06C,H06D), C06G(H06E,H06F),
 C06I(H8EA,HL), C06K(H06Y,HM), C06L(H06O,H06P), C06O(H06G,H06H), C06Q(H06Q,
 H06R), C06S(H9EA,HN), C06T(H06Z,HO), C06U(H06,HP), C06V(H0AA,HQ), C06X(H06S,
 H06T), C06Y(H0FA,HR), C06Z(H1AA,HS), C073(H07Y,HT), C074(H07S,H07T), C075(H07A,
 H07B), C076(H07C,H07D), C077(H07E,H07F), C078(H07Z,HU), C079(H07,HV),
 C07D(H07U,H07V), C07H(H07G,H07H), C07K(H07I,H07J), C07N(H6AA,HW), C07P(H1BA,
 HX), C07Q(H07K,H07L), C07S(H07M,H07N), C07T(H07O,H07P), C0AA(H0AB,H0AC),
 C1AA(H1AB,H1AC), C2AA(H2AA,H2AB), C3AA(H3AA,H3AB), C4AA(H4AA,H4AB), C5AA(H5AA,
 H5AB), C07O(H2BA,HY), C6AA(H6AB,H6AC), C0AB(H0AD,H0AE), C1AB(H1AD,H1AE),
 C7AA(H7AA,H7AB), C8AA(H8AA,H8AB), C0(H0A,H0B), C07I(H07Q,H07R), C9AA(H9AA,
 H9AB), C8FA(H8FA,H8FB), C9FA(H9FA,H9FB), C06M(H06U,H06V), C06R(H06W,H06X),
 C0BA(H0BA,H0BB), C0GA(H0GA,H0GB), C07E(H07W,H07X), C1BA(H1BB,H1BC), C2BA(H2BB,
 H2BC), C1GA(H1GA,H1GB), C3BA(H3BA,H3BB), C05U(H4BA,HZ), C4BA(H4BB,H4BC),
 C5BA(H5BA,H5BB), C06W(H6BA,H7HA), C06{(H7BA,H9HA), C2GA(H2GA,H2GB), C3GA(H3GA,
 H3GB), C4GA(H4GA,H4GB), C6BA(H6BB,H6BC), C5GA(H5GA,H5GB), C7BA(H7BB,H7BC),
 C8BA(H8BA,H8BB), C6GA(H6GA,H6GB), C9BA(H9BA,H9BB), C0CA(H0CA,H0CB), C1CA(H1CA,
 H1CB), C05W(H05K,H05L), C2CA(H2CA,H2CB), C7GA(H7GA,H7GB), C3CA(H3CA,H3CB),
 C4CA(H4CA,H4CB), C06P(H06I,H06J), C8GA(H8GA,H8GB), C9GA(H9GA,H9GB), C0HA(H0HA,
 H0HB), C5CA(H5CA,H5CB), C1HA(H1HA,H1HB), C2HA(H2HA,H2HB), C6CA(H6CA,H6CB),
 C7CA(H7CA,H7CB), C8CA(H8CA,H8CB), C9CA(H9CA,H9CB), C3HA(H3HA,H3HB), C0DA(H0DA,
 H0DB), C1DA(H1DA,H1DB), C2DA(H2DA,H2DB), C4HA(H4HA,H4HB), C3DA(H3DB,H3DC),
 C4DA(H4DB,H4DC), C5DA(H5DB,H5DC), C8HA(H8HA,H8HB), C1B(H1BD,H1BE), C6EA(H6EB,
 H6EC), C7EA(H7EB,H7EC), C8EA(H8EB,H8EC), C9EA(H9EB,H9EC), C0FA(H0FB,H0FC),
 C1FA(H1FA,H1FB), C2FA(H2FA,H2FB), C3FA(H3FA,H3FB), C4FA(H4FA,H4FB), C5FA(H5FA,
 H5FB)
7.b Aromatic/amide H refined with riding coordinates:
 C70(H70), C63(H63), C71(H71), C36(H36), C42A(H42A), C68A(H68A), C10A(H10A),
 C3(H3), C62(H62), C35(H35), C11A(H11A), C63A(H63A), C9A(H9A), C64(H64),
 C44A(H44A), C8(H8), C6(H6), C70A(H70A), C71A(H71A), C41A(H41A), C69(H69),
 C26(H26), C32(H32), C72(H72), C2(H2), C12(H12), C18A(H18A), C65A(H65A),
 C38A(H38A), C65(H65), C40A(H40A), C39(H39), C69A(H69A), C12A(H12A), C4(H4),
 C8A(H8A), C34(H34), C9(H9), C47A(H47A), C41(H41), C33(H33), C40(H40),
 C17A(H17A), C17(H17), C42(H42), C39A(H39A), C38(H38), C30(H30), C62A(H62A),
 C64A(H64A), C48A(H48A), C15A(H15A), C27(H27), C48(H48), C45A(H45A), C14A(H14A),
  C16(H16), C35A(H35A), C2A(H2A), C16A(H16A), C28(H28), C36A(H36A), C5(H5),
 C24A(H24A), C44(H44), C11(H11), C14(H14), C15(H15), C18(H18), C21A(H21A),
 C46A(H46A), C10(H10), C6A(H6A), C24(H24), C34A(H34A), C46(H46), C30A(H30A),
 C29(H29), C32A(H32A), C20A(H20A), C26A(H26A), C22(H22), C3A(H3A), C27A(H27A),
 C45(H45), C33A(H33A), C22A(H22A), C23A(H23A), C21(H21), C23(H23), C47(H47),
 C20(H20), C5A(H5A), C4A(H4A), C28A(H28A), C29A(H29A), C5HA(H5HA), C7DA(H7DA),
 C8DA(H8DA), C9DA(H9DA), C0EA(H0EA), C2EA(H2EA), C6HA(H6HA), C3EA(H3EA),
 C4EA(H4EA), C5EA(H5EA), C6FA(H6FA), C7FA(H7FA), C1D(H1D), C1E(H1E), C1F(H1F)
;
_olex2_submission_special_instructions 'No special instructions were received'

loop_
_space_group_symop_operation_xyz
'x, y, z'
'-x, y+1/2, -z'

loop_
_atom_site_label
_atom_site_type_symbol
_atom_site_fract_x
_atom_site_fract_y
_atom_site_fract_z
_atom_site_U_iso_or_equiv
_atom_site_adp_type
_atom_site_occupancy
_atom_site_site_symmetry_order
_atom_site_calc_flag
_atom_site_refinement_flags_posn
_atom_site_refinement_flags_adp
_atom_site_refinement_flags_occupancy
_atom_site_disorder_assembly
_atom_site_disorder_group
Na3 Na 1.2725(2) 0.54130(5) 0.9674(2) 0.0427(8) Uani 1 1 d . . . . .
Na1 Na 1.6983(3) 0.30017(6) 1.1259(2) 0.0610(10) Uani 1 1 d . . . . .
Na4 Na -0.4388(3) 0.71692(6) -0.5398(2) 0.0568(9) Uani 1 1 d . . . . .
Na2 Na 0.8967(3) 0.49175(6) 0.3929(2) 0.0622(10) Uani 1 1 d . . . . .
O005 O 0.830(5) 0.4985(11) 0.227(4) 0.037(4) Uani 0.103(9) 1 d D U P A 1
O006 O 1.7445(6) 0.34307(13) 1.1044(6) 0.039(2) Uani 0.845(8) 1 d D U P B 1
O007 O 1.341(2) 0.5289(5) 1.152(2) 0.027(4) Uani 0.41(2) 1 d D U P C 1
O008 O 1.2180(17) 0.5690(4) 1.0785(17) 0.026(4) Uani 0.41(2) 1 d D U P C 1
O009 O 1.245(3) 0.5474(6) 0.799(2) 0.037(4) Uani 0.41(2) 1 d D U P C 1
O00A O 1.039(17) 0.4566(18) 0.471(7) 0.038(4) Uani 0.103(9) 1 d D U P A 1
O00B O 1.119(2) 0.5724(5) 0.8811(17) 0.028(4) Uani 0.41(2) 1 d D U P C 1
O00C O 1.461(2) 0.5066(5) 1.0607(17) 0.034(4) Uani 0.41(2) 1 d D U P C 1
O00D O 0.947(6) 0.4645(14) 0.272(4) 0.035(4) Uani 0.103(9) 1 d D U P A 1
O00E O 1.4330(4) 0.56145(9) 1.0237(4) 0.0535(15) Uani 1 1 d . U . . .
O00F O 0.964(8) 0.4797(13) 0.578(5) 0.048(5) Uani 0.103(9) 1 d D U P A 1
O00G O -0.2704(8) 0.73595(15) -0.3991(10) 0.066(2) Uani 0.795(7) 1 d D U P D 1
O00H O 0.866(5) 0.5150(9) 0.505(3) 0.052(5) Uani 0.103(9) 1 d D U P A 1
O00I O 1.369(2) 0.5099(6) 0.8707(19) 0.042(4) Uani 0.41(2) 1 d D U P C 1
O00J O 0.782(5) 0.5283(9) 0.355(3) 0.042(4) Uani 0.103(9) 1 d D U P A 1
O00K O 1.119(4) 0.5179(6) 0.932(8) 0.067(4) Uani 0.275(12) 1 d D U P C 1
O00L O 1.9008(8) 0.31162(12) 1.2024(6) 0.046(2) Uani 0.845(8) 1 d D U P B 1
O00M O 1.673(2) 0.3129(3) 1.2612(12) 0.056(3) Uani 0.70(2) 1 d D U P B 1
O00N O -0.4180(7) 0.67218(18) -0.5866(9) 0.059(3) Uani 0.795(7) 1 d D U P D 1
C70 C 1.2578(6) 0.47164(12) 1.2281(5) 0.0318(17) Uani 1 1 d . U . . .
H70 H 1.255407 0.487638 1.214489 0.038 Uiso 1 1 calc R . . . .
O00P O 1.6426(6) 0.25136(14) 1.1475(7) 0.062(2) Uani 0.845(8) 1 d D U P B 1
C67 C 1.2673(5) 0.42432(12) 1.2701(5) 0.0264(15) Uani 1 1 d . U . . .
C68 C 1.2003(5) 0.43271(12) 1.1860(5) 0.0263(15) Uani 1 1 d . U . . .
C52 C 1.2554(5) 0.39982(12) 1.2748(5) 0.0258(15) Uani 1 1 d . U . . .
C79 C -0.1458(5) 0.62045(13) 0.2889(5) 0.0329(17) Uani 1 1 d . U . . .
C63 C 0.9354(6) 0.39008(13) 1.2986(5) 0.0367(18) Uani 1 1 d . U . . .
H63 H 0.921461 0.383858 1.349627 0.044 Uiso 1 1 calc R . . . .
O00V O 1.5454(6) 0.32620(13) 1.0080(5) 0.060(2) Uani 0.845(8) 1 d D U P B 1
C71 C 1.3229(6) 0.46346(13) 1.3110(5) 0.0353(18) Uani 1 1 d . U . . .
H71 H 1.365707 0.474236 1.354621 0.042 Uiso 1 1 calc R . . . .
O00X O 1.8455(6) 0.26759(12) 1.2450(6) 0.055(2) Uani 0.845(8) 1 d D U P B 1
O00Y O -0.6257(6) 0.74120(13) -0.6128(6) 0.055(2) Uani 0.795(7) 1 d D U P D 1
C60 C 1.0207(5) 0.41757(12) 1.0813(5) 0.0264(15) Uani 1 1 d . U . . .
O010 O -0.5957(6) 0.69825(14) -0.6804(6) 0.055(2) Uani 0.795(7) 1 d D U P D 1
C61 C 1.0543(5) 0.39601(12) 1.2124(5) 0.0303(16) Uani 1 1 d . U . . .
C36 C 1.3731(5) 0.39226(13) 1.1310(5) 0.0292(16) Uani 1 1 d . U . . .
H36 H 1.337308 0.380553 1.152094 0.035 Uiso 1 1 calc R . . . .
C125 C 0.2018(5) 0.60772(12) 0.3683(5) 0.0286(16) Uani 1 1 d . U . . .
C124 C 0.1460(5) 0.61555(12) 0.2810(5) 0.0306(16) Uani 1 1 d . U . . .
C130 C -0.1410(5) 0.64891(13) 0.0237(5) 0.0340(17) Uani 1 1 d . U . . .
C114 C 0.3672(6) 0.58480(14) 0.3820(5) 0.0415(19) Uani 1 1 d . U . . .
H42A H 0.320738 0.572974 0.347574 0.050 Uiso 1 1 calc R . . . .
C126 C 0.1496(5) 0.60552(13) 0.4344(5) 0.0331(17) Uani 1 1 d . U . . .
C54 C 1.2870(5) 0.35973(12) 1.3223(5) 0.0302(16) Uani 1 1 d . U . . .
C133 C 0.1903(5) 0.62512(12) 0.2168(5) 0.0289(16) Uani 1 1 d . U . . .
C51 C 1.1571(5) 0.39331(12) 1.1909(5) 0.0291(15) Uani 1 1 d . U . . .
C7 C 1.1249(5) 0.36145(12) 1.0641(5) 0.0312(16) Uani 1 1 d . U . . .
C140 C -0.0233(6) 0.57720(12) 0.2007(5) 0.0313(17) Uani 1 1 d . U . . .
H68A H 0.021075 0.571852 0.259507 0.038 Uiso 1 1 calc R . . . .
C01D C 0.849(12) 0.488(3) 0.152(4) 0.037(4) Uani 0.103(9) 1 d D U P A 1
H01A H 0.862942 0.500030 0.112889 0.044 Uiso 0.103(9) 1 calc R . P A 1
H01B H 0.783456 0.479284 0.114572 0.044 Uiso 0.103(9) 1 calc R . P A 1
C82 C -0.3710(6) 0.62161(15) 0.2378(5) 0.048(2) Uani 1 1 d . U . . .
H10A H -0.447330 0.622530 0.222078 0.057 Uiso 1 1 calc R . . . .
C109 C 0.3224(6) 0.60440(13) 0.4016(5) 0.0335(17) Uani 1 1 d . U . . .
C55 C 0.9643(5) 0.42339(13) 0.9899(5) 0.0341(17) Uani 1 1 d . U . . .
C13 C 0.8463(5) 0.42628(14) 0.9588(5) 0.0321(17) Uani 1 1 d . U . . .
C3 C 1.3501(7) 0.29689(14) 1.2014(6) 0.048(2) Uani 1 1 d . U . . .
H3 H 1.420988 0.290806 1.215381 0.057 Uiso 1 1 calc R . . . .
C62 C 1.0353(5) 0.38650(12) 1.2879(5) 0.0294(17) Uani 1 1 d . U . . .
H62 H 1.090029 0.377644 1.331575 0.035 Uiso 1 1 calc R . . . .
C121 C 0.0369(5) 0.61179(12) 0.4068(5) 0.0312(16) Uani 1 1 d D U . . .
C31 C 1.3126(5) 0.41009(12) 1.0778(5) 0.0280(16) Uani 1 1 d . U . . .
O01M O 1.4909(6) 0.28376(15) 1.0652(6) 0.070(2) Uani 0.845(8) 1 d D U P B 1
C127 C -0.0159(6) 0.66553(13) 0.2012(5) 0.0339(17) Uani 1 1 d . U . . .
C37 C 1.3991(6) 0.39134(13) 1.4260(5) 0.0374(17) Uani 1 1 d . U . . .
C138 C 0.1121(5) 0.64055(11) 0.1535(5) 0.0287(16) Uani 1 1 d . U . . .
C35 C 1.4859(6) 0.39113(13) 1.1544(5) 0.0380(18) Uani 1 1 d . U . . .
H35 H 1.525536 0.378657 1.190213 0.046 Uiso 1 1 calc R . . . .
C1 C 1.2343(6) 0.32886(12) 1.2072(5) 0.0338(17) Uani 1 1 d . U . . .
C83 C -0.3167(6) 0.63876(15) 0.2149(5) 0.046(2) Uani 1 1 d . U . . .
H11A H -0.356119 0.651494 0.180884 0.055 Uiso 1 1 calc R . . . .
C59 C 1.1420(5) 0.41301(12) 1.1210(5) 0.0257(15) Uani 1 1 d . U . . .
C135 C 0.3073(6) 0.63451(13) 0.1317(5) 0.0344(18) Uani 1 1 d . U . . .
H63A H 0.374273 0.632238 0.122933 0.041 Uiso 1 1 calc R . . . .
C50 C 1.1712(5) 0.36810(12) 1.1609(5) 0.0261(15) Uani 1 1 d . U . . .
C58 C 1.1920(5) 0.41171(12) 1.0445(5) 0.0270(15) Uani 1 1 d . U . . .
C81 C -0.3149(6) 0.60276(16) 0.2840(6) 0.050(2) Uani 1 1 d . U . . .
H9A H -0.352194 0.590362 0.299518 0.061 Uiso 1 1 calc R . . . .
C64 C 0.8595(6) 0.40260(13) 1.2347(5) 0.0353(18) Uani 1 1 d . U . . .
H64 H 0.790884 0.404363 1.240881 0.042 Uiso 1 1 calc R . . . .
C116 C 0.2820(6) 0.58130(14) 0.5562(5) 0.0398(19) Uani 1 1 d . U . . .
H44A H 0.278536 0.570174 0.510653 0.048 Uiso 1 1 calc R . . . .
O021 O -0.5009(5) 0.70146(10) -0.4293(4) 0.0725(17) Uani 1 1 d D U . . .
C115 C 0.2174(5) 0.60018(14) 0.5311(5) 0.0348(17) Uani 1 1 d . U . . .
O023 O 0.7346(7) 0.47126(15) 0.3344(6) 0.055(2) Uani 0.827(14) 1 d D U P A 1
C8 C 1.1899(6) 0.34841(13) 1.0242(5) 0.0350(18) Uani 1 1 d . U . . .
H8 H 1.262820 0.344964 1.060494 0.042 Uiso 1 1 calc R . . . .
C6 C 1.1451(7) 0.31455(13) 1.1622(5) 0.0416(19) Uani 1 1 d . U . . .
H6 H 1.073505 0.320022 1.150085 0.050 Uiso 1 1 calc R . . . .
C66 C 0.9767(5) 0.40981(12) 1.1491(5) 0.0272(16) Uani 1 1 d . U . . .
C131 C -0.0870(5) 0.63405(13) 0.0889(5) 0.0329(16) Uani 1 1 d . U . . .
C49 C 1.2230(6) 0.35228(13) 1.2295(5) 0.0367(17) Uani 1 1 d . U . . .
C53 C 1.3110(5) 0.38384(13) 1.3404(5) 0.0317(16) Uani 1 1 d . U . . .
C142 C -0.1445(6) 0.56909(14) 0.0479(6) 0.0406(19) Uani 1 1 d . U . . .
H70A H -0.183265 0.558098 0.003256 0.049 Uiso 1 1 calc R . . . .
C143 C -0.1517(6) 0.59221(13) 0.0244(5) 0.0371(18) Uani 1 1 d . U . . .
H71A H -0.194518 0.596971 -0.035663 0.045 Uiso 1 1 calc R . . . .
C113 C 0.4794(6) 0.58158(14) 0.4110(5) 0.0414(19) Uani 1 1 d . U . . .
H41A H 0.508952 0.567960 0.395474 0.050 Uiso 1 1 calc R . . . .
C85 C 0.0162(6) 0.67242(12) 0.2992(5) 0.0344(17) Uani 1 1 d . U . . .
C69 C 1.1946(5) 0.45587(13) 1.1633(5) 0.0298(16) Uani 1 1 d . U . . .
H69 H 1.148404 0.460988 1.104798 0.036 Uiso 1 1 calc R . . . .
C26 C 1.1929(5) 0.43867(14) 0.8423(5) 0.0383(18) Uani 1 1 d . U . . .
H26 H 1.154498 0.451927 0.849671 0.046 Uiso 1 1 calc R . . . .
C32 C 1.3717(5) 0.42794(13) 1.0556(5) 0.0309(17) Uani 1 1 d . U . . .
H32 H 1.334681 0.441230 1.024343 0.037 Uiso 1 1 calc R . . . .
C128 C -0.0688(6) 0.67992(13) 0.1320(5) 0.0341(17) Uani 1 1 d . U . . .
C25 C 1.1902(6) 0.41818(15) 0.8899(5) 0.0389(18) Uani 1 1 d . U . . .
C132 C 0.0066(5) 0.64141(12) 0.1751(5) 0.0286(15) Uani 1 1 d . U . . .
C129 C -0.1251(6) 0.67287(13) 0.0385(5) 0.0373(17) Uani 1 1 d D U . . .
C72 C 1.3306(5) 0.44057(12) 1.3353(5) 0.0315(17) Uani 1 1 d . U . . .
H72 H 1.376885 0.435734 1.394259 0.038 Uiso 1 1 calc R . . . .
O02M O -0.2391(7) 0.69680(13) -0.4795(6) 0.069(2) Uani 0.795(7) 1 d D U P D 1
O02N O 1.0243(12) 0.5206(3) 0.4155(11) 0.047(3) Uani 0.453(10) 1 d D U P A 1
C122 C -0.0245(5) 0.61900(12) 0.3164(5) 0.0327(16) Uani 1 1 d . U . . .
C2 C 1.3378(6) 0.31829(13) 1.2287(5) 0.0360(18) Uani 1 1 d . U . . .
H2 H 1.400453 0.326729 1.263592 0.043 Uiso 1 1 calc R . . . .
C12 C 1.0221(6) 0.36651(12) 1.0062(5) 0.0351(18) Uani 1 1 d . U . . .
H12 H 0.977192 0.375687 1.028554 0.042 Uiso 1 1 calc R . . . .
C43 C 1.3143(6) 0.34331(13) 1.3979(5) 0.0396(18) Uani 1 1 d . U . . .
O02S O -0.4486(8) 0.7614(3) -0.4915(7) 0.059(2) Uani 0.795(7) 1 d D U P D 1
C02T C 0.736(5) 0.5128(13) 0.203(4) 0.040(4) Uani 0.103(9) 1 d D U P A 1
H02A H 0.674822 0.503442 0.204894 0.048 Uiso 0.103(9) 1 calc R . P A 1
H02B H 0.719338 0.517787 0.138557 0.048 Uiso 0.103(9) 1 calc R . P A 1
C139 C -0.0299(5) 0.60052(13) 0.1802(5) 0.0318(16) Uani 1 1 d . U . . .
C90 C -0.0492(7) 0.68553(13) 0.3315(6) 0.046(2) Uani 1 1 d . U . . .
H18A H -0.118121 0.690174 0.290189 0.055 Uiso 1 1 calc R . . . .
C123 C 0.0242(5) 0.61975(12) 0.2452(5) 0.0296(15) Uani 1 1 d . U . . .
C137 C 0.1352(6) 0.65223(13) 0.0880(5) 0.0357(18) Uani 1 1 d . U . . .
H65A H 0.083186 0.662664 0.050026 0.043 Uiso 1 1 calc R . . . .
C110 C 0.3916(6) 0.62141(14) 0.4537(5) 0.0409(19) Uani 1 1 d . U . . .
H38A H 0.362411 0.635194 0.468379 0.049 Uiso 1 1 calc R . . . .
C65 C 0.8753(5) 0.41317(12) 1.1599(5) 0.0315(17) Uani 1 1 d . U . . .
H65 H 0.820177 0.422275 1.117850 0.038 Uiso 1 1 calc R . . . .
C030 C 1.032(5) 0.4493(14) 0.317(4) 0.035(4) Uani 0.103(9) 1 d D U P A 1
H03C H 1.102484 0.457565 0.337146 0.043 Uiso 0.103(9) 1 calc R . P A 1
H03D H 1.035215 0.436559 0.275698 0.043 Uiso 0.103(9) 1 calc R . P A 1
C112 C 0.5468(6) 0.59882(15) 0.4633(6) 0.047(2) Uani 1 1 d . U . . .
H40A H 0.623231 0.596934 0.484138 0.056 Uiso 1 1 calc R . . . .
C032 C 1.142(3) 0.5808(5) 0.804(2) 0.035(4) Uani 0.41(2) 1 d D U P C 1
H03G H 1.208992 0.590101 0.824487 0.042 Uiso 0.41(2) 1 calc R . P C 1
H03H H 1.081590 0.590917 0.766593 0.042 Uiso 0.41(2) 1 calc R . P C 1
C144 C -0.0949(6) 0.60860(13) 0.0904(5) 0.0339(17) Uani 1 1 d . U . . .
C034 C 1.444(2) 0.5190(5) 1.198(2) 0.029(4) Uani 0.41(2) 1 d D U P C 1
H03I H 1.450372 0.514394 1.260511 0.035 Uiso 0.41(2) 1 calc R . P C 1
H03J H 1.501694 0.530484 1.202785 0.035 Uiso 0.41(2) 1 calc R . P C 1
C39 C 1.5846(7) 0.40027(16) 1.5089(6) 0.055(2) Uani 1 1 d . U . . .
H39 H 1.655588 0.402905 1.508719 0.065 Uiso 1 1 calc R . . . .
C141 C -0.0832(6) 0.56168(13) 0.1334(5) 0.0346(18) Uani 1 1 d . U . . .
H69A H -0.081198 0.545706 0.147379 0.042 Uiso 1 1 calc R . . . .
C037 C 1.8569(7) 0.34786(17) 1.1283(8) 0.038(2) Uani 0.845(8) 1 d D U P B 1
H03A H 1.869837 0.364691 1.134876 0.045 Uiso 0.845(8) 1 calc R . P B 1
H03B H 1.883056 0.342108 1.080183 0.045 Uiso 0.845(8) 1 calc R . P B 1
C84 C -0.2057(6) 0.63840(14) 0.2392(5) 0.0417(19) Uani 1 1 d . U . . .
H12A H -0.170197 0.650753 0.221403 0.050 Uiso 1 1 calc R . . . .
C4 C 1.2622(8) 0.28359(16) 1.1538(6) 0.063(2) Uani 1 1 d . U . . .
H4 H 1.271851 0.268529 1.134061 0.076 Uiso 1 1 calc R . . . .
C80 C -0.2048(6) 0.60203(14) 0.3076(5) 0.0398(18) Uani 1 1 d . U . . .
H8A H -0.166765 0.588697 0.337532 0.048 Uiso 1 1 calc R . . . .
C34 C 1.5396(6) 0.40830(14) 1.1252(5) 0.0426(19) Uani 1 1 d . U . . .
H34 H 1.615339 0.407305 1.137695 0.051 Uiso 1 1 calc R . . . .
C9 C 1.1501(7) 0.34089(14) 0.9364(6) 0.047(2) Uani 1 1 d . U . . .
H9 H 1.195019 0.332137 0.912651 0.056 Uiso 1 1 calc R . . . .
C73 C -0.014(2) 0.6064(3) 0.4771(17) 0.034(3) Uani 0.64(2) 1 d D U P E 1
C119 C 0.2950(6) 0.61222(16) 0.6915(6) 0.050(2) Uani 1 1 d . U . . .
H47A H 0.298868 0.623124 0.737915 0.060 Uiso 1 1 calc R . . . .
O03F O -0.3779(14) 0.7335(2) -0.6501(9) 0.112(3) Uani 0.729(9) 1 d D U P D 1
C41 C 1.4564(7) 0.40084(15) 1.5842(6) 0.054(2) Uani 1 1 d . U . . .
H41 H 1.440303 0.403609 1.637924 0.065 Uiso 1 1 calc R . . . .
C33 C 1.4822(6) 0.42635(14) 1.0788(5) 0.0380(18) Uani 1 1 d . U . . .
H33 H 1.519291 0.438467 1.061357 0.046 Uiso 1 1 calc R . . . .
C03I C 1.007(6) 0.4402(13) 0.399(4) 0.037(4) Uani 0.103(9) 1 d D U P A 1
H03E H 0.928867 0.437047 0.380400 0.044 Uiso 0.103(9) 1 calc R . P A 1
H03F H 1.046763 0.425501 0.419727 0.044 Uiso 0.103(9) 1 calc R . P A 1
C03J C 1.1050(16) 0.5765(4) 1.0261(15) 0.025(4) Uani 0.41(2) 1 d D U P C 1
H03K H 1.077332 0.586703 1.063759 0.030 Uiso 0.41(2) 1 calc R . P C 1
H03L H 1.056111 0.563100 1.005722 0.030 Uiso 0.41(2) 1 calc R . P C 1
C03K C 1.154(3) 0.5609(6) 0.746(2) 0.036(4) Uani 0.41(2) 1 d D U P C 1
H03M H 1.087776 0.551246 0.727232 0.043 Uiso 0.41(2) 1 calc R . P C 1
H03N H 1.165050 0.566654 0.690675 0.043 Uiso 0.41(2) 1 calc R . P C 1
C40 C 1.5633(7) 0.40266(15) 1.5869(6) 0.053(2) Uani 1 1 d . U . . .
H40 H 1.620502 0.405560 1.643235 0.063 Uiso 1 1 calc R . . . .
C56 C 1.0206(5) 0.42318(13) 0.9251(5) 0.0309(16) Uani 1 1 d D U . . .
C89 C -0.0186(7) 0.69215(15) 0.4214(6) 0.054(2) Uani 1 1 d . U . . .
H17A H -0.066693 0.701172 0.440613 0.065 Uiso 1 1 calc R . . . .
C17 C 0.6898(6) 0.44933(16) 0.9478(5) 0.044(2) Uani 1 1 d . U . . .
H17 H 0.660246 0.463673 0.956797 0.053 Uiso 1 1 calc R . . . .
C42 C 1.3735(6) 0.39499(14) 1.5029(5) 0.0418(19) Uani 1 1 d . U . . .
H42 H 1.300902 0.393543 1.500647 0.050 Uiso 1 1 calc R . . . .
C111 C 0.5037(6) 0.61825(14) 0.4843(5) 0.0426(19) Uani 1 1 d . U . . .
H39A H 0.550225 0.629861 0.520313 0.051 Uiso 1 1 calc R . . . .
C38 C 1.5033(6) 0.39404(14) 1.4307(5) 0.0422(19) Uani 1 1 d . U . . .
H38 H 1.519937 0.391462 1.377152 0.051 Uiso 1 1 calc R . . . .
C30 C 1.2448(6) 0.39889(16) 0.8762(5) 0.048(2) Uani 1 1 d . U . . .
H30 H 1.240645 0.384640 0.904784 0.058 Uiso 1 1 calc R . . . .
C03T C 1.114(3) 0.5896(5) 0.9443(16) 0.030(4) Uani 0.41(2) 1 d D U P C 1
H03O H 1.049909 0.599614 0.916591 0.036 Uiso 0.41(2) 1 calc R . P C 1
H03P H 1.179872 0.599315 0.963289 0.036 Uiso 0.41(2) 1 calc R . P C 1
C134 C 0.2873(5) 0.62262(12) 0.2023(5) 0.0297(16) Uani 1 1 d . U . . .
H62A H 0.341406 0.612655 0.240923 0.036 Uiso 1 1 calc R . . . .
C03V C 1.458(3) 0.4982(5) 1.1448(18) 0.032(4) Uani 0.41(2) 1 d D U P C 1
H03Q H 1.526017 0.489981 1.179183 0.039 Uiso 0.41(2) 1 calc R . P C 1
H03R H 1.396581 0.487412 1.134004 0.039 Uiso 0.41(2) 1 calc R . P C 1
C136 C 0.2321(6) 0.64942(13) 0.0749(5) 0.0403(19) Uani 1 1 d . U . . .
H64A H 0.246831 0.657553 0.027865 0.048 Uiso 1 1 calc R . . . .
C120 C 0.2222(6) 0.61609(15) 0.6001(6) 0.047(2) Uani 1 1 d . U . . .
H48A H 0.177195 0.629387 0.586130 0.057 Uiso 1 1 calc R . . . .
C91 C -0.0804(6) 0.70543(14) 0.1479(6) 0.0442(19) Uani 1 1 d . U . . .
C87 C 0.1483(7) 0.67213(14) 0.4533(5) 0.049(2) Uani 1 1 d . U . . .
H15A H 0.216787 0.667308 0.494884 0.059 Uiso 1 1 calc R . . . .
C040 C 1.041(12) 0.463(2) 0.624(5) 0.044(5) Uani 0.103(9) 1 d D U P A 1
H04E H 1.020598 0.455723 0.672328 0.053 Uiso 0.103(9) 1 calc R . P A 1
H04F H 1.112789 0.470739 0.653426 0.053 Uiso 0.103(9) 1 calc R . P A 1
C27 C 1.2521(6) 0.43933(17) 0.7846(5) 0.050(2) Uani 1 1 d . U . . .
H27 H 1.251086 0.452942 0.750513 0.061 Uiso 1 1 calc R . . . .
C48 C 1.2302(7) 0.32953(13) 1.4052(6) 0.046(2) Uani 1 1 d . U . . .
H48 H 1.159657 0.330528 1.360163 0.055 Uiso 1 1 calc R . . . .
C117 C 0.3522(6) 0.57741(16) 0.6441(6) 0.050(2) Uani 1 1 d . U . . .
H45A H 0.396173 0.563966 0.657640 0.060 Uiso 1 1 calc R . . . .
C97 C -0.163(2) 0.6891(5) -0.0408(18) 0.037(3) Uani 0.539(19) 1 d D U P F 1
C57 C 1.1332(5) 0.41757(12) 0.9580(5) 0.0281(16) Uani 1 1 d . U . . .
C86 C 0.1151(6) 0.66558(13) 0.3627(5) 0.0423(19) Uani 1 1 d . U . . .
H14A H 0.161361 0.656080 0.343136 0.051 Uiso 1 1 calc R . . . .
C16 C 0.6209(6) 0.43169(16) 0.9078(5) 0.044(2) Uani 1 1 d . U . . .
H16 H 0.544843 0.433221 0.892628 0.053 Uiso 1 1 calc R . . . .
C048 C 1.048(14) 0.4456(18) 0.556(5) 0.041(4) Uani 0.103(9) 1 d D U P A 1
H04G H 1.117731 0.437286 0.580435 0.049 Uiso 0.103(9) 1 calc R . P A 1
H04H H 0.988691 0.434299 0.544768 0.049 Uiso 0.103(9) 1 calc R . P A 1
C107 C -0.2723(8) 0.62984(15) -0.2264(6) 0.059(2) Uani 1 1 d . U . . .
H35A H -0.254070 0.627755 -0.279541 0.070 Uiso 1 1 calc R . . . .
C74 C -0.0201(19) 0.5847(3) 0.5086(15) 0.039(3) Uani 0.64(2) 1 d D U P E 1
H2A H 0.011601 0.572210 0.487767 0.047 Uiso 0.64(2) 1 calc R . P E 1
C88 C 0.0802(7) 0.68601(16) 0.4841(6) 0.059(2) Uani 1 1 d . U . . .
H16A H 0.102020 0.690927 0.545919 0.071 Uiso 1 1 calc R . . . .
O04C O 1.7514(15) 0.2878(4) 1.0050(11) 0.102(4) Uani 0.738(11) 1 d D U P B 1
C04D C 1.2254(18) 0.5593(4) 1.1632(16) 0.026(2) Uani 0.41(2) 1 d D U P C 1
H04U H 1.168260 0.547513 1.154172 0.032 Uiso 0.41(2) 1 calc R . P C 1
H04V H 1.215696 0.571426 1.204226 0.032 Uiso 0.41(2) 1 calc R . P C 1
C04E C 0.744(10) 0.5342(12) 0.261(4) 0.042(4) Uani 0.103(9) 1 d D U P A 1
H04I H 0.793881 0.545502 0.248982 0.051 Uiso 0.103(9) 1 calc R . P A 1
H04J H 0.671524 0.541533 0.243544 0.051 Uiso 0.103(9) 1 calc R . P A 1
C28 C 1.3119(7) 0.42088(18) 0.7757(6) 0.062(2) Uani 1 1 d . U . . .
H28 H 1.356487 0.422067 0.739622 0.075 Uiso 1 1 calc R . . . .
C04G C 1.9155(11) 0.33591(16) 1.2174(8) 0.048(2) Uani 0.845(8) 1 d D U P B 1
H04A H 1.993544 0.339785 1.239005 0.058 Uiso 0.845(8) 1 calc R . P B 1
H04B H 1.885873 0.340913 1.264426 0.058 Uiso 0.845(8) 1 calc R . P B 1
C108 C -0.1906(7) 0.63765(15) -0.1418(6) 0.054(2) Uani 1 1 d . U . . .
H36A H -0.118759 0.640692 -0.138841 0.065 Uiso 1 1 calc R . . . .
C04I C 0.7238(10) 0.4484(2) 0.2923(8) 0.059(3) Uani 0.827(14) 1 d D U P A 1
H04K H 0.792745 0.443503 0.286325 0.070 Uiso 0.827(14) 1 calc R . P A 1
H04L H 0.666179 0.448398 0.231055 0.070 Uiso 0.827(14) 1 calc R . P A 1
C04J C 0.944(7) 0.4718(15) 0.185(5) 0.035(4) Uani 0.103(9) 1 d D U P A 1
H04M H 0.933926 0.458494 0.142940 0.042 Uiso 0.103(9) 1 calc R . P A 1
H04N H 1.011999 0.479846 0.189607 0.042 Uiso 0.103(9) 1 calc R . P A 1
C04K C 1.4892(7) 0.59866(16) 1.0091(7) 0.065(2) Uani 1 1 d . U . . .
H04W H 1.528857 0.611959 1.045412 0.078 Uiso 1 1 calc R . . . .
H04X H 1.431533 0.604302 0.953229 0.078 Uiso 1 1 calc R . . . .
C5 C 1.1619(8) 0.29224(15) 1.1354(6) 0.060(2) Uani 1 1 d . U . . .
H5 H 1.100954 0.282963 1.103386 0.072 Uiso 1 1 calc R . . . .
C96 C -0.1786(7) 0.71650(16) 0.1179(6) 0.057(2) Uani 1 1 d . U . . .
H24A H -0.242367 0.707676 0.089373 0.069 Uiso 1 1 calc R . . . .
C44 C 1.4163(7) 0.34108(14) 1.4673(5) 0.049(2) Uani 1 1 d . U . . .
H44 H 1.474408 0.350298 1.464196 0.058 Uiso 1 1 calc R . . . .
C103 C -0.2191(6) 0.64056(13) -0.0661(5) 0.0378(17) Uani 1 1 d . U . . .
C04P C -0.555(4) 0.6783(6) -0.329(3) 0.057(4) Uani 0.30(2) 1 d D U P G 1
H04O H -0.605571 0.665305 -0.352040 0.069 Uiso 0.30(2) 1 calc R . P G 1
H04P H -0.513623 0.675969 -0.263086 0.069 Uiso 0.30(2) 1 calc R . P G 1
C04Q C 1.651(2) 0.3363(4) 1.2767(10) 0.057(3) Uani 0.70(2) 1 d D U P B 1
H04C H 1.571956 0.339166 1.253794 0.069 Uiso 0.70(2) 1 calc R . P B 1
H04D H 1.684928 0.346872 1.244980 0.069 Uiso 0.70(2) 1 calc R . P B 1
C11 C 0.9814(6) 0.35894(14) 0.9177(6) 0.046(2) Uani 1 1 d . U . . .
H11 H 0.908980 0.362642 0.880695 0.055 Uiso 1 1 calc R . . . .
C14 C 0.7775(6) 0.40952(15) 0.9160(5) 0.0396(19) Uani 1 1 d . U . . .
H14 H 0.806069 0.395527 0.902492 0.047 Uiso 1 1 calc R . . . .
C04T C -0.4951(9) 0.6638(2) -0.6667(9) 0.055(3) Uani 0.795(7) 1 d D U P D 1
H04Q H -0.498281 0.646739 -0.664128 0.065 Uiso 0.795(7) 1 calc R . P D 1
H04R H -0.475318 0.668109 -0.719996 0.065 Uiso 0.795(7) 1 calc R . P D 1
C15 C 0.6653(6) 0.41173(16) 0.8905(5) 0.050(2) Uani 1 1 d . U . . .
H15 H 0.619603 0.399285 0.860784 0.060 Uiso 1 1 calc R . . . .
C04V C -0.6039(9) 0.67396(19) -0.6762(9) 0.056(3) Uani 0.795(7) 1 d D U P D 1
H04S H -0.660292 0.668138 -0.732491 0.067 Uiso 0.795(7) 1 calc R . P D 1
H04T H -0.624054 0.669543 -0.623117 0.067 Uiso 0.795(7) 1 calc R . P D 1
C04W C 1.255(2) 0.5292(6) 0.740(2) 0.041(4) Uani 0.41(2) 1 d D U P C 1
H04Y H 1.247880 0.535350 0.678962 0.049 Uiso 0.41(2) 1 calc R . P C 1
H H 1.199176 0.517228 0.732339 0.049 Uiso 0.41(2) 1 calc R . P C 1
C04X C 1.3367(19) 0.5484(4) 1.2049(19) 0.033(4) Uani 0.41(2) 1 d D U P C 1
H04Z H 1.393371 0.559605 1.205393 0.040 Uiso 0.41(2) 1 calc R . P C 1
HA H 1.349447 0.543650 1.268729 0.040 Uiso 0.41(2) 1 calc R . P C 1
C19 C 0.9548(19) 0.4293(3) 0.8284(10) 0.040(3) Uani 0.552(17) 1 d D U P H 1
C18 C 0.8014(6) 0.44705(14) 0.9757(5) 0.0370(18) Uani 1 1 d . U . . .
H18 H 0.847306 0.459417 1.006052 0.044 Uiso 1 1 calc R . . . .
C93 C -0.0044(8) 0.74276(16) 0.2001(7) 0.071(3) Uani 1 1 d . U . . .
H21A H 0.057825 0.752147 0.226651 0.085 Uiso 1 1 calc R . . . .
C118 C 0.3588(6) 0.59304(17) 0.7128(6) 0.054(2) Uani 1 1 d . U . . .
H46A H 0.406957 0.590454 0.773649 0.065 Uiso 1 1 calc R . . . .
C10 C 1.0449(6) 0.34583(14) 0.8811(5) 0.046(2) Uani 1 1 d . U . . .
H10 H 1.016561 0.340449 0.819831 0.055 Uiso 1 1 calc R . . . .
C053 C 1.4451(7) 0.58331(14) 1.0640(6) 0.058(2) Uani 1 1 d . U . . .
H3DA H 1.495621 0.582616 1.128206 0.070 Uiso 1 1 calc R . . . .
HB H 1.374381 0.589155 1.063331 0.070 Uiso 1 1 calc R . . . .
C054 C 0.6939(10) 0.4328(2) 0.3580(10) 0.056(3) Uani 0.827(14) 1 d D U P A 1
H05M H 0.659368 0.418337 0.328140 0.067 Uiso 0.827(14) 1 calc R . P A 1
H05N H 0.757513 0.429130 0.413067 0.067 Uiso 0.827(14) 1 calc R . P A 1
C055 C -0.3113(9) 0.6656(2) -0.5746(9) 0.066(3) Uani 0.795(7) 1 d D U P D 1
H05U H -0.289401 0.672883 -0.622736 0.079 Uiso 0.795(7) 1 calc R . P D 1
H05V H -0.308049 0.648699 -0.581046 0.079 Uiso 0.795(7) 1 calc R . P D 1
C78 C -0.0593(15) 0.6237(3) 0.5121(12) 0.040(3) Uani 0.64(2) 1 d D U P E 1
H6A H -0.061134 0.638931 0.488835 0.048 Uiso 0.64(2) 1 calc R . P E 1
C057 C -0.479(6) 0.6804(9) -0.382(6) 0.059(4) Uani 0.30(2) 1 d D U P G 1
H05W H -0.402742 0.679964 -0.339589 0.071 Uiso 0.30(2) 1 calc R . P G 1
H05X H -0.490713 0.667412 -0.425573 0.071 Uiso 0.30(2) 1 calc R . P G 1
C24 C 0.9496(16) 0.4139(4) 0.7591(10) 0.043(3) Uani 0.552(17) 1 d D U P H 1
H24 H 0.995775 0.400763 0.773725 0.051 Uiso 0.552(17) 1 calc R . P H 1
C106 C -0.3734(8) 0.62559(15) -0.2296(7) 0.060(2) Uani 1 1 d . U . . .
H34A H -0.426107 0.620416 -0.285266 0.072 Uiso 1 1 calc R . . . .
C05A C 1.5102(7) 0.55916(16) 0.9788(7) 0.064(2) Uani 1 1 d . U . . .
H4DA H 1.473406 0.554997 0.913726 0.077 Uiso 1 1 calc R . . . .
HC H 1.563982 0.547058 1.008659 0.077 Uiso 1 1 calc R . . . .
C05B C 1.470(2) 0.4884(5) 1.0031(17) 0.041(4) Uani 0.41(2) 1 d D U P C 1
H5DA H 1.407388 0.477771 0.989644 0.049 Uiso 0.41(2) 1 calc R . P C 1
HD H 1.537326 0.479516 1.032753 0.049 Uiso 0.41(2) 1 calc R . P C 1
C46 C 1.3519(8) 0.31275(17) 1.5455(6) 0.066(2) Uani 1 1 d . U . . .
H46 H 1.364381 0.302479 1.595543 0.079 Uiso 1 1 calc R . . . .
C102 C -0.2704(15) 0.6916(4) -0.0987(13) 0.046(4) Uani 0.539(19) 1 d D U P F 1
H30A H -0.322364 0.681133 -0.091647 0.055 Uiso 0.539(19) 1 calc R . P F 1
C05E C 0.949(9) 0.4954(13) 0.641(5) 0.052(5) Uani 0.103(9) 1 d D U P A 1
H05O H 1.010548 0.494812 0.699836 0.063 Uiso 0.103(9) 1 calc R . P A 1
H05P H 0.881281 0.491830 0.652910 0.063 Uiso 0.103(9) 1 calc R . P A 1
C29 C 1.3069(7) 0.40084(17) 0.8188(6) 0.057(2) Uani 1 1 d . U . . .
H29 H 1.345968 0.387810 0.810366 0.068 Uiso 1 1 calc R . . . .
C104 C -0.3261(6) 0.63610(14) -0.0738(6) 0.053(2) Uani 1 1 d . U . . .
H32A H -0.347961 0.638265 -0.022570 0.063 Uiso 1 1 calc R . . . .
C92 C 0.0084(7) 0.71900(16) 0.1948(7) 0.064(2) Uani 1 1 d . U . . .
H20A H 0.077641 0.712151 0.223111 0.077 Uiso 1 1 calc R . . . .
C05I C 1.368(2) 0.5192(6) 0.787(2) 0.044(4) Uani 0.41(2) 1 d D U P C 1
H6DA H 1.383404 0.507102 0.749157 0.053 Uiso 0.41(2) 1 calc R . P C 1
HE H 1.423444 0.531472 0.798590 0.053 Uiso 0.41(2) 1 calc R . P C 1
C05J C 1.471(2) 0.4996(5) 0.9171(17) 0.040(4) Uani 0.41(2) 1 d D U P C 1
H1EA H 1.528759 0.511425 0.932178 0.048 Uiso 0.41(2) 1 calc R . P C 1
HF H 1.486791 0.487863 0.877313 0.048 Uiso 0.41(2) 1 calc R . P C 1
C05K C -0.6995(9) 0.70855(18) -0.7047(9) 0.060(3) Uani 0.795(7) 1 d D U P D 1
H05Y H -0.734432 0.703810 -0.660844 0.072 Uiso 0.795(7) 1 calc R . P D 1
HG H -0.745892 0.703386 -0.766517 0.072 Uiso 0.795(7) 1 calc R . P D 1
C05L C 0.767(7) 0.5448(10) 0.417(4) 0.046(4) Uani 0.103(9) 1 d D U P A 1
H05Q H 0.695771 0.552625 0.392166 0.056 Uiso 0.103(9) 1 calc R . P A 1
H05R H 0.825546 0.556435 0.436271 0.056 Uiso 0.103(9) 1 calc R . P A 1
C05M C 1.4663(9) 0.2599(2) 1.0562(9) 0.065(3) Uani 0.845(8) 1 d D U P B 1
H05A H 1.479171 0.253719 1.001948 0.078 Uiso 0.845(8) 1 calc R . P B 1
H05B H 1.389014 0.257555 1.047549 0.078 Uiso 0.845(8) 1 calc R . P B 1
C98 C -0.0864(18) 0.7062(4) -0.0464(14) 0.040(4) Uani 0.539(19) 1 d D U P F 1
H26A H -0.013545 0.705597 -0.005251 0.049 Uiso 0.539(19) 1 calc R . P F 1
C05O C 0.772(5) 0.5285(15) 0.495(4) 0.050(4) Uani 0.103(9) 1 d D U P A 1
H05S H 0.780652 0.537038 0.551441 0.060 Uiso 0.103(9) 1 calc R . P A 1
H05T H 0.706773 0.518716 0.478224 0.060 Uiso 0.103(9) 1 calc R . P A 1
C05P C -0.615(4) 0.7010(7) -0.345(4) 0.060(4) Uani 0.30(2) 1 d D U P G 1
H05Z H -0.687790 0.699460 -0.392220 0.072 Uiso 0.30(2) 1 calc R . P G 1
HH H -0.621201 0.706966 -0.288048 0.072 Uiso 0.30(2) 1 calc R . P G 1
C22 C 0.8126(16) 0.4354(4) 0.6475(12) 0.054(4) Uani 0.552(17) 1 d D U P H 1
H22 H 0.760105 0.436998 0.587758 0.065 Uiso 0.552(17) 1 calc R . P H 1
C05R C 1.9521(7) 0.27315(16) 1.2629(7) 0.054(2) Uani 0.845(8) 1 d D U P B 1
H05C H 1.973063 0.269011 1.209955 0.064 Uiso 0.845(8) 1 calc R . P B 1
H05D H 1.999103 0.264503 1.316968 0.064 Uiso 0.845(8) 1 calc R . P B 1
C05S C 1.674(2) 0.2997(3) 1.3384(14) 0.062(4) Uani 0.70(2) 1 d D U P B 1
H05E H 1.742682 0.290852 1.363392 0.075 Uiso 0.70(2) 1 calc R . P B 1
H05F H 1.612881 0.288716 1.321068 0.075 Uiso 0.70(2) 1 calc R . P B 1
C05T C -0.1638(9) 0.7286(2) -0.3853(10) 0.065(3) Uani 0.795(7) 1 d D U P D 1
H05 H -0.113559 0.733542 -0.324468 0.078 Uiso 0.795(7) 1 calc R . P D 1
HI H -0.138495 0.735061 -0.432808 0.078 Uiso 0.795(7) 1 calc R . P D 1
C05V C 1.5675(8) 0.35044(18) 1.0114(8) 0.057(3) Uani 0.845(8) 1 d D U P B 1
H05G H 1.552293 0.357455 1.063339 0.069 Uiso 0.845(8) 1 calc R . P B 1
H05H H 1.519697 0.357844 0.954323 0.069 Uiso 0.845(8) 1 calc R . P B 1
C05X C 1.5349(8) 0.2476(2) 1.1388(9) 0.068(3) Uani 0.845(8) 1 d D U P B 1
H05I H 1.521649 0.253592 1.193328 0.082 Uiso 0.845(8) 1 calc R . P B 1
H05J H 1.518209 0.230952 1.133094 0.082 Uiso 0.845(8) 1 calc R . P B 1
C75 C -0.0716(13) 0.5805(3) 0.5697(11) 0.039(3) Uani 0.64(2) 1 d D U P E 1
H3A H -0.076653 0.565082 0.588161 0.047 Uiso 0.64(2) 1 calc R . P E 1
C05Z C 1.5641(7) 0.58215(16) 0.9871(7) 0.068(2) Uani 1 1 d . U . . .
H6EA H 1.573298 0.586450 0.928959 0.082 Uiso 1 1 calc R . . . .
HJ H 1.636035 0.581987 1.036480 0.082 Uiso 1 1 calc R . . . .
C99 C -0.1184(17) 0.7235(3) -0.1117(14) 0.047(4) Uani 0.539(19) 1 d D U P F 1
H27A H -0.068845 0.734896 -0.116574 0.056 Uiso 0.539(19) 1 calc R . P F 1
C061 C 1.8272(8) 0.24357(17) 1.2275(9) 0.060(3) Uani 0.845(8) 1 d D U P B 1
H06A H 1.879510 0.234471 1.277259 0.072 Uiso 0.845(8) 1 calc R . P B 1
H06B H 1.836278 0.239446 1.169136 0.072 Uiso 0.845(8) 1 calc R . P B 1
C45 C 1.4354(8) 0.32618(16) 1.5391(6) 0.062(2) Uani 1 1 d . U . . .
H45 H 1.505767 0.325062 1.584354 0.075 Uiso 1 1 calc R . . . .
C105 C -0.4012(7) 0.62843(15) -0.1571(6) 0.059(2) Uani 1 1 d . U . . .
H33A H -0.473411 0.625213 -0.161501 0.071 Uiso 1 1 calc R . . . .
C064 C 0.6153(9) 0.44812(18) 0.3802(9) 0.062(3) Uani 0.827(14) 1 d D U P A 1
H06K H 0.607123 0.443327 0.438156 0.074 Uiso 0.827(14) 1 calc R . P A 1
H06L H 0.543453 0.447647 0.330686 0.074 Uiso 0.827(14) 1 calc R . P A 1
C94 C -0.1029(9) 0.75270(18) 0.1683(7) 0.081(3) Uani 1 1 d . U . . .
H22A H -0.110188 0.768808 0.175662 0.097 Uiso 1 1 calc R . . . .
C95 C -0.1884(8) 0.74009(17) 0.1275(7) 0.071(3) Uani 1 1 d . U . . .
H23A H -0.257785 0.747136 0.104148 0.085 Uiso 1 1 calc R . . . .
C068 C 0.941(5) 0.5188(11) 0.596(4) 0.054(5) Uani 0.103(9) 1 d D U P A 1
H06M H 0.913291 0.530599 0.628283 0.065 Uiso 0.103(9) 1 calc R . P A 1
H06N H 1.012557 0.523833 0.595731 0.065 Uiso 0.103(9) 1 calc R . P A 1
C069 C 1.002(4) 0.5204(7) 0.909(4) 0.069(4) Uani 0.275(12) 1 d D U P C 1
H7EA H 0.962980 0.519348 0.841789 0.083 Uiso 0.275(12) 1 calc R . P C 1
HK H 0.983648 0.535150 0.931541 0.083 Uiso 0.275(12) 1 calc R . P C 1
C06B C 1.6845(8) 0.3545(2) 1.0226(7) 0.049(3) Uani 0.845(8) 1 d D U P B 1
H06C H 1.700653 0.348008 0.970208 0.059 Uiso 0.845(8) 1 calc R . P B 1
H06D H 1.701330 0.371193 1.027123 0.059 Uiso 0.845(8) 1 calc R . P B 1
C21 C 0.8210(13) 0.4519(4) 0.7123(10) 0.050(4) Uani 0.552(17) 1 d D U P H 1
H21 H 0.778064 0.465492 0.696018 0.060 Uiso 0.552(17) 1 calc R . P H 1
C23 C 0.8792(15) 0.4167(4) 0.6686(11) 0.049(4) Uani 0.552(17) 1 d D U P H 1
H23 H 0.878047 0.405846 0.622794 0.059 Uiso 0.552(17) 1 calc R . P H 1
C47 C 1.2506(8) 0.31431(15) 1.4791(6) 0.056(2) Uani 1 1 d . U . . .
H47 H 1.193514 0.304929 1.483333 0.068 Uiso 1 1 calc R . . . .
C20 C 0.8917(13) 0.4490(3) 0.8016(11) 0.044(3) Uani 0.552(17) 1 d D U P H 1
H20 H 0.897015 0.460748 0.845407 0.052 Uiso 0.552(17) 1 calc R . P H 1
C06G C 1.9661(8) 0.29903(18) 1.2809(7) 0.052(3) Uani 0.845(8) 1 d D U P B 1
H06E H 1.944924 0.303052 1.333875 0.063 Uiso 0.845(8) 1 calc R . P B 1
H06F H 2.043115 0.303270 1.296067 0.063 Uiso 0.845(8) 1 calc R . P B 1
C77 C -0.1024(13) 0.6199(3) 0.5796(11) 0.045(3) Uani 0.64(2) 1 d D U P E 1
H5A H -0.122823 0.632594 0.608542 0.054 Uiso 0.64(2) 1 calc R . P E 1
C06I C 1.040(2) 0.4822(5) 0.922(3) 0.072(4) Uani 0.275(12) 1 d D U P C 1
H8EA H 1.053578 0.467708 0.958060 0.086 Uiso 0.275(12) 1 calc R . P C 1
HL H 0.999857 0.478588 0.857091 0.086 Uiso 0.275(12) 1 calc R . P C 1
C76 C -0.1154(13) 0.5977(3) 0.6046(11) 0.046(4) Uani 0.64(2) 1 d D U P E 1
H4A H -0.153563 0.594457 0.644698 0.056 Uiso 0.64(2) 1 calc R . P E 1
C06K C -0.2677(11) 0.7606(2) -0.3899(11) 0.067(3) Uani 0.795(7) 1 d D U P D 1
H06Y H -0.243511 0.767815 -0.436817 0.081 Uiso 0.795(7) 1 calc R . P D 1
HM H -0.217561 0.765208 -0.328637 0.081 Uiso 0.795(7) 1 calc R . P D 1
C06L C 0.6635(10) 0.47182(19) 0.3888(9) 0.060(3) Uani 0.827(14) 1 d D U P A 1
H06O H 0.605981 0.483567 0.364668 0.072 Uiso 0.827(14) 1 calc R . P A 1
H06P H 0.705584 0.475430 0.453614 0.072 Uiso 0.827(14) 1 calc R . P A 1
C06O C 1.4150(10) 0.2959(2) 0.9911(10) 0.081(3) Uani 0.845(8) 1 d D U P B 1
H06G H 1.340084 0.292485 0.987342 0.097 Uiso 0.845(8) 1 calc R . P B 1
H06H H 1.422783 0.291389 0.932582 0.097 Uiso 0.845(8) 1 calc R . P B 1
C06Q C 1.1057(13) 0.5214(4) 0.5037(11) 0.049(3) Uani 0.453(10) 1 d D U P A 1
H06Q H 1.088229 0.511104 0.547014 0.058 Uiso 0.453(10) 1 calc R . P A 1
H06R H 1.115842 0.537324 0.528426 0.058 Uiso 0.453(10) 1 calc R . P A 1
C06S C 1.146(2) 0.4946(6) 0.934(3) 0.065(5) Uani 0.275(12) 1 d D U P C 1
H9EA H 1.202348 0.490429 0.992877 0.078 Uiso 0.275(12) 1 calc R . P C 1
HN H 1.171547 0.490715 0.883512 0.078 Uiso 0.275(12) 1 calc R . P C 1
C06T C -0.544(4) 0.7164(5) -0.378(3) 0.066(4) Uani 0.30(2) 1 d D U P G 1
H06Z H -0.587623 0.728920 -0.416494 0.079 Uiso 0.30(2) 1 calc R . P G 1
HO H -0.485808 0.723213 -0.325245 0.079 Uiso 0.30(2) 1 calc R . P G 1
C06U C -0.3812(10) 0.7676(2) -0.4030(9) 0.060(3) Uani 0.795(7) 1 d D U P D 1
H06 H -0.405528 0.759818 -0.357293 0.072 Uiso 0.795(7) 1 calc R . P D 1
HP H -0.384543 0.784482 -0.394601 0.072 Uiso 0.795(7) 1 calc R . P D 1
C06V C -0.2369(9) 0.67248(19) -0.4859(9) 0.067(3) Uani 0.795(7) 1 d D U P D 1
H0AA H -0.258330 0.665372 -0.437234 0.081 Uiso 0.795(7) 1 calc R . P D 1
HQ H -0.162765 0.667231 -0.478038 0.081 Uiso 0.795(7) 1 calc R . P D 1
C06X C 1.0700(16) 0.5318(4) 0.3569(13) 0.046(3) Uani 0.453(10) 1 d D U P A 1
H06S H 1.073034 0.548731 0.366398 0.055 Uiso 0.453(10) 1 calc R . P A 1
H06T H 1.028267 0.528455 0.291838 0.055 Uiso 0.453(10) 1 calc R . P A 1
C06Y C 0.978(3) 0.4997(6) 0.959(3) 0.071(4) Uani 0.275(12) 1 d D U P C 1
H0FA H 0.899710 0.496201 0.939549 0.085 Uiso 0.275(12) 1 calc R . P C 1
HR H 1.009289 0.501376 1.026391 0.085 Uiso 0.275(12) 1 calc R . P C 1
C06Z C -0.6161(9) 0.76590(18) -0.6117(9) 0.060(3) Uani 0.795(7) 1 d D U P D 1
H1AA H -0.688325 0.773321 -0.633011 0.071 Uiso 0.795(7) 1 calc R . P D 1
HS H -0.575701 0.771061 -0.650897 0.071 Uiso 0.795(7) 1 calc R . P D 1
C100 C -0.2252(19) 0.7236(3) -0.1693(12) 0.051(4) Uani 0.539(19) 1 d D U P F 1
H28A H -0.247108 0.734961 -0.215973 0.062 Uiso 0.539(19) 1 calc R . P F 1
C101 C -0.3050(17) 0.7077(3) -0.1637(12) 0.052(4) Uani 0.539(19) 1 d D U P F 1
H29A H -0.378333 0.708593 -0.203634 0.063 Uiso 0.539(19) 1 calc R . P F 1
C073 C -0.5546(10) 0.7714(2) -0.5128(9) 0.060(3) Uani 0.795(7) 1 d D U P D 1
H07Y H -0.549111 0.788339 -0.503272 0.072 Uiso 0.795(7) 1 calc R . P D 1
HT H -0.591571 0.764755 -0.473392 0.072 Uiso 0.795(7) 1 calc R . P D 1
C074 C 1.2051(15) 0.5131(5) 0.4854(15) 0.055(4) Uani 0.453(10) 1 d D U P A 1
H07S H 1.211319 0.496123 0.490167 0.066 Uiso 0.453(10) 1 calc R . P A 1
H07T H 1.271774 0.520086 0.529209 0.066 Uiso 0.453(10) 1 calc R . P A 1
C075 C 1.6991(17) 0.3401(3) 1.3802(11) 0.068(3) Uani 0.70(2) 1 d D U P B 1
H07A H 1.664953 0.353163 1.400438 0.082 Uiso 0.70(2) 1 calc R . P B 1
H07B H 1.778682 0.342094 1.402549 0.082 Uiso 0.70(2) 1 calc R . P B 1
C076 C 1.7153(8) 0.23868(19) 1.2223(9) 0.062(3) Uani 0.845(8) 1 d D U P B 1
H07C H 1.700154 0.221970 1.213003 0.074 Uiso 0.845(8) 1 calc R . P B 1
H07D H 1.705949 0.243315 1.279992 0.074 Uiso 0.845(8) 1 calc R . P B 1
C077 C 1.4411(8) 0.3221(2) 1.0108(9) 0.073(3) Uani 0.845(8) 1 d D U P B 1
H07E H 1.386799 0.331643 0.964215 0.088 Uiso 0.845(8) 1 calc R . P B 1
H07F H 1.439357 0.326233 1.071757 0.088 Uiso 0.845(8) 1 calc R . P B 1
C078 C -0.6874(9) 0.73459(18) -0.7034(8) 0.060(3) Uani 0.795(7) 1 d D U P D 1
H07Z H -0.650165 0.739370 -0.745507 0.072 Uiso 0.795(7) 1 calc R . P D 1
HU H -0.759494 0.742040 -0.723265 0.072 Uiso 0.795(7) 1 calc R . P D 1
C079 C -0.1690(11) 0.7034(2) -0.3912(9) 0.075(3) Uani 0.795(7) 1 d D U P D 1
H07 H -0.095645 0.697066 -0.379585 0.091 Uiso 0.795(7) 1 calc R . P D 1
HV H -0.196053 0.697171 -0.344388 0.091 Uiso 0.795(7) 1 calc R . P D 1
C07D C 1.1862(16) 0.5212(5) 0.3871(14) 0.054(3) Uani 0.453(10) 1 d D U P A 1
H07U H 1.188888 0.508061 0.347457 0.064 Uiso 0.453(10) 1 calc R . P A 1
H07V H 1.240448 0.532857 0.385972 0.064 Uiso 0.453(10) 1 calc R . P A 1
C07H C 1.6650(17) 0.3164(2) 1.4074(10) 0.068(3) Uani 0.70(2) 1 d D U P B 1
H07G H 1.713463 0.311968 1.469592 0.081 Uiso 0.70(2) 1 calc R . P B 1
H07H H 1.589675 0.317027 1.406446 0.081 Uiso 0.70(2) 1 calc R . P B 1
C07K C 1.8433(12) 0.2959(3) 0.9817(13) 0.098(4) Uani 0.738(11) 1 d D U P B 1
H07I H 1.906750 0.298981 1.037720 0.117 Uiso 0.738(11) 1 calc R . P B 1
H07J H 1.824483 0.310269 0.945068 0.117 Uiso 0.738(11) 1 calc R . P B 1
C07N C -0.3041(17) 0.7574(3) -0.6732(13) 0.130(5) Uani 0.729(9) 1 d D U P D 1
H6AA H -0.313479 0.763136 -0.616753 0.156 Uiso 0.729(9) 1 calc R . P D 1
HW H -0.248100 0.767257 -0.683399 0.156 Uiso 0.729(9) 1 calc R . P D 1
C07P C -0.2589(15) 0.7345(3) -0.6534(14) 0.140(4) Uani 0.729(9) 1 d D U P D 1
H1BA H -0.198597 0.732516 -0.594315 0.168 Uiso 0.729(9) 1 calc R . P D 1
HX H -0.247431 0.726238 -0.704604 0.168 Uiso 0.729(9) 1 calc R . P D 1
C07Q C 1.8671(14) 0.2765(3) 0.9265(12) 0.103(4) Uani 0.738(11) 1 d D U P B 1
H07K H 1.842588 0.280651 0.860869 0.124 Uiso 0.738(11) 1 calc R . P B 1
H07L H 1.945822 0.273248 0.948069 0.124 Uiso 0.738(11) 1 calc R . P B 1
C07S C 1.8081(13) 0.2563(3) 0.9398(12) 0.114(4) Uani 0.738(11) 1 d D U P B 1
H07M H 1.850330 0.247741 0.995867 0.137 Uiso 0.738(11) 1 calc R . P B 1
H07N H 1.789021 0.245742 0.886599 0.137 Uiso 0.738(11) 1 calc R . P B 1
C07T C 1.7082(13) 0.2673(3) 0.9486(13) 0.112(4) Uani 0.738(11) 1 d D U P B 1
H07O H 1.655494 0.271708 0.887975 0.134 Uiso 0.738(11) 1 calc R . P B 1
H07P H 1.672526 0.256804 0.979106 0.134 Uiso 0.738(11) 1 calc R . P B 1
C0AA C -0.4299(16) 0.7355(3) -0.7493(13) 0.142(5) Uani 0.729(9) 1 d D U P D 1
H0AB H -0.508888 0.732535 -0.771550 0.170 Uiso 0.729(9) 1 calc R . P D 1
H0AC H -0.394523 0.726178 -0.783853 0.170 Uiso 0.729(9) 1 calc R . P D 1
C1AA C -0.4004(16) 0.7618(3) -0.7447(13) 0.125(5) Uani 0.729(9) 1 d D U P D 1
H1AB H -0.390139 0.767594 -0.800571 0.150 Uiso 0.729(9) 1 calc R . P D 1
H1AC H -0.450978 0.771738 -0.727420 0.150 Uiso 0.729(9) 1 calc R . P D 1
O04D O 1.746(4) 0.2846(13) 1.011(3) 0.104(5) Uani 0.262(11) 1 d D U P B 2
C2AA C 1.669(3) 0.2834(10) 0.916(3) 0.105(5) Uani 0.262(11) 1 d D U P B 2
H2AA H 1.622575 0.297343 0.899231 0.126 Uiso 0.262(11) 1 calc R . P B 2
H2AB H 1.621723 0.269602 0.906118 0.126 Uiso 0.262(11) 1 calc R . P B 2
C3AA C 1.742(3) 0.2818(9) 0.860(2) 0.109(5) Uani 0.262(11) 1 d D U P B 2
H3AA H 1.744959 0.265798 0.839208 0.131 Uiso 0.262(11) 1 calc R . P B 2
H3AB H 1.715384 0.291951 0.805623 0.131 Uiso 0.262(11) 1 calc R . P B 2
C4AA C 1.850(3) 0.2892(9) 0.919(3) 0.104(5) Uani 0.262(11) 1 d D U P B 2
H4AA H 1.856782 0.306210 0.918732 0.124 Uiso 0.262(11) 1 calc R . P B 2
H4AB H 1.906822 0.282163 0.900306 0.124 Uiso 0.262(11) 1 calc R . P B 2
C5AA C 1.858(3) 0.2807(10) 1.013(2) 0.104(5) Uani 0.262(11) 1 d D U P B 2
H5AA H 1.877268 0.264213 1.021137 0.125 Uiso 0.262(11) 1 calc R . P B 2
H5AB H 1.910949 0.289789 1.062110 0.125 Uiso 0.262(11) 1 calc R . P B 2
O03G O -0.389(4) 0.7274(8) -0.665(3) 0.123(5) Uani 0.271(9) 1 d D U P D 2
C07O C -0.319(4) 0.7237(8) -0.740(3) 0.130(5) Uani 0.271(9) 1 d D U P D 2
H2BA H -0.299248 0.712732 -0.779685 0.156 Uiso 0.271(9) 1 calc R . P D 2
HY H -0.263660 0.736006 -0.726525 0.156 Uiso 0.271(9) 1 calc R . P D 2
C6AA C -0.286(3) 0.7119(8) -0.658(3) 0.128(6) Uani 0.271(9) 1 d D U P D 2
H6AB H -0.216363 0.716516 -0.611375 0.154 Uiso 0.271(9) 1 calc R . P D 2
H6AC H -0.298128 0.694964 -0.661450 0.154 Uiso 0.271(9) 1 calc R . P D 2
C0AB C -0.456(3) 0.7159(7) -0.753(3) 0.126(5) Uani 0.271(9) 1 d D U P D 2
H0AD H -0.535143 0.716824 -0.766714 0.151 Uiso 0.271(9) 1 calc R . P D 2
H0AE H -0.433113 0.700015 -0.760076 0.151 Uiso 0.271(9) 1 calc R . P D 2
C1AB C -0.411(4) 0.7348(7) -0.802(3) 0.126(6) Uani 0.271(9) 1 d D U P D 2
H1AD H -0.424329 0.732059 -0.868045 0.151 Uiso 0.271(9) 1 calc R . P D 2
H1AE H -0.422658 0.751004 -0.788620 0.151 Uiso 0.271(9) 1 calc R . P D 2
O0AA O 1.674(6) 0.3139(9) 1.244(3) 0.062(4) Uani 0.30(2) 1 d D U P B 2
C7AA C 1.634(5) 0.3361(9) 1.255(2) 0.061(4) Uani 0.30(2) 1 d D U P B 2
H7AA H 1.556471 0.337072 1.216888 0.073 Uiso 0.30(2) 1 calc R . P B 2
H7AB H 1.673088 0.348006 1.232916 0.073 Uiso 0.30(2) 1 calc R . P B 2
C8AA C 1.689(5) 0.3022(6) 1.328(3) 0.065(5) Uani 0.30(2) 1 d D U P B 2
H8AA H 1.748454 0.290789 1.340777 0.077 Uiso 0.30(2) 1 calc R . P B 2
H8AB H 1.621981 0.294057 1.324486 0.077 Uiso 0.30(2) 1 calc R . P B 2
C0 C 1.648(4) 0.3413(6) 1.354(2) 0.067(4) Uani 0.30(2) 1 d D U P B 2
H0A H 1.577773 0.341667 1.363812 0.080 Uiso 0.30(2) 1 calc R . P B 2
H0B H 1.687019 0.356031 1.375738 0.080 Uiso 0.30(2) 1 calc R . P B 2
C07I C 1.717(3) 0.3203(6) 1.401(2) 0.065(5) Uani 0.30(2) 1 d D U P B 2
H07Q H 1.795359 0.324019 1.422613 0.078 Uiso 0.30(2) 1 calc R . P B 2
H07R H 1.698312 0.315053 1.454025 0.078 Uiso 0.30(2) 1 calc R . P B 2
O0 O 0.748(3) 0.4679(8) 0.372(3) 0.060(5) Uani 0.173(14) 1 d D U P A 2
C9AA C 0.754(4) 0.4470(9) 0.317(4) 0.058(4) Uani 0.173(14) 1 d D U P A 2
H9AA H 0.827323 0.439849 0.339568 0.070 Uiso 0.173(14) 1 calc R . P A 2
H9AB H 0.732706 0.450408 0.251141 0.070 Uiso 0.173(14) 1 calc R . P A 2
C8FA C 0.669(4) 0.4321(7) 0.339(5) 0.059(5) Uani 0.173(14) 1 d D U P A 2
H8FA H 0.655253 0.417063 0.307066 0.070 Uiso 0.173(14) 1 calc R . P A 2
H8FB H 0.685705 0.429886 0.405701 0.070 Uiso 0.173(14) 1 calc R . P A 2
C9FA C 0.583(3) 0.4496(8) 0.297(4) 0.061(4) Uani 0.173(14) 1 d D U P A 2
H9FA H 0.514568 0.445214 0.305842 0.073 Uiso 0.173(14) 1 calc R . P A 2
H9FB H 0.569096 0.451297 0.231189 0.073 Uiso 0.173(14) 1 calc R . P A 2
C06M C 0.629(3) 0.4716(8) 0.348(5) 0.062(5) Uani 0.173(14) 1 d D U P A 2
H06U H 0.602936 0.485341 0.309169 0.074 Uiso 0.173(14) 1 calc R . P A 2
H06V H 0.609980 0.473220 0.404146 0.074 Uiso 0.173(14) 1 calc R . P A 2
O02O O 1.0559(10) 0.5142(2) 0.4371(10) 0.046(3) Uani 0.547(10) 1 d D U P A 2
C06R C 1.1656(12) 0.5102(4) 0.4879(12) 0.050(3) Uani 0.547(10) 1 d D U P A 2
H06W H 1.178700 0.493825 0.505677 0.060 Uiso 0.547(10) 1 calc R . P A 2
H06X H 1.190228 0.519897 0.543736 0.060 Uiso 0.547(10) 1 calc R . P A 2
C0BA C 1.0535(13) 0.5353(3) 0.3903(13) 0.054(3) Uani 0.547(10) 1 d D U P A 2
H0BA H 1.066105 0.548444 0.433047 0.065 Uiso 0.547(10) 1 calc R . P A 2
H0BB H 0.982387 0.537335 0.340861 0.065 Uiso 0.547(10) 1 calc R . P A 2
C0GA C 1.2232(13) 0.5171(3) 0.4217(12) 0.047(3) Uani 0.547(10) 1 d D U P A 2
H0GA H 1.238478 0.503340 0.390905 0.057 Uiso 0.547(10) 1 calc R . P A 2
H0GB H 1.292567 0.525012 0.455014 0.057 Uiso 0.547(10) 1 calc R . P A 2
C07E C 1.1444(13) 0.5338(3) 0.3502(10) 0.048(3) Uani 0.547(10) 1 d D U P A 2
H07W H 1.177948 0.548980 0.349194 0.058 Uiso 0.547(10) 1 calc R . P A 2
H07X H 1.118391 0.527068 0.287917 0.058 Uiso 0.547(10) 1 calc R . P A 2
O1AA O -0.255(4) 0.7285(6) -0.397(5) 0.069(4) Uani 0.205(7) 1 d D U P D 2
O00O O -0.434(3) 0.6783(9) -0.589(4) 0.061(4) Uani 0.205(7) 1 d D U P D 2
O00Z O -0.618(3) 0.7430(5) -0.561(2) 0.061(5) Uani 0.205(7) 1 d D U P D 2
O1 O -0.628(3) 0.7031(5) -0.659(3) 0.060(4) Uani 0.205(7) 1 d D U P D 2
O2AA O -0.264(3) 0.6837(6) -0.440(2) 0.074(4) Uani 0.205(7) 1 d D U P D 2
O02T O -0.425(3) 0.7603(11) -0.466(3) 0.062(4) Uani 0.205(7) 1 d D U P D 2
C1BA C -0.523(3) 0.6699(9) -0.658(4) 0.059(4) Uani 0.205(7) 1 d D U P D 2
H1BB H -0.523484 0.652920 -0.653712 0.070 Uiso 0.205(7) 1 calc R . P D 2
H1BC H -0.515866 0.673877 -0.717389 0.070 Uiso 0.205(7) 1 calc R . P D 2
C2BA C -0.631(3) 0.6788(6) -0.659(4) 0.060(5) Uani 0.205(7) 1 d D U P D 2
H2BB H -0.689695 0.673314 -0.715002 0.072 Uiso 0.205(7) 1 calc R . P D 2
H2BC H -0.645545 0.673067 -0.605198 0.072 Uiso 0.205(7) 1 calc R . P D 2
C1GA C -0.328(3) 0.6734(9) -0.588(3) 0.065(5) Uani 0.205(7) 1 d D U P D 2
H1GA H -0.325991 0.674722 -0.650584 0.079 Uiso 0.205(7) 1 calc R . P D 2
H1GB H -0.306069 0.657641 -0.565159 0.079 Uiso 0.205(7) 1 calc R . P D 2
C3BA C -0.718(3) 0.7121(5) -0.643(3) 0.058(5) Uani 0.205(7) 1 d D U P D 2
H3BA H -0.721271 0.705380 -0.585542 0.069 Uiso 0.205(7) 1 calc R . P D 2
H3BB H -0.784286 0.707583 -0.693521 0.069 Uiso 0.205(7) 1 calc R . P D 2
C05U C -0.157(4) 0.7174(7) -0.395(4) 0.070(4) Uani 0.205(7) 1 d D U P D 2
H4BA H -0.092530 0.724302 -0.347592 0.084 Uiso 0.205(7) 1 calc R . P D 2
HZ H -0.147424 0.718304 -0.455011 0.084 Uiso 0.205(7) 1 calc R . P D 2
C4BA C -0.237(4) 0.7530(7) -0.394(4) 0.066(4) Uani 0.205(7) 1 d D U P D 2
H4BB H -0.228952 0.758510 -0.451606 0.079 Uiso 0.205(7) 1 calc R . P D 2
H4BC H -0.171819 0.757308 -0.341971 0.079 Uiso 0.205(7) 1 calc R . P D 2
C5BA C -0.337(4) 0.7629(9) -0.384(3) 0.062(4) Uani 0.205(7) 1 d D U P D 2
H5BA H -0.352709 0.754742 -0.334389 0.075 Uiso 0.205(7) 1 calc R . P D 2
H5BB H -0.325786 0.779397 -0.367782 0.075 Uiso 0.205(7) 1 calc R . P D 2
C06W C -0.256(4) 0.6905(8) -0.527(2) 0.069(4) Uani 0.205(7) 1 d D U P D 2
H6BA H -0.180599 0.689037 -0.526703 0.082 Uiso 0.205(7) 1 calc R . P D 2
H7HA H -0.281664 0.706447 -0.544337 0.082 Uiso 0.205(7) 1 calc R . P D 2
C06{ C -0.605(3) 0.7679(6) -0.556(3) 0.060(4) Uani 0.205(7) 1 d D U P D 2
H7BA H -0.673217 0.775861 -0.562700 0.072 Uiso 0.205(7) 1 calc R . P D 2
H9HA H -0.577381 0.773599 -0.603938 0.072 Uiso 0.205(7) 1 calc R . P D 2
C2GA C -0.521(3) 0.7709(8) -0.461(3) 0.062(4) Uani 0.205(7) 1 d D U P D 2
H2GA H -0.508964 0.787438 -0.445552 0.074 Uiso 0.205(7) 1 calc R . P D 2
H2GB H -0.544728 0.763110 -0.415263 0.074 Uiso 0.205(7) 1 calc R . P D 2
C3GA C -0.174(4) 0.6934(7) -0.372(3) 0.076(5) Uani 0.205(7) 1 d D U P D 2
H3GA H -0.108645 0.684172 -0.364729 0.092 Uiso 0.205(7) 1 calc R . P D 2
H3GB H -0.186303 0.693178 -0.312863 0.092 Uiso 0.205(7) 1 calc R . P D 2
C4GA C -0.712(3) 0.7384(5) -0.634(3) 0.060(5) Uani 0.205(7) 1 d D U P D 2
H4GA H -0.708967 0.745419 -0.691149 0.072 Uiso 0.205(7) 1 calc R . P D 2
H4GB H -0.776286 0.744454 -0.623099 0.072 Uiso 0.205(7) 1 calc R . P D 2
C6BA C -0.5466(15) 0.6724(3) -0.3480(12) 0.057(3) Uani 0.70(2) 1 d D U P G 2
H6BB H -0.509711 0.665219 -0.287472 0.068 Uiso 0.70(2) 1 calc R . P G 2
H6BC H -0.598897 0.661274 -0.387994 0.068 Uiso 0.70(2) 1 calc R . P G 2
C5GA C -0.467(2) 0.6800(4) -0.390(2) 0.059(3) Uani 0.70(2) 1 d D U P G 2
H5GA H -0.393504 0.681216 -0.342568 0.071 Uiso 0.70(2) 1 calc R . P G 2
H5GB H -0.464088 0.668850 -0.436878 0.071 Uiso 0.70(2) 1 calc R . P G 2
C7BA C -0.6025(16) 0.6945(3) -0.3388(14) 0.059(3) Uani 0.70(2) 1 d D U P G 2
H7BB H -0.678492 0.691619 -0.344561 0.071 Uiso 0.70(2) 1 calc R . P G 2
H7BC H -0.564054 0.702088 -0.279377 0.071 Uiso 0.70(2) 1 calc R . P G 2
C8BA C -0.5970(14) 0.7088(3) -0.4157(12) 0.063(3) Uani 0.70(2) 1 d D U P G 2
H8BA H -0.661348 0.706082 -0.471444 0.075 Uiso 0.70(2) 1 calc R . P G 2
H8BB H -0.593147 0.725351 -0.400086 0.075 Uiso 0.70(2) 1 calc R . P G 2
O2 O 1.767(4) 0.3372(9) 1.102(4) 0.040(5) Uani 0.155(8) 1 d D U P B 2
O3AA O 1.917(5) 0.3057(8) 1.219(4) 0.050(4) Uani 0.155(8) 1 d D U P B 2
O00Q O 1.611(3) 0.2575(8) 1.099(3) 0.063(4) Uani 0.155(8) 1 d D U P B 2
O00W O 1.553(3) 0.3314(7) 0.967(3) 0.061(5) Uani 0.155(8) 1 d D U P B 2
O4AA O 1.801(3) 0.2725(7) 1.226(3) 0.059(5) Uani 0.155(8) 1 d D U P B 2
O01N O 1.476(4) 0.2916(8) 1.025(3) 0.072(4) Uani 0.155(8) 1 d D U P B 2
C6GA C 1.880(4) 0.3420(11) 1.143(5) 0.041(4) Uani 0.155(8) 1 d D U P B 2
H6GA H 1.889791 0.358872 1.152227 0.050 Uiso 0.155(8) 1 calc R . P B 2
H6GB H 1.916922 0.337197 1.100838 0.050 Uiso 0.155(8) 1 calc R . P B 2
C9BA C 1.932(6) 0.3302(8) 1.233(4) 0.046(4) Uani 0.155(8) 1 d D U P B 2
H9BA H 2.010412 0.333908 1.257358 0.055 Uiso 0.155(8) 1 calc R . P B 2
H9BB H 1.899132 0.335611 1.276910 0.055 Uiso 0.155(8) 1 calc R . P B 2
C0CA C 1.434(4) 0.2690(9) 1.024(4) 0.071(5) Uani 0.155(8) 1 d D U P B 2
H0CA H 1.422740 0.261831 0.963992 0.085 Uiso 0.155(8) 1 calc R . P B 2
H0CB H 1.362900 0.270049 1.031591 0.085 Uiso 0.155(8) 1 calc R . P B 2
C1CA C 1.877(4) 0.2749(8) 1.312(3) 0.056(5) Uani 0.155(8) 1 d D U P B 2
H1CA H 1.920279 0.260516 1.330515 0.067 Uiso 0.155(8) 1 calc R . P B 2
H1CB H 1.842548 0.278253 1.357229 0.067 Uiso 0.155(8) 1 calc R . P B 2
C05W C 1.606(3) 0.3527(8) 0.993(4) 0.056(5) Uani 0.155(8) 1 d D U P B 2
H05K H 1.585045 0.359388 1.042506 0.067 Uiso 0.155(8) 1 calc R . P B 2
H05L H 1.579899 0.363314 0.939940 0.067 Uiso 0.155(8) 1 calc R . P B 2
C2CA C 1.505(3) 0.2543(11) 1.095(5) 0.065(4) Uani 0.155(8) 1 d D U P B 2
H2CA H 1.498803 0.258399 1.154980 0.078 Uiso 0.155(8) 1 calc R . P B 2
H2CB H 1.483140 0.238008 1.081961 0.078 Uiso 0.155(8) 1 calc R . P B 2
C7GA C 1.791(3) 0.2494(8) 1.195(4) 0.060(4) Uani 0.155(8) 1 d D U P B 2
H7GA H 1.837797 0.239089 1.243886 0.072 Uiso 0.155(8) 1 calc R . P B 2
H7GB H 1.813160 0.248000 1.140990 0.072 Uiso 0.155(8) 1 calc R . P B 2
C3CA C 1.727(3) 0.3517(10) 1.024(4) 0.046(5) Uani 0.155(8) 1 d D U P B 2
H3CA H 1.749251 0.345675 0.974638 0.055 Uiso 0.155(8) 1 calc R . P B 2
H3CB H 1.757102 0.367343 1.040397 0.055 Uiso 0.155(8) 1 calc R . P B 2
C4CA C 1.950(4) 0.2949(9) 1.306(4) 0.051(5) Uani 0.155(8) 1 d D U P B 2
H4CA H 1.951084 0.306581 1.352744 0.061 Uiso 0.155(8) 1 calc R . P B 2
H4CB H 2.025011 0.289121 1.321401 0.061 Uiso 0.155(8) 1 calc R . P B 2
C06P C 1.440(4) 0.2988(7) 0.930(3) 0.073(5) Uani 0.155(8) 1 d D U P B 2
H06I H 1.365482 0.293180 0.896177 0.087 Uiso 0.155(8) 1 calc R . P B 2
H06J H 1.488754 0.292534 0.899698 0.087 Uiso 0.155(8) 1 calc R . P B 2
C8GA C 1.677(4) 0.2433(10) 1.172(5) 0.063(4) Uani 0.155(8) 1 d D U P B 2
H8GA H 1.665409 0.226905 1.153023 0.076 Uiso 0.155(8) 1 calc R . P B 2
H8GB H 1.655157 0.245390 1.225817 0.076 Uiso 0.155(8) 1 calc R . P B 2
C9GA C 1.443(3) 0.3262(7) 0.931(4) 0.068(5) Uani 0.155(8) 1 d D U P B 2
H9GA H 1.410019 0.332499 0.868131 0.082 Uiso 0.155(8) 1 calc R . P B 2
H9GB H 1.404279 0.332504 0.969423 0.082 Uiso 0.155(8) 1 calc R . P B 2
O5AA O 1.0504(18) 0.4589(2) 0.4791(8) 0.038(2) Uani 0.897(9) 1 d D U P A 2
O6AA O 0.9699(6) 0.46752(14) 0.2941(5) 0.035(2) Uani 0.897(9) 1 d D U P A 2
O7AA O 0.9354(7) 0.48077(16) 0.5748(6) 0.047(2) Uani 0.897(9) 1 d D U P A 2
O8AA O 0.8179(6) 0.52057(12) 0.5054(4) 0.0461(16) Uani 0.897(9) 1 d D U P A 2
O9AA O 0.7287(5) 0.52640(11) 0.3170(5) 0.0412(16) Uani 0.897(9) 1 d D U P A 2
C0HA C 1.0660(7) 0.45487(16) 0.3329(6) 0.033(2) Uani 0.897(9) 1 d D U P A 2
H0HA H 1.129237 0.465369 0.351517 0.040 Uiso 0.897(9) 1 calc R . P A 2
H0HB H 1.074351 0.443724 0.287897 0.040 Uiso 0.897(9) 1 calc R . P A 2
C5CA C 1.0596(8) 0.44229(16) 0.4150(6) 0.037(2) Uani 0.897(9) 1 d D U P A 2
H5CA H 0.995875 0.431927 0.396415 0.044 Uiso 0.897(9) 1 calc R . P A 2
H5CB H 1.125464 0.432829 0.443135 0.044 Uiso 0.897(9) 1 calc R . P A 2
C1HA C 1.0232(13) 0.4666(3) 0.6182(7) 0.044(2) Uani 0.897(9) 1 d D U P A 2
H1HA H 1.014826 0.459540 0.672965 0.053 Uiso 0.897(9) 1 calc R . P A 2
H1HB H 1.090726 0.475834 0.638259 0.053 Uiso 0.897(9) 1 calc R . P A 2
C2HA C 1.0295(14) 0.4485(2) 0.5545(7) 0.042(3) Uani 0.897(9) 1 d D U P A 2
H2HA H 1.088363 0.437576 0.586415 0.050 Uiso 0.897(9) 1 calc R . P A 2
H2HB H 0.960506 0.439851 0.531899 0.050 Uiso 0.897(9) 1 calc R . P A 2
C6CA C 0.9628(8) 0.47629(18) 0.2086(6) 0.038(2) Uani 0.897(9) 1 d D U P A 2
H6CA H 0.974836 0.463782 0.170182 0.046 Uiso 0.897(9) 1 calc R . P A 2
H6CB H 1.018800 0.488260 0.216401 0.046 Uiso 0.897(9) 1 calc R . P A 2
C7CA C 0.9240(10) 0.4982(2) 0.6317(7) 0.055(3) Uani 0.897(9) 1 d D U P A 2
H7CA H 0.984249 0.509309 0.643735 0.065 Uiso 0.897(9) 1 calc R . P A 2
H7CB H 0.927386 0.491467 0.690924 0.065 Uiso 0.897(9) 1 calc R . P A 2
C8CA C 0.7262(8) 0.54423(17) 0.3786(7) 0.052(2) Uani 0.897(9) 1 d D U P A 2
H8CA H 0.662099 0.554210 0.350686 0.063 Uiso 0.897(9) 1 calc R . P A 2
H8CB H 0.792181 0.553869 0.394162 0.063 Uiso 0.897(9) 1 calc R . P A 2
C9CA C 0.7207(8) 0.53289(18) 0.4615(7) 0.050(2) Uani 0.897(9) 1 d D U P A 2
H9CA H 0.710364 0.544627 0.503638 0.060 Uiso 0.897(9) 1 calc R . P A 2
H9CB H 0.658302 0.522173 0.444488 0.060 Uiso 0.897(9) 1 calc R . P A 2
C3HA C 0.8192(7) 0.51029(17) 0.5890(6) 0.054(2) Uani 0.897(9) 1 d D U P A 2
H3HA H 0.758583 0.499225 0.576451 0.064 Uiso 0.897(9) 1 calc R . P A 2
H3HB H 0.810755 0.522326 0.630819 0.064 Uiso 0.897(9) 1 calc R . P A 2
O3 O 0.8432(5) 0.50615(11) 0.2150(5) 0.0358(18) Uani 0.897(9) 1 d D U P A 2
C0DA C 0.8541(14) 0.4863(3) 0.1643(6) 0.036(2) Uani 0.897(9) 1 d D U P A 2
H0DA H 0.843991 0.490787 0.100686 0.043 Uiso 0.897(9) 1 calc R . P A 2
H0DB H 0.798130 0.474755 0.162427 0.043 Uiso 0.897(9) 1 calc R . P A 2
C1DA C 0.7411(7) 0.51748(17) 0.1724(7) 0.041(2) Uani 0.897(9) 1 d D U P A 2
H1DA H 0.681167 0.506365 0.162631 0.049 Uiso 0.897(9) 1 calc R . P A 2
H1DB H 0.736509 0.523744 0.112194 0.049 Uiso 0.897(9) 1 calc R . P A 2
C2DA C 0.7321(11) 0.53679(17) 0.2340(6) 0.043(2) Uani 0.897(9) 1 d D U P A 2
H2DA H 0.795160 0.547250 0.248077 0.052 Uiso 0.897(9) 1 calc R . P A 2
H2DB H 0.665344 0.545840 0.203737 0.052 Uiso 0.897(9) 1 calc R . P A 2
O0BA O 1.1214(15) 0.5173(2) 0.928(3) 0.064(3) Uani 0.725(12) 1 d D U P C 2
C4HA C 1.0090(13) 0.5252(3) 0.8880(13) 0.067(3) Uani 0.725(12) 1 d D U P C 2
H4HA H 0.980268 0.522027 0.821437 0.080 Uiso 0.725(12) 1 calc R . P C 2
H4HB H 1.004880 0.542001 0.897267 0.080 Uiso 0.725(12) 1 calc R . P C 2
C3DA C 1.0271(10) 0.4954(2) 0.9965(10) 0.069(3) Uani 0.725(12) 1 d D U P C 2
H3DB H 1.050062 0.500315 1.061251 0.083 Uiso 0.725(12) 1 calc R . P C 2
H3DC H 0.996123 0.479684 0.991168 0.083 Uiso 0.725(12) 1 calc R . P C 2
C4DA C 1.1219(11) 0.4957(2) 0.9641(12) 0.073(3) Uani 0.725(12) 1 d D U P C 2
H4DB H 1.190485 0.492948 1.015772 0.088 Uiso 0.725(12) 1 calc R . P C 2
H4DC H 1.113492 0.483682 0.917129 0.088 Uiso 0.725(12) 1 calc R . P C 2
C5DA C 0.9432(10) 0.5123(3) 0.9348(10) 0.074(3) Uani 0.725(12) 1 d D U P C 2
H5DB H 0.881596 0.504024 0.889985 0.088 Uiso 0.725(12) 1 calc R . P C 2
H5DC H 0.915501 0.522857 0.971279 0.088 Uiso 0.725(12) 1 calc R . P C 2
C6DA C 0.952(2) 0.4229(4) 0.8264(12) 0.042(4) Uani 0.448(17) 1 d D U P H 2
C5HA C 0.973(2) 0.4064(5) 0.7704(13) 0.043(4) Uani 0.448(17) 1 d D U P H 2
H5HA H 1.027081 0.394995 0.796575 0.052 Uiso 0.448(17) 1 calc R . P H 2
C7DA C 0.8413(17) 0.4230(4) 0.6372(13) 0.047(4) Uani 0.448(17) 1 d D U P H 2
H7DA H 0.805307 0.423174 0.572703 0.056 Uiso 0.448(17) 1 calc R . P H 2
C8DA C 0.8175(18) 0.4398(5) 0.6907(13) 0.050(4) Uani 0.448(17) 1 d D U P H 2
H8DA H 0.764170 0.451236 0.664405 0.060 Uiso 0.448(17) 1 calc R . P H 2
C9DA C 0.9168(16) 0.4062(4) 0.6769(12) 0.050(4) Uani 0.448(17) 1 d D U P H 2
H9DA H 0.930322 0.394448 0.640110 0.060 Uiso 0.448(17) 1 calc R . P H 2
C0EA C 0.8750(16) 0.4390(4) 0.7846(13) 0.045(4) Uani 0.448(17) 1 d D U P H 2
H0EA H 0.859300 0.450393 0.821821 0.054 Uiso 0.448(17) 1 calc R . P H 2
C1EA C -0.016(4) 0.6114(5) 0.477(3) 0.035(3) Uani 0.36(2) 1 d D U P E 2
C2EA C -0.030(4) 0.5908(5) 0.515(3) 0.038(4) Uani 0.36(2) 1 d D U P E 2
H2EA H -0.004874 0.577041 0.496008 0.046 Uiso 0.36(2) 1 calc R . P E 2
C6HA C -0.046(3) 0.6312(5) 0.510(2) 0.038(4) Uani 0.36(2) 1 d D U P E 2
H6HA H -0.026975 0.645671 0.491836 0.045 Uiso 0.36(2) 1 calc R . P E 2
C3EA C -0.080(3) 0.5897(5) 0.578(2) 0.043(4) Uani 0.36(2) 1 d D U P E 2
H3EA H -0.090369 0.575208 0.601512 0.051 Uiso 0.36(2) 1 calc R . P E 2
C4EA C -0.104(2) 0.6309(5) 0.5694(19) 0.042(4) Uani 0.36(2) 1 d D U P E 2
H4EA H -0.133897 0.644530 0.583873 0.051 Uiso 0.36(2) 1 calc R . P E 2
C5EA C -0.115(2) 0.6096(6) 0.607(2) 0.043(4) Uani 0.36(2) 1 d D U P E 2
H5EA H -0.147713 0.608838 0.652023 0.052 Uiso 0.36(2) 1 calc R . P E 2
O4 O 1.3248(15) 0.5243(3) 1.1419(16) 0.027(3) Uani 0.59(2) 1 d D U P C 2
O5 O 1.2041(13) 0.5639(3) 1.0705(12) 0.027(3) Uani 0.59(2) 1 d D U P C 2
O6 O 1.235(2) 0.5513(4) 0.7938(17) 0.039(3) Uani 0.59(2) 1 d D U P C 2
O1BA O 1.1432(14) 0.5757(3) 0.8968(11) 0.027(3) Uani 0.59(2) 1 d D U P C 2
O2BA O 1.4362(15) 0.5031(3) 1.0377(11) 0.034(3) Uani 0.59(2) 1 d D U P C 2
O3BA O 1.3427(14) 0.5083(4) 0.8526(13) 0.043(3) Uani 0.59(2) 1 d D U P C 2
C8HA C 1.1566(18) 0.5858(3) 0.8164(13) 0.034(3) Uani 0.59(2) 1 d D U P C 2
H8HA H 1.229338 0.592740 0.832093 0.041 Uiso 0.59(2) 1 calc R . P C 2
H8HB H 1.101236 0.597786 0.789417 0.041 Uiso 0.59(2) 1 calc R . P C 2
C1B C 1.4278(15) 0.5136(3) 1.1816(14) 0.027(3) Uani 0.59(2) 1 d D U P C 2
H1BD H 1.436909 0.507930 1.243524 0.033 Uiso 0.59(2) 1 calc R . P C 2
H1BE H 1.485681 0.525042 1.187208 0.033 Uiso 0.59(2) 1 calc R . P C 2
C6EA C 1.1219(13) 0.5834(3) 1.0397(12) 0.032(3) Uani 0.59(2) 1 d D U P C 2
H6EB H 1.047575 0.577350 1.025404 0.039 Uiso 0.59(2) 1 calc R . P C 2
H6EC H 1.135985 0.595133 1.088505 0.039 Uiso 0.59(2) 1 calc R . P C 2
C7EA C 1.143(2) 0.5659(4) 0.7503(14) 0.033(3) Uani 0.59(2) 1 d D U P C 2
H7EB H 1.074321 0.557522 0.741057 0.039 Uiso 0.59(2) 1 calc R . P C 2
H7EC H 1.142579 0.571459 0.690391 0.039 Uiso 0.59(2) 1 calc R . P C 2
C8EA C 1.1338(18) 0.5937(3) 0.9568(12) 0.031(3) Uani 0.59(2) 1 d D U P C 2
H8EB H 1.069967 0.603409 0.924776 0.037 Uiso 0.59(2) 1 calc R . P C 2
H8EC H 1.199073 0.603582 0.974650 0.037 Uiso 0.59(2) 1 calc R . P C 2
C9EA C 1.4363(17) 0.4941(3) 1.1229(13) 0.030(3) Uani 0.59(2) 1 d D U P C 2
H9EB H 1.503997 0.485429 1.153580 0.036 Uiso 0.59(2) 1 calc R . P C 2
H9EC H 1.374344 0.483497 1.112144 0.036 Uiso 0.59(2) 1 calc R . P C 2
C0FA C 1.2015(13) 0.5526(3) 1.1485(12) 0.026(2) Uani 0.59(2) 1 d D U P C 2
H0FB H 1.144426 0.540611 1.130703 0.032 Uiso 0.59(2) 1 calc R . P C 2
H0FC H 1.183871 0.563752 1.189136 0.032 Uiso 0.59(2) 1 calc R . P C 2
C1FA C 1.2271(16) 0.5317(4) 0.7341(16) 0.044(3) Uani 0.59(2) 1 d D U P C 2
H1FA H 1.215195 0.536987 0.671105 0.053 Uiso 0.59(2) 1 calc R . P C 2
H1FB H 1.165648 0.521713 0.732635 0.053 Uiso 0.59(2) 1 calc R . P C 2
C2FA C 1.3104(12) 0.5415(3) 1.1993(12) 0.026(3) Uani 0.59(2) 1 d D U P C 2
H2FA H 1.369058 0.553096 1.212867 0.031 Uiso 0.59(2) 1 calc R . P C 2
H2FB H 1.311112 0.534754 1.257692 0.031 Uiso 0.59(2) 1 calc R . P C 2
C3FA C 1.4332(17) 0.4851(3) 0.9750(13) 0.044(3) Uani 0.59(2) 1 d D U P C 2
H3FA H 1.365934 0.475994 0.961666 0.053 Uiso 0.59(2) 1 calc R . P C 2
H3FB H 1.495792 0.474645 1.001885 0.053 Uiso 0.59(2) 1 calc R . P C 2
C4FA C 1.3297(16) 0.5188(4) 0.7707(14) 0.048(4) Uani 0.59(2) 1 d D U P C 2
H4FA H 1.331558 0.506889 0.725824 0.058 Uiso 0.59(2) 1 calc R . P C 2
H4FB H 1.390951 0.529472 0.779072 0.058 Uiso 0.59(2) 1 calc R . P C 2
C5FA C 1.4372(15) 0.4955(3) 0.8893(13) 0.043(4) Uani 0.59(2) 1 d D U P C 2
H5FA H 1.501574 0.505571 0.902636 0.051 Uiso 0.59(2) 1 calc R . P C 2
H5FB H 1.440677 0.483340 0.846036 0.051 Uiso 0.59(2) 1 calc R . P C 2
C1C C -0.143(2) 0.6910(6) -0.034(2) 0.037(3) Uani 0.461(19) 1 d D U P F 2
C6FA C -0.2360(18) 0.6930(4) -0.1120(14) 0.041(4) Uani 0.461(19) 1 d D U P F 2
H6FA H -0.290613 0.681628 -0.120337 0.050 Uiso 0.461(19) 1 calc R . P F 2
C7FA C -0.057(2) 0.7073(5) -0.0239(18) 0.043(4) Uani 0.461(19) 1 d D U P F 2
H7FA H 0.008109 0.706538 0.028004 0.051 Uiso 0.461(19) 1 calc R . P F 2
C1D C -0.068(2) 0.7241(4) -0.0903(15) 0.046(4) Uani 0.461(19) 1 d D U P F 2
H1D H -0.012247 0.734815 -0.086057 0.056 Uiso 0.461(19) 1 calc R . P F 2
C1E C -0.165(2) 0.7244(4) -0.1618(15) 0.050(4) Uani 0.461(19) 1 d D U P F 2
H1E H -0.171900 0.735914 -0.206780 0.061 Uiso 0.461(19) 1 calc R . P F 2
C1F C -0.2557(19) 0.7096(4) -0.1776(14) 0.045(4) Uani 0.461(19) 1 d D U P F 2
H1F H -0.322029 0.711120 -0.227713 0.054 Uiso 0.461(19) 1 calc R . P F 2

loop_
_atom_site_aniso_label
_atom_site_aniso_U_11
_atom_site_aniso_U_22
_atom_site_aniso_U_33
_atom_site_aniso_U_23
_atom_site_aniso_U_13
_atom_site_aniso_U_12
Na3 0.0411(18) 0.0445(19) 0.052(2) -0.0035(15) 0.0289(16) -0.0071(15)
Na1 0.051(2) 0.058(2) 0.082(3) -0.0189(19) 0.0337(19) -0.0046(17)
Na4 0.059(2) 0.043(2) 0.070(2) -0.0032(17) 0.0243(18) -0.0033(17)
Na2 0.068(2) 0.063(2) 0.076(3) -0.0205(19) 0.051(2) -0.0233(19)
O005 0.031(7) 0.047(7) 0.039(7) 0.004(7) 0.020(6) 0.005(6)
O006 0.032(4) 0.042(5) 0.050(4) 0.001(4) 0.023(3) -0.001(3)
O007 0.022(7) 0.017(8) 0.037(7) -0.008(6) 0.002(6) -0.001(6)
O008 0.021(6) 0.025(8) 0.034(5) -0.017(6) 0.013(5) -0.001(6)
O009 0.035(7) 0.042(8) 0.035(6) -0.003(6) 0.015(5) 0.007(6)
O00A 0.035(8) 0.046(7) 0.038(6) -0.005(6) 0.020(7) -0.004(7)
O00B 0.025(8) 0.021(7) 0.036(6) -0.012(5) 0.008(6) -0.009(6)
O00C 0.026(8) 0.031(7) 0.048(8) -0.008(6) 0.014(6) -0.003(6)
O00D 0.030(7) 0.048(7) 0.033(7) -0.001(6) 0.019(7) 0.001(7)
O00E 0.049(3) 0.045(3) 0.077(4) -0.017(3) 0.036(3) -0.011(3)
O00F 0.048(8) 0.058(7) 0.045(7) -0.005(6) 0.024(7) 0.006(7)
O00G 0.065(5) 0.055(6) 0.075(4) -0.006(6) 0.020(4) -0.015(4)
O00H 0.049(8) 0.062(8) 0.055(7) 0.003(7) 0.030(7) 0.014(7)
O00I 0.033(8) 0.048(6) 0.044(8) -0.005(6) 0.013(6) 0.003(7)
O00J 0.035(7) 0.048(7) 0.052(7) 0.005(6) 0.026(7) 0.011(7)
O00K 0.063(6) 0.049(6) 0.102(8) 0.015(7) 0.046(6) -0.002(6)
O00L 0.041(4) 0.029(4) 0.068(5) 0.010(3) 0.021(3) 0.000(3)
O00M 0.066(5) 0.041(4) 0.070(7) 0.006(5) 0.037(6) -0.001(4)
O00N 0.051(5) 0.053(6) 0.061(4) -0.020(5) 0.006(4) 0.005(4)
C70 0.030(4) 0.025(4) 0.042(4) -0.004(3) 0.015(3) -0.002(3)
O00P 0.038(4) 0.048(4) 0.094(6) 0.002(4) 0.016(4) -0.004(3)
C67 0.014(3) 0.037(4) 0.036(4) -0.001(3) 0.018(3) -0.001(3)
C68 0.018(3) 0.033(4) 0.031(4) -0.004(3) 0.013(3) -0.007(3)
C52 0.020(3) 0.030(4) 0.032(4) -0.005(3) 0.015(3) 0.001(3)
C79 0.023(3) 0.037(4) 0.039(4) 0.001(3) 0.013(3) 0.005(3)
C63 0.031(4) 0.049(5) 0.032(4) 0.009(3) 0.013(3) -0.003(3)
O00V 0.049(4) 0.065(4) 0.071(5) -0.001(4) 0.026(4) 0.010(3)
C71 0.024(4) 0.035(4) 0.044(4) -0.010(4) 0.009(3) 0.000(3)
O00X 0.044(4) 0.035(4) 0.086(5) 0.003(3) 0.022(4) 0.003(3)
O00Y 0.054(4) 0.032(4) 0.075(5) 0.009(4) 0.017(4) 0.003(3)
C60 0.013(3) 0.037(4) 0.029(4) 0.001(3) 0.007(3) 0.001(3)
O010 0.046(4) 0.053(4) 0.066(5) -0.005(4) 0.018(3) 0.014(3)
C61 0.020(3) 0.040(4) 0.037(4) 0.001(3) 0.017(3) 0.000(3)
C36 0.017(3) 0.036(4) 0.032(4) 0.006(3) 0.007(3) -0.001(3)
C125 0.021(3) 0.030(4) 0.037(4) 0.000(3) 0.013(3) 0.003(3)
C124 0.026(3) 0.030(4) 0.040(4) 0.002(3) 0.016(3) 0.006(3)
C130 0.022(4) 0.039(4) 0.035(4) 0.005(3) 0.003(3) 0.004(3)
C114 0.031(4) 0.044(4) 0.049(5) 0.003(4) 0.013(4) 0.002(4)
C126 0.022(3) 0.040(4) 0.041(4) 0.007(3) 0.015(3) 0.007(3)
C54 0.024(4) 0.029(4) 0.040(4) 0.005(3) 0.015(3) 0.005(3)
C133 0.021(3) 0.026(4) 0.037(4) 0.002(3) 0.007(3) 0.003(3)
C51 0.015(3) 0.031(3) 0.038(4) 0.005(3) 0.005(3) 0.000(3)
C7 0.025(4) 0.032(4) 0.034(4) -0.003(3) 0.007(3) -0.011(3)
C140 0.032(4) 0.026(4) 0.043(4) 0.007(3) 0.023(3) 0.004(3)
C01D 0.033(7) 0.046(7) 0.036(7) 0.003(7) 0.019(7) 0.003(6)
C82 0.026(4) 0.058(5) 0.051(5) -0.011(4) 0.004(4) 0.003(4)
C109 0.028(4) 0.036(4) 0.038(4) 0.004(3) 0.014(3) -0.002(3)
C55 0.021(3) 0.050(4) 0.029(4) 0.003(3) 0.005(3) -0.005(3)
C13 0.019(3) 0.051(4) 0.031(4) 0.011(3) 0.015(3) -0.002(3)
C3 0.064(5) 0.032(4) 0.058(5) 0.005(4) 0.035(4) 0.020(4)
C62 0.021(4) 0.036(4) 0.034(4) 0.000(3) 0.012(3) 0.000(3)
C121 0.025(3) 0.034(4) 0.036(4) 0.003(3) 0.013(3) 0.005(3)
C31 0.022(3) 0.028(4) 0.033(4) -0.006(3) 0.008(3) 0.004(3)
O01M 0.042(4) 0.077(5) 0.088(6) -0.006(4) 0.019(4) -0.008(4)
C127 0.029(4) 0.034(4) 0.034(4) 0.001(3) 0.005(3) 0.006(3)
C37 0.030(4) 0.048(4) 0.032(4) -0.001(3) 0.007(3) 0.004(3)
C138 0.021(3) 0.019(4) 0.045(4) 0.003(3) 0.010(3) 0.001(3)
C35 0.023(4) 0.041(4) 0.045(5) -0.003(4) 0.005(3) 0.008(3)
C1 0.035(4) 0.030(4) 0.040(4) 0.001(3) 0.018(3) -0.006(3)
C83 0.031(4) 0.051(5) 0.050(5) -0.001(4) 0.007(4) 0.017(4)
C59 0.013(3) 0.031(4) 0.034(4) 0.001(3) 0.010(3) -0.004(3)
C135 0.027(4) 0.042(5) 0.040(4) 0.001(3) 0.018(3) 0.001(3)
C50 0.020(4) 0.031(4) 0.030(3) 0.005(3) 0.012(3) 0.001(3)
C58 0.020(3) 0.029(4) 0.033(4) -0.003(3) 0.011(3) -0.005(3)
C81 0.032(4) 0.058(5) 0.057(5) -0.004(4) 0.012(4) -0.005(4)
C64 0.022(4) 0.049(5) 0.035(4) 0.005(3) 0.010(3) 0.005(3)
C116 0.025(4) 0.058(5) 0.041(4) 0.023(4) 0.016(3) 0.011(4)
O021 0.091(4) 0.055(4) 0.088(4) 0.016(3) 0.052(3) 0.018(3)
C115 0.021(4) 0.049(4) 0.043(4) 0.009(3) 0.022(3) 0.003(3)
O023 0.063(4) 0.051(4) 0.073(6) -0.010(4) 0.051(4) -0.011(3)
C8 0.023(4) 0.041(4) 0.035(4) 0.002(3) 0.002(3) 0.001(3)
C6 0.049(4) 0.034(4) 0.045(5) 0.000(4) 0.020(4) -0.009(4)
C66 0.018(3) 0.031(4) 0.035(4) 0.002(3) 0.013(3) -0.002(3)
C131 0.024(4) 0.034(4) 0.034(4) -0.002(3) 0.002(3) 0.002(3)
C49 0.031(4) 0.034(4) 0.042(4) 0.009(3) 0.008(3) -0.001(3)
C53 0.025(4) 0.039(4) 0.034(4) 0.001(3) 0.014(3) 0.003(3)
C142 0.029(4) 0.040(4) 0.049(5) -0.017(4) 0.009(4) -0.004(4)
C143 0.030(4) 0.043(4) 0.038(4) -0.006(3) 0.012(3) 0.004(4)
C113 0.033(4) 0.052(5) 0.043(5) 0.003(4) 0.018(4) 0.010(4)
C85 0.036(4) 0.027(4) 0.035(4) 0.002(3) 0.006(3) 0.003(3)
C69 0.022(4) 0.043(4) 0.027(4) 0.002(3) 0.012(3) -0.004(3)
C26 0.021(4) 0.058(5) 0.039(4) -0.006(4) 0.014(3) -0.014(4)
C32 0.024(4) 0.035(4) 0.037(4) -0.007(3) 0.016(3) -0.002(3)
C128 0.027(4) 0.039(4) 0.036(4) 0.004(3) 0.012(3) 0.006(3)
C25 0.024(4) 0.057(5) 0.036(4) -0.004(4) 0.011(3) -0.010(3)
C132 0.018(3) 0.031(3) 0.037(4) 0.006(3) 0.010(3) 0.007(3)
C129 0.031(4) 0.037(4) 0.039(4) 0.006(3) 0.005(3) 0.007(3)
C72 0.017(4) 0.037(4) 0.036(4) -0.003(3) 0.004(3) 0.005(3)
O02M 0.059(4) 0.052(4) 0.087(5) -0.015(4) 0.015(4) -0.011(4)
O02N 0.049(6) 0.051(7) 0.044(6) 0.016(5) 0.020(5) 0.002(6)
C122 0.021(3) 0.037(4) 0.039(4) -0.001(3) 0.009(3) 0.004(3)
C2 0.046(4) 0.029(4) 0.040(4) 0.011(3) 0.023(4) 0.005(3)
C12 0.026(4) 0.033(4) 0.041(4) -0.007(4) 0.004(3) -0.004(3)
C43 0.042(4) 0.039(4) 0.042(4) 0.009(3) 0.021(3) 0.005(4)
O02S 0.064(5) 0.046(4) 0.070(6) -0.015(5) 0.027(4) -0.005(4)
C02T 0.033(6) 0.046(7) 0.047(7) 0.006(6) 0.020(6) 0.006(6)
C139 0.025(4) 0.031(4) 0.040(4) -0.003(3) 0.012(3) 0.005(3)
C90 0.051(5) 0.035(4) 0.042(4) -0.007(4) 0.006(4) 0.004(4)
C123 0.025(3) 0.032(4) 0.032(4) 0.002(3) 0.010(3) 0.012(3)
C137 0.032(4) 0.034(4) 0.041(4) 0.004(3) 0.012(3) 0.008(3)
C110 0.021(4) 0.043(4) 0.053(5) -0.002(4) 0.005(3) 0.002(3)
C65 0.019(4) 0.036(4) 0.036(4) 0.002(3) 0.005(3) 0.007(3)
C030 0.031(8) 0.047(7) 0.033(7) -0.003(7) 0.017(7) -0.002(7)
C112 0.025(4) 0.061(5) 0.052(5) 0.003(4) 0.010(4) 0.006(4)
C032 0.032(7) 0.031(8) 0.034(6) -0.007(6) 0.003(6) -0.004(6)
C144 0.027(4) 0.040(4) 0.034(4) -0.002(3) 0.010(3) 0.000(3)
C034 0.020(7) 0.025(8) 0.038(7) -0.002(6) 0.005(6) -0.003(6)
C39 0.034(4) 0.073(6) 0.045(5) 0.005(4) -0.001(4) -0.006(4)
C141 0.035(4) 0.023(4) 0.049(5) 0.002(3) 0.020(4) 0.002(3)
C037 0.036(5) 0.034(5) 0.054(5) 0.004(4) 0.028(4) 0.005(4)
C84 0.031(4) 0.047(5) 0.046(5) 0.003(4) 0.012(4) 0.010(4)
C4 0.087(6) 0.045(5) 0.069(6) -0.007(4) 0.041(5) 0.005(4)
C80 0.037(4) 0.045(4) 0.042(4) 0.007(4) 0.019(4) 0.007(4)
C34 0.026(4) 0.046(5) 0.051(5) -0.005(4) 0.008(4) -0.001(3)
C9 0.043(4) 0.052(5) 0.044(5) -0.008(4) 0.014(4) 0.003(4)
C73 0.023(5) 0.040(7) 0.038(5) 0.001(5) 0.012(4) 0.001(6)
C119 0.038(5) 0.063(5) 0.046(5) 0.013(4) 0.012(4) -0.011(4)
O03F 0.160(8) 0.089(7) 0.107(7) -0.014(6) 0.073(6) -0.006(6)
C41 0.059(5) 0.059(5) 0.038(4) -0.002(4) 0.012(4) 0.010(5)
C33 0.031(4) 0.043(5) 0.045(5) -0.006(4) 0.019(4) -0.001(4)
C03I 0.032(8) 0.048(7) 0.035(6) -0.006(6) 0.017(7) -0.003(7)
C03J 0.020(6) 0.023(8) 0.034(6) -0.022(6) 0.013(5) -0.005(6)
C03K 0.035(6) 0.036(8) 0.034(6) -0.008(6) 0.007(5) 0.001(6)
C40 0.045(4) 0.065(5) 0.037(4) 0.007(4) 0.001(4) 0.008(4)
C56 0.017(3) 0.047(4) 0.028(3) 0.004(3) 0.007(3) -0.016(3)
C89 0.059(5) 0.051(5) 0.044(5) -0.009(4) 0.009(4) 0.006(4)
C17 0.024(4) 0.066(5) 0.046(5) 0.014(4) 0.016(4) 0.007(4)
C42 0.037(4) 0.053(5) 0.034(4) 0.006(4) 0.011(3) 0.014(4)
C111 0.020(4) 0.047(5) 0.051(5) 0.002(4) 0.000(3) -0.006(4)
C38 0.021(4) 0.056(5) 0.043(4) -0.004(4) 0.004(3) -0.013(4)
C30 0.047(5) 0.064(5) 0.035(4) -0.013(4) 0.017(4) -0.010(4)
C03T 0.021(7) 0.021(7) 0.042(6) -0.012(6) 0.005(6) -0.009(7)
C134 0.017(3) 0.028(4) 0.040(4) 0.008(3) 0.005(3) 0.004(3)
C03V 0.024(8) 0.028(8) 0.043(8) -0.005(6) 0.010(6) -0.002(6)
C136 0.038(4) 0.038(4) 0.047(5) 0.004(4) 0.017(4) 0.001(4)
C120 0.033(4) 0.060(5) 0.050(4) -0.001(4) 0.016(4) -0.012(4)
C91 0.031(4) 0.038(4) 0.054(5) 0.002(4) 0.003(4) 0.016(3)
C87 0.047(5) 0.044(5) 0.034(4) -0.007(4) -0.015(4) -0.001(4)
C040 0.043(8) 0.053(7) 0.043(7) -0.003(6) 0.024(7) 0.002(7)
C27 0.036(5) 0.077(6) 0.041(5) -0.003(4) 0.016(4) -0.013(4)
C48 0.057(5) 0.038(5) 0.050(5) 0.010(4) 0.030(4) 0.004(4)
C117 0.022(4) 0.075(6) 0.054(5) 0.028(4) 0.014(4) 0.010(4)
C97 0.037(7) 0.034(5) 0.036(5) -0.001(5) 0.008(5) 0.007(5)
C57 0.018(3) 0.040(4) 0.026(4) -0.006(3) 0.007(3) -0.010(3)
C86 0.041(4) 0.039(4) 0.037(4) -0.002(4) 0.002(3) 0.008(4)
C16 0.016(4) 0.077(5) 0.034(5) 0.016(4) 0.004(3) 0.003(4)
C048 0.039(8) 0.049(7) 0.041(6) -0.002(6) 0.023(7) -0.003(7)
C107 0.077(5) 0.056(5) 0.041(5) 0.006(4) 0.019(4) 0.001(5)
C74 0.031(6) 0.044(7) 0.048(5) 0.003(6) 0.019(4) 0.002(6)
C88 0.058(5) 0.065(6) 0.044(5) -0.015(4) 0.007(4) 0.000(4)
O04C 0.075(5) 0.122(8) 0.113(6) -0.058(5) 0.036(5) 0.002(5)
C04D 0.025(5) 0.022(6) 0.033(4) -0.015(4) 0.012(4) -0.007(4)
C04E 0.033(7) 0.047(7) 0.050(7) 0.005(7) 0.019(7) 0.007(7)
C28 0.056(5) 0.093(6) 0.053(5) -0.014(5) 0.038(4) -0.012(5)
C04G 0.043(5) 0.032(5) 0.069(6) 0.010(5) 0.020(4) -0.003(5)
C108 0.060(5) 0.056(5) 0.047(5) -0.005(4) 0.021(4) -0.004(4)
C04I 0.065(6) 0.055(5) 0.063(6) -0.008(5) 0.032(5) -0.017(5)
C04J 0.030(7) 0.047(7) 0.034(7) 0.002(7) 0.018(7) 0.001(7)
C04K 0.063(6) 0.054(5) 0.083(6) -0.010(5) 0.032(5) -0.010(4)
C5 0.080(5) 0.039(5) 0.068(6) -0.001(4) 0.035(5) -0.003(4)
C96 0.053(5) 0.055(5) 0.056(5) 0.000(4) 0.009(4) 0.031(4)
C44 0.057(5) 0.038(5) 0.045(5) 0.011(4) 0.010(4) 0.005(4)
C103 0.039(4) 0.032(4) 0.042(4) 0.006(3) 0.013(3) 0.007(3)
C04P 0.072(8) 0.048(8) 0.058(8) 0.012(7) 0.030(6) 0.017(7)
C04Q 0.061(7) 0.053(5) 0.067(7) 0.008(6) 0.033(6) 0.011(5)
C11 0.038(4) 0.046(5) 0.047(4) -0.012(4) 0.006(4) -0.007(4)
C14 0.025(4) 0.061(5) 0.037(4) 0.001(4) 0.015(3) -0.002(4)
C04T 0.053(6) 0.052(6) 0.056(5) -0.018(5) 0.015(5) 0.005(5)
C15 0.028(4) 0.074(5) 0.043(5) 0.005(4) 0.007(4) -0.006(4)
C04V 0.053(6) 0.052(5) 0.063(6) -0.011(5) 0.022(5) 0.002(5)
C04W 0.036(8) 0.045(7) 0.039(6) -0.012(6) 0.010(7) 0.010(7)
C04X 0.033(7) 0.023(8) 0.037(6) -0.012(6) 0.003(6) -0.003(6)
C19 0.019(5) 0.065(8) 0.031(5) 0.007(5) 0.003(4) -0.017(6)
C18 0.021(4) 0.053(5) 0.038(4) 0.015(4) 0.012(3) 0.004(3)
C93 0.057(5) 0.042(5) 0.092(6) 0.003(5) 0.000(5) -0.007(4)
C118 0.026(4) 0.080(6) 0.050(5) 0.022(4) 0.007(4) -0.011(4)
C10 0.043(4) 0.049(5) 0.038(5) -0.013(4) 0.006(4) -0.007(4)
C053 0.060(5) 0.040(5) 0.075(6) -0.015(4) 0.026(4) -0.017(4)
C054 0.059(6) 0.061(5) 0.060(6) -0.004(4) 0.037(5) -0.010(5)
C055 0.056(5) 0.056(6) 0.074(6) -0.024(5) 0.009(5) 0.027(5)
C78 0.036(5) 0.038(8) 0.045(5) 0.003(6) 0.014(4) 0.006(6)
C057 0.072(8) 0.052(7) 0.062(8) 0.010(7) 0.034(7) 0.016(7)
C24 0.021(6) 0.070(8) 0.029(5) 0.008(5) 0.000(5) -0.021(6)
C106 0.062(5) 0.040(5) 0.057(5) 0.004(5) -0.005(5) -0.005(4)
C05A 0.054(5) 0.058(5) 0.094(6) -0.001(5) 0.044(5) -0.004(4)
C05B 0.033(9) 0.036(7) 0.049(8) -0.007(6) 0.010(7) -0.004(7)
C46 0.083(6) 0.068(6) 0.041(5) 0.017(5) 0.015(4) -0.003(5)
C102 0.040(8) 0.041(6) 0.042(6) -0.002(5) -0.003(6) 0.002(6)
C05E 0.052(8) 0.062(7) 0.048(7) -0.006(6) 0.025(7) 0.010(7)
C29 0.058(5) 0.074(6) 0.047(5) -0.019(4) 0.028(4) 0.008(5)
C104 0.037(4) 0.051(5) 0.053(5) 0.005(4) -0.005(4) -0.004(4)
C92 0.038(5) 0.049(5) 0.087(6) 0.004(5) -0.001(4) 0.010(4)
C05I 0.038(9) 0.051(6) 0.041(7) -0.011(6) 0.010(7) 0.008(7)
C05J 0.034(8) 0.041(7) 0.046(8) -0.008(7) 0.017(7) 0.005(7)
C05K 0.039(5) 0.059(5) 0.075(6) 0.003(5) 0.013(5) 0.007(5)
C05L 0.039(7) 0.054(7) 0.058(6) 0.002(6) 0.031(6) 0.013(6)
C05M 0.040(5) 0.070(6) 0.084(6) -0.004(5) 0.021(5) -0.009(5)
C98 0.040(8) 0.036(6) 0.037(7) 0.003(6) 0.004(6) 0.007(6)
C05O 0.046(7) 0.059(7) 0.056(6) 0.001(6) 0.032(6) 0.014(6)
C05P 0.075(7) 0.049(8) 0.061(7) 0.007(7) 0.031(6) 0.020(7)
C22 0.031(7) 0.083(9) 0.031(7) 0.010(7) -0.010(6) -0.019(6)
C05R 0.039(4) 0.045(5) 0.082(6) 0.014(4) 0.028(4) 0.007(4)
C05S 0.072(7) 0.057(6) 0.068(7) 0.004(5) 0.037(5) -0.005(5)
C05T 0.061(5) 0.056(6) 0.078(6) -0.004(6) 0.023(5) -0.023(5)
C05V 0.045(5) 0.064(5) 0.066(6) 0.000(5) 0.024(4) 0.019(5)
C05X 0.044(5) 0.064(6) 0.092(7) -0.005(5) 0.017(5) -0.007(5)
C75 0.037(5) 0.041(8) 0.046(5) 0.004(6) 0.021(4) 0.011(6)
C05Z 0.042(5) 0.074(6) 0.098(6) 0.006(5) 0.038(5) -0.015(4)
C99 0.046(8) 0.037(5) 0.042(7) 0.006(5) -0.004(6) 0.007(7)
C061 0.047(5) 0.043(5) 0.089(6) -0.002(5) 0.022(5) -0.005(4)
C45 0.062(5) 0.061(6) 0.051(5) 0.018(4) 0.005(4) -0.001(4)
C105 0.046(5) 0.049(5) 0.057(5) 0.003(5) -0.013(4) -0.008(4)
C064 0.055(5) 0.066(5) 0.077(7) 0.003(5) 0.038(5) -0.011(5)
C94 0.076(6) 0.044(5) 0.094(7) 0.002(5) -0.004(6) 0.012(5)
C95 0.061(5) 0.056(5) 0.080(6) 0.001(5) 0.004(5) 0.028(5)
C068 0.053(7) 0.064(7) 0.053(7) -0.003(7) 0.029(7) 0.012(7)
C069 0.063(6) 0.052(7) 0.104(8) 0.022(6) 0.044(6) 0.000(6)
C06B 0.038(5) 0.056(5) 0.056(5) 0.002(4) 0.020(5) 0.007(5)
C21 0.025(6) 0.079(9) 0.034(6) 0.013(6) -0.003(5) -0.013(7)
C23 0.024(7) 0.078(9) 0.034(6) 0.009(6) -0.004(5) -0.020(6)
C47 0.080(5) 0.046(5) 0.046(5) 0.001(4) 0.026(4) -0.016(5)
C20 0.019(6) 0.073(8) 0.032(6) 0.010(6) 0.000(5) -0.014(6)
C06G 0.042(5) 0.044(5) 0.073(6) 0.017(5) 0.024(4) 0.000(4)
C77 0.040(5) 0.045(9) 0.054(5) 0.002(6) 0.022(4) 0.010(6)
C06I 0.064(8) 0.056(8) 0.106(9) 0.024(8) 0.042(8) -0.002(7)
C76 0.043(6) 0.046(9) 0.060(6) 0.001(6) 0.032(5) 0.007(7)
C06K 0.072(6) 0.053(6) 0.073(5) -0.009(5) 0.020(5) -0.013(5)
C06L 0.063(6) 0.061(5) 0.075(7) -0.016(5) 0.046(5) -0.010(5)
C06O 0.047(6) 0.090(6) 0.097(7) 0.005(6) 0.016(5) -0.003(5)
C06Q 0.047(7) 0.057(7) 0.042(6) 0.013(6) 0.017(5) 0.008(6)
C06S 0.065(7) 0.051(7) 0.098(9) 0.020(8) 0.054(7) 0.001(7)
C06T 0.078(8) 0.050(8) 0.074(8) 0.010(7) 0.032(7) 0.020(7)
C06U 0.078(6) 0.044(6) 0.062(6) -0.016(5) 0.030(5) -0.011(5)
C06V 0.057(5) 0.055(5) 0.082(6) -0.022(5) 0.016(5) 0.013(5)
C06X 0.051(7) 0.048(7) 0.043(7) 0.012(6) 0.024(6) -0.001(6)
C06Y 0.061(7) 0.056(7) 0.108(8) 0.025(7) 0.044(6) -0.003(6)
C06Z 0.057(5) 0.041(5) 0.079(6) 0.001(5) 0.022(5) 0.004(5)
C100 0.051(8) 0.037(6) 0.047(6) -0.001(6) -0.007(7) 0.010(7)
C101 0.047(8) 0.039(6) 0.050(7) -0.005(5) -0.009(7) 0.012(7)
C073 0.063(6) 0.043(5) 0.076(6) -0.011(5) 0.027(5) 0.000(5)
C074 0.047(7) 0.066(7) 0.049(7) 0.009(6) 0.015(6) 0.006(7)
C075 0.071(8) 0.062(6) 0.070(7) -0.002(6) 0.022(6) 0.005(6)
C076 0.044(5) 0.045(5) 0.092(7) 0.000(5) 0.019(5) -0.006(4)
C077 0.042(5) 0.083(5) 0.093(6) 0.009(5) 0.021(5) 0.011(5)
C078 0.043(5) 0.055(5) 0.077(6) 0.009(5) 0.015(5) 0.007(5)
C079 0.070(5) 0.056(6) 0.085(6) -0.004(6) 0.010(5) -0.010(6)
C07D 0.050(7) 0.060(7) 0.051(7) 0.013(6) 0.018(6) 0.001(6)
C07H 0.073(8) 0.059(6) 0.071(6) -0.003(5) 0.025(6) 0.002(6)
C07K 0.079(6) 0.116(9) 0.106(7) -0.061(7) 0.043(6) 0.007(6)
C07N 0.172(10) 0.073(7) 0.137(9) -0.048(8) 0.045(8) 0.009(8)
C07P 0.175(9) 0.101(8) 0.138(8) -0.016(8) 0.049(8) 0.009(8)
C07Q 0.086(7) 0.124(9) 0.105(7) -0.061(7) 0.042(6) 0.021(7)
C07S 0.101(8) 0.123(9) 0.116(8) -0.062(7) 0.034(7) 0.013(7)
C07T 0.091(7) 0.128(9) 0.114(7) -0.050(7) 0.033(6) -0.005(6)
C0AA 0.176(9) 0.107(7) 0.139(8) -0.025(8) 0.050(8) -0.021(8)
C1AA 0.174(11) 0.075(8) 0.129(9) -0.031(8) 0.058(8) 0.005(8)
O04D 0.081(7) 0.124(10) 0.111(7) -0.057(7) 0.038(6) 0.004(7)
C2AA 0.084(8) 0.123(11) 0.111(8) -0.058(9) 0.038(7) 0.006(9)
C3AA 0.092(8) 0.128(10) 0.109(8) -0.055(8) 0.039(7) 0.007(8)
C4AA 0.086(8) 0.124(11) 0.108(8) -0.060(9) 0.044(7) 0.011(9)
C5AA 0.083(7) 0.124(10) 0.111(7) -0.059(8) 0.040(7) 0.009(8)
O03G 0.163(9) 0.092(9) 0.121(8) -0.007(8) 0.059(8) -0.013(8)
C07O 0.171(9) 0.096(8) 0.127(8) -0.022(8) 0.057(8) -0.003(8)
C6AA 0.169(10) 0.095(10) 0.126(9) -0.021(9) 0.060(9) -0.004(9)
C0AB 0.172(10) 0.093(9) 0.123(9) -0.022(9) 0.066(9) -0.004(9)
C1AB 0.171(11) 0.095(9) 0.122(10) -0.026(9) 0.064(10) -0.006(9)
O0AA 0.068(7) 0.049(6) 0.074(8) 0.005(7) 0.032(8) 0.003(6)
C7AA 0.065(8) 0.054(6) 0.071(8) 0.003(7) 0.034(7) 0.004(7)
C8AA 0.071(8) 0.057(7) 0.072(8) 0.001(6) 0.033(8) 0.001(7)
C0 0.070(9) 0.062(7) 0.071(8) 0.001(7) 0.028(7) 0.005(7)
C07I 0.071(9) 0.059(7) 0.070(7) 0.002(7) 0.031(8) 0.000(7)
O0 0.062(7) 0.056(7) 0.073(8) -0.012(7) 0.039(7) -0.014(7)
C9AA 0.063(7) 0.056(7) 0.068(8) -0.008(7) 0.037(7) -0.014(7)
C8FA 0.062(7) 0.059(7) 0.066(8) -0.004(7) 0.037(7) -0.013(6)
C9FA 0.062(7) 0.060(7) 0.070(8) -0.007(7) 0.036(7) -0.012(6)
C06M 0.063(7) 0.059(7) 0.075(8) -0.010(7) 0.039(7) -0.011(7)
O02O 0.042(6) 0.055(6) 0.047(6) 0.007(5) 0.023(5) -0.001(5)
C06R 0.046(7) 0.060(6) 0.046(6) 0.016(5) 0.018(5) -0.004(6)
C0BA 0.048(6) 0.058(6) 0.059(7) 0.012(6) 0.021(5) 0.002(5)
C0GA 0.041(7) 0.057(7) 0.044(8) 0.016(6) 0.017(6) 0.007(6)
C07E 0.045(7) 0.048(7) 0.050(7) 0.014(6) 0.015(6) 0.005(6)
O1AA 0.068(7) 0.054(7) 0.079(6) -0.009(7) 0.018(6) -0.008(6)
O00O 0.054(6) 0.053(8) 0.066(7) -0.020(7) 0.009(6) 0.012(7)
O00Z 0.061(7) 0.039(6) 0.077(8) -0.003(7) 0.018(7) 0.005(6)
O1 0.050(7) 0.054(7) 0.069(8) 0.003(7) 0.014(7) 0.007(7)
O2AA 0.066(7) 0.058(8) 0.084(7) -0.019(7) 0.010(7) -0.002(7)
O02T 0.067(7) 0.048(7) 0.070(7) -0.010(7) 0.023(6) -0.007(6)
C1BA 0.053(7) 0.054(7) 0.063(7) -0.013(7) 0.012(6) 0.008(6)
C2BA 0.051(7) 0.055(7) 0.069(8) -0.005(7) 0.014(7) 0.006(7)
C1GA 0.057(7) 0.054(8) 0.075(7) -0.024(7) 0.011(7) 0.016(7)
C3BA 0.047(8) 0.050(7) 0.073(9) 0.006(8) 0.018(7) 0.005(7)
C05U 0.064(7) 0.055(7) 0.083(7) -0.009(7) 0.015(6) -0.012(7)
C4BA 0.066(7) 0.054(8) 0.075(7) -0.009(8) 0.022(7) -0.013(7)
C5BA 0.067(7) 0.050(7) 0.070(7) -0.011(7) 0.024(6) -0.011(7)
C06W 0.057(7) 0.057(8) 0.083(7) -0.022(7) 0.014(7) 0.007(7)
C06{ 0.062(7) 0.041(6) 0.075(7) -0.006(7) 0.022(7) 0.003(6)
C2GA 0.067(7) 0.046(7) 0.073(8) -0.010(7) 0.025(7) -0.004(7)
C3GA 0.067(8) 0.057(8) 0.088(8) -0.009(8) 0.006(8) -0.011(8)
C4GA 0.052(7) 0.045(7) 0.078(8) 0.005(7) 0.019(7) 0.006(7)
C6BA 0.072(6) 0.050(6) 0.053(6) 0.011(5) 0.028(5) 0.015(6)
C5GA 0.071(7) 0.052(6) 0.060(7) 0.009(5) 0.030(5) 0.013(5)
C7BA 0.075(6) 0.049(7) 0.059(6) 0.007(6) 0.031(5) 0.016(6)
C8BA 0.076(7) 0.048(7) 0.076(7) 0.013(6) 0.042(6) 0.010(6)
O2 0.035(7) 0.042(8) 0.053(7) 0.003(7) 0.027(7) 0.004(7)
O3AA 0.041(7) 0.038(7) 0.071(7) 0.012(6) 0.021(7) -0.001(7)
O00Q 0.039(6) 0.061(8) 0.088(8) -0.002(7) 0.020(7) -0.009(7)
O00W 0.042(7) 0.068(7) 0.078(8) 0.000(7) 0.026(7) 0.008(7)
O4AA 0.045(7) 0.043(7) 0.087(7) 0.009(7) 0.022(7) 0.001(7)
O01N 0.041(7) 0.079(7) 0.091(7) 0.006(7) 0.019(7) -0.003(7)
C6GA 0.036(7) 0.036(7) 0.059(7) 0.006(6) 0.026(6) 0.001(6)
C9BA 0.040(7) 0.036(7) 0.066(7) 0.010(6) 0.025(6) 0.001(7)
C0CA 0.042(7) 0.076(7) 0.090(8) -0.001(7) 0.019(7) -0.003(7)
C1CA 0.045(7) 0.043(7) 0.082(7) 0.012(7) 0.024(7) 0.001(7)
C05W 0.043(7) 0.060(7) 0.068(8) 0.001(7) 0.024(7) 0.011(7)
C2CA 0.040(6) 0.065(7) 0.089(8) -0.004(7) 0.020(6) -0.007(6)
C7GA 0.043(6) 0.046(7) 0.090(7) 0.001(6) 0.021(7) -0.002(6)
C3CA 0.040(7) 0.047(7) 0.055(7) 0.004(7) 0.023(7) 0.007(7)
C4CA 0.041(7) 0.040(7) 0.074(8) 0.014(7) 0.023(7) 0.002(7)
C06P 0.042(8) 0.081(8) 0.092(8) 0.005(8) 0.020(8) 0.001(8)
C8GA 0.043(6) 0.052(7) 0.091(7) -0.001(7) 0.019(7) -0.006(6)
C9GA 0.045(7) 0.076(8) 0.084(9) 0.003(8) 0.023(8) 0.007(8)
O5AA 0.039(6) 0.046(4) 0.036(4) -0.006(3) 0.022(4) -0.005(3)
O6AA 0.031(4) 0.047(4) 0.032(4) 0.000(3) 0.017(3) -0.001(3)
O7AA 0.050(6) 0.056(4) 0.041(3) -0.005(3) 0.023(4) 0.006(3)
O8AA 0.041(4) 0.056(4) 0.060(3) 0.001(3) 0.041(3) 0.017(3)
O9AA 0.032(4) 0.044(3) 0.052(4) 0.007(3) 0.021(3) 0.008(3)
C0HA 0.028(5) 0.049(5) 0.029(4) -0.009(4) 0.019(4) -0.003(4)
C5CA 0.031(5) 0.045(5) 0.034(4) -0.011(4) 0.012(4) -0.003(4)
C1HA 0.040(6) 0.054(6) 0.046(5) -0.004(4) 0.026(4) 0.003(4)
C2HA 0.038(7) 0.050(5) 0.044(4) 0.005(4) 0.022(4) -0.005(4)
C6CA 0.036(5) 0.047(5) 0.040(5) -0.001(4) 0.023(4) 0.007(4)
C7CA 0.056(6) 0.063(5) 0.046(5) -0.014(4) 0.021(4) 0.014(4)
C8CA 0.043(5) 0.059(5) 0.062(5) 0.003(4) 0.026(4) 0.022(4)
C9CA 0.043(5) 0.057(5) 0.063(5) -0.003(4) 0.036(4) 0.012(4)
C3HA 0.053(5) 0.067(5) 0.050(5) 0.000(4) 0.030(4) 0.011(4)
O3 0.034(3) 0.042(4) 0.040(3) 0.007(3) 0.023(3) 0.008(3)
C0DA 0.032(4) 0.047(5) 0.029(4) 0.002(4) 0.012(4) 0.000(4)
C1DA 0.031(4) 0.048(5) 0.048(5) 0.003(4) 0.018(4) -0.001(4)
C2DA 0.034(4) 0.045(5) 0.047(5) 0.009(4) 0.012(5) 0.007(4)
O0BA 0.063(4) 0.044(4) 0.102(6) 0.010(4) 0.049(4) -0.002(4)
C4HA 0.064(6) 0.050(6) 0.097(7) 0.016(5) 0.043(5) -0.003(5)
C3DA 0.057(6) 0.058(6) 0.105(7) 0.028(5) 0.044(5) 0.003(5)
C4DA 0.063(6) 0.053(5) 0.113(7) 0.022(5) 0.044(5) -0.003(5)
C5DA 0.063(6) 0.054(7) 0.109(8) 0.030(6) 0.036(6) -0.002(6)
C6DA 0.020(5) 0.069(8) 0.032(5) 0.009(5) 0.002(5) -0.017(6)
C5HA 0.018(7) 0.069(9) 0.031(6) 0.004(6) -0.004(5) -0.020(6)
C7DA 0.022(8) 0.080(10) 0.029(7) 0.016(7) -0.002(6) -0.015(7)
C8DA 0.026(6) 0.081(9) 0.032(6) 0.010(7) -0.003(6) -0.017(6)
C9DA 0.027(8) 0.076(10) 0.032(6) 0.010(7) -0.007(6) -0.018(6)
C0EA 0.019(6) 0.075(9) 0.032(6) 0.011(6) -0.001(5) -0.018(6)
C1EA 0.026(6) 0.042(8) 0.039(5) 0.001(6) 0.013(4) 0.005(6)
C2EA 0.031(6) 0.040(8) 0.047(6) 0.001(6) 0.018(5) 0.007(7)
C6HA 0.032(6) 0.044(9) 0.039(6) -0.002(7) 0.014(5) 0.006(7)
C3EA 0.039(6) 0.044(9) 0.051(6) 0.002(7) 0.024(5) 0.008(7)
C4EA 0.037(7) 0.045(9) 0.050(7) 0.002(8) 0.022(6) 0.004(8)
C5EA 0.042(6) 0.044(9) 0.053(7) 0.004(7) 0.028(5) 0.010(8)
O4 0.020(6) 0.021(7) 0.037(6) -0.006(5) 0.008(5) 0.002(5)
O5 0.024(5) 0.018(6) 0.038(5) -0.013(5) 0.010(4) -0.007(4)
O6 0.039(6) 0.041(7) 0.036(5) -0.002(5) 0.011(5) 0.004(5)
O1BA 0.024(7) 0.026(6) 0.030(6) -0.011(5) 0.008(5) -0.008(5)
O2BA 0.030(7) 0.029(6) 0.046(7) -0.010(5) 0.016(6) -0.001(5)
O3BA 0.035(7) 0.050(5) 0.045(7) -0.005(5) 0.016(6) 0.003(6)
C8HA 0.031(6) 0.031(7) 0.035(6) -0.006(5) 0.006(5) -0.002(6)
C1B 0.017(6) 0.023(8) 0.039(7) -0.004(5) 0.006(5) -0.006(5)
C6EA 0.023(6) 0.029(7) 0.041(6) -0.013(5) 0.007(5) -0.005(5)
C7EA 0.035(6) 0.035(8) 0.029(5) 0.000(5) 0.012(5) -0.001(5)
C8EA 0.021(7) 0.022(7) 0.042(6) -0.015(5) 0.002(5) -0.010(5)
C9EA 0.025(7) 0.024(7) 0.040(7) -0.006(5) 0.010(6) 0.000(5)
C0FA 0.025(5) 0.022(6) 0.033(4) -0.015(4) 0.012(4) -0.007(4)
C1FA 0.039(7) 0.045(6) 0.043(5) -0.009(5) 0.007(6) 0.006(6)
C2FA 0.023(6) 0.017(7) 0.034(5) -0.008(5) 0.004(5) -0.014(5)
C3FA 0.044(8) 0.034(6) 0.050(8) -0.008(5) 0.012(6) 0.000(6)
C4FA 0.044(8) 0.055(6) 0.042(7) -0.008(5) 0.009(7) 0.002(7)
C5FA 0.036(8) 0.042(7) 0.052(8) -0.006(6) 0.017(6) -0.003(6)
C1C 0.039(8) 0.034(6) 0.036(5) -0.002(5) 0.011(5) 0.007(5)
C6FA 0.044(8) 0.033(6) 0.039(6) -0.003(5) 0.004(6) 0.007(6)
C7FA 0.044(8) 0.038(6) 0.041(7) 0.004(6) 0.008(6) 0.004(6)
C1D 0.048(9) 0.035(6) 0.044(7) 0.004(6) 0.001(7) 0.005(7)
C1E 0.052(9) 0.036(6) 0.047(7) -0.004(6) -0.002(7) 0.000(8)
C1F 0.045(8) 0.035(6) 0.042(6) 0.000(5) 0.000(6) 0.003(7)

loop_
_atom_type_symbol
_atom_type_description
_atom_type_scat_dispersion_real
_atom_type_scat_dispersion_imag
_atom_type_scat_source
C C 0.0033 0.0016 'International Tables Vol C Tables 4.2.6.8 and 6.1.1.4'
H H 0.0000 0.0000 'International Tables Vol C Tables 4.2.6.8 and 6.1.1.4'
Na Na 0.0362 0.0249 'International Tables Vol C Tables 4.2.6.8 and 6.1.1.4'
O O 0.0106 0.0060 'International Tables Vol C Tables 4.2.6.8 and 6.1.1.4'

loop_
_geom_angle_atom_site_label_1
_geom_angle_atom_site_label_2
_geom_angle_atom_site_label_3
_geom_angle
_geom_angle_site_symmetry_1
_geom_angle_site_symmetry_3
_geom_angle_publ_flag
O007 Na3 O00I 109.3(7) . . ?
O008 Na3 O007 62.7(7) . . ?
O008 Na3 O00B 65.9(7) . . ?
O008 Na3 O00I 170.0(7) . . ?
O009 Na3 O007 167.5(9) . . ?
O009 Na3 O008 128.4(7) . . ?
O009 Na3 O00B 65.3(8) . . ?
O009 Na3 O00I 58.9(7) . . ?
O00B Na3 O007 127.0(8) . . ?
O00B Na3 O00I 123.0(7) . . ?
O00E Na3 O007 79.5(7) . . ?
O00E Na3 O008 82.4(5) . . ?
O00E Na3 O009 95.7(11) . . ?
O00E Na3 O00B 106.2(6) . . ?
O00E Na3 O00I 90.2(6) . . ?
O00E Na3 O00K 171(2) . . ?
O00E Na3 O0BA 171.8(8) . . ?
O00E Na3 O4 85.9(5) . . ?
O00E Na3 O5 88.9(4) . . ?
O00E Na3 O6 95.4(7) . . ?
O00E Na3 O1BA 98.6(4) . . ?
O00K Na3 O007 92(3) . . ?
O00K Na3 O008 95(2) . . ?
O00K Na3 O009 92(3) . . ?
O00K Na3 O00B 80.6(13) . . ?
O00K Na3 O00I 91(2) . . ?
O0BA Na3 O4 86.6(11) . . ?
O0BA Na3 O5 90.8(9) . . ?
O0BA Na3 O6 91.5(12) . . ?
O0BA Na3 O1BA 88.5(6) . . ?
O5 Na3 O4 64.4(5) . . ?
O5 Na3 O6 124.8(5) . . ?
O5 Na3 O1BA 62.3(5) . . ?
O6 Na3 O4 170.7(5) . . ?
O1BA Na3 O4 126.4(5) . . ?
O1BA Na3 O6 62.6(5) . . ?
O006 Na1 O00V 61.7(2) . . ?
O006 Na1 O01M 122.5(3) . . ?
O00L Na1 O006 64.3(2) . . ?
O00L Na1 O00V 125.3(3) . . ?
O00L Na1 O01M 171.9(3) . . ?
O00M Na1 O006 86.1(6) . . ?
O00M Na1 O00L 87.5(8) . . ?
O00M Na1 O00V 97.4(6) . . ?
O00M Na1 O01M 88.7(8) . . ?
O00V Na1 O01M 62.4(3) . . ?
O04C Na1 O006 92.2(6) . . ?
O04C Na1 O00L 84.1(5) . . ?
O04C Na1 O00M 171.4(9) . . ?
O04C Na1 O00V 89.2(5) . . ?
O04C Na1 O01M 99.3(5) . . ?
O04D Na1 O2 90(2) . . ?
O04D Na1 O3AA 86.2(19) . . ?
O04D Na1 O00Q 75(2) . . ?
O04D Na1 O4AA 90(2) . . ?
O0AA Na1 O04D 173(2) . . ?
O0AA Na1 O2 89(2) . . ?
O0AA Na1 O3AA 87(2) . . ?
O0AA Na1 O00Q 107(2) . . ?
O0AA Na1 O4AA 84.4(19) . . ?
O2 Na1 O3AA 66.2(13) . . ?
O2 Na1 O00Q 162.8(17) . . ?
O00Q Na1 O3AA 119.9(12) . . ?
O4AA Na1 O2 124.1(14) . . ?
O4AA Na1 O3AA 58.1(13) . . ?
O4AA Na1 O00Q 65.4(13) . . ?
O00Y Na4 O00N 122.8(3) . . ?
O00Y Na4 O02M 171.9(3) . . ?
O010 Na4 O00N 61.0(3) . . ?
O010 Na4 O00Y 62.5(2) . . ?
O010 Na4 O02M 119.1(3) . . ?
O010 Na4 O02S 121.3(3) . . ?
O021 Na4 O00N 85.9(4) . . ?
O021 Na4 O00Y 90.3(3) . . ?
O021 Na4 O010 94.6(3) . . ?
O021 Na4 O02M 97.4(3) . . ?
O021 Na4 O02S 95.5(3) . . ?
O021 Na4 O03F 178.4(4) . . ?
O021 Na4 O03G 171.1(11) . . ?
O021 Na4 O1AA 86.3(13) . . ?
O021 Na4 O00O 86.1(16) . . ?
O021 Na4 O00Z 77.7(8) . . ?
O021 Na4 O1 85.0(8) . . ?
O02M Na4 O00N 60.7(3) . . ?
O02S Na4 O00N 177.1(3) . . ?
O02S Na4 O00Y 59.8(3) . . ?
O02S Na4 O02M 116.6(3) . . ?
O03F Na4 O00N 95.7(5) . . ?
O03F Na4 O00Y 88.6(5) . . ?
O03F Na4 O010 85.9(4) . . ?
O03F Na4 O02M 83.6(5) . . ?
O03F Na4 O02S 82.9(4) . . ?
O03G Na4 O1AA 100.6(17) . . ?
O03G Na4 O00O 86.0(19) . . ?
O03G Na4 O00Z 104.0(14) . . ?
O03G Na4 O1 88.1(13) . . ?
O00O Na4 O1AA 112.2(13) . . ?
O00O Na4 O00Z 127.0(11) . . ?
O00O Na4 O1 67.2(11) . . ?
O00Z Na4 O1AA 116.5(10) . . ?
O1 Na4 O1AA 171.3(15) . . ?
O1 Na4 O00Z 61.4(8) . . ?
O005 Na2 O00A 121.5(19) . . ?
O005 Na2 O00D 56.3(17) . . ?
O005 Na2 O00J 70.2(16) . . ?
O00D Na2 O00A 65.3(18) . . ?
O00H Na2 O005 126.8(18) . . ?
O00H Na2 O00A 111.4(18) . . ?
O00H Na2 O00D 176(2) . . ?
O00H Na2 O00J 56.7(16) . . ?
O00J Na2 O00A 167.3(19) . . ?
O00J Na2 O00D 126.4(16) . . ?
O023 Na2 O005 74.2(16) . . ?
O023 Na2 O00A 101(3) . . ?
O023 Na2 O00D 81.1(18) . . ?
O023 Na2 O00H 102.0(15) . . ?
O023 Na2 O00J 86.9(15) . . ?
O02N Na2 O005 91.0(17) . . ?
O02N Na2 O00A 97(3) . . ?
O02N Na2 O00D 100.6(19) . . ?
O02N Na2 O00H 77.3(16) . . ?
O02N Na2 O00J 77.0(15) . . ?
O02N Na2 O023 161.2(5) . . ?
O0 Na2 O02O 171.5(12) . . ?
O0 Na2 O5AA 95.4(12) . . ?
O0 Na2 O6AA 93.8(11) . . ?
O0 Na2 O3 97.8(12) . . ?
O02O Na2 O5AA 79.2(4) . . ?
O02O Na2 O6AA 89.6(4) . . ?
O02O Na2 O3 90.7(4) . . ?
O6AA Na2 O5AA 62.6(3) . . ?
O6AA Na2 O3 64.3(2) . . ?
O3 Na2 O5AA 125.8(3) . . ?
C01D O005 Na2 134(4) . . ?
C02T O005 Na2 110(3) . . ?
C02T O005 C01D 115(4) . . ?
C037 O006 Na1 114.9(5) . . ?
C06B O006 Na1 118.9(7) . . ?
C06B O006 C037 110.2(7) . . ?
C034 O007 Na3 122(2) . . ?
C04X O007 Na3 109.5(18) . . ?
C04X O007 C034 105.0(16) . . ?
C03J O008 Na3 105.6(18) . . ?
C04D O008 Na3 115.6(13) . . ?
C04D O008 C03J 110.9(19) . . ?
C03K O009 Na3 117(2) . . ?
C03K O009 C04W 106.0(18) . . ?
C04W O009 Na3 123(2) . . ?
C03I O00A Na2 100(9) . . ?
C03I O00A C048 110(4) . . ?
C048 O00A Na2 124(10) . . ?
C032 O00B Na3 108.2(17) . . ?
C03T O00B Na3 109.6(15) . . ?
C03T O00B C032 115.0(18) . . ?
C03V O00C Na3 111.8(14) . . ?
C05B O00C Na3 114.3(13) . . ?
C05B O00C C03V 111.8(17) . . ?
C030 O00D Na2 112(4) . . ?
C030 O00D C04J 114(4) . . ?
C04J O00D Na2 125(4) . . ?
C053 O00E Na3 125.1(5) . . ?
C053 O00E C05A 108.5(6) . . ?
C05A O00E Na3 118.9(5) . . ?
C040 O00F Na2 128(5) . . ?
C040 O00F C05E 109(4) . . ?
C05E O00F Na2 120(4) . . ?
C05T O00G Na4 118.8(8) . . ?
C05T O00G C06K 107.3(9) . . ?
C06K O00G Na4 117.7(8) . . ?
C05O O00H Na2 127(4) . . ?
C05O O00H C068 107(4) . . ?
C068 O00H Na2 126(4) . . ?
C05I O00I Na3 111.9(17) . . ?
C05I O00I C05J 109.7(17) . . ?
C05J O00I Na3 120.4(16) . . ?
C04E O00J Na2 114(3) . . ?
C05L O00J Na2 128(3) . . ?
C05L O00J C04E 117(4) . . ?
C069 O00K Na3 139(3) . . ?
C06S O00K Na3 112(2) . . ?
C06S O00K C069 110(3) . . ?
C04G O00L Na1 112.6(7) . . ?
C06G O00L Na1 118.4(6) . . ?
C06G O00L C04G 111.0(7) . . ?
C04Q O00M Na1 123.3(10) . . ?
C05S O00M Na1 128.7(11) . . ?
C05S O00M C04Q 108.1(10) . . ?
C04T O00N Na4 117.5(7) . . ?
C04T O00N C055 113.9(9) . . ?
C055 O00N Na4 114.2(7) . . ?
C71 C70 H70 120.8 . . ?
C71 C70 C69 118.3(7) . . ?
C69 C70 H70 120.8 . . ?
C05X O00P Na1 114.8(7) . . ?
C05X O00P C076 111.6(8) . . ?
C076 O00P Na1 117.5(6) . . ?
C68 C67 C52 110.5(6) . . ?
C68 C67 C72 117.6(6) . . ?
C72 C67 C52 131.8(7) . . ?
C67 C68 C59 111.5(6) . . ?
C69 C68 C67 122.7(7) . . ?
C69 C68 C59 125.6(6) . . ?
C67 C52 C51 106.0(6) . . ?
C53 C52 C67 131.4(7) . . ?
C53 C52 C51 122.4(6) . . ?
C84 C79 C122 123.2(7) . . ?
C84 C79 C80 116.2(7) . . ?
C80 C79 C122 120.4(7) . . ?
C62 C63 H63 120.9 . . ?
C64 C63 H63 120.9 . . ?
C64 C63 C62 118.3(7) . . ?
C05V O00V Na1 115.8(6) . . ?
C077 O00V Na1 113.1(7) . . ?
C077 O00V C05V 110.5(8) . . ?
C70 C71 H71 118.0 . . ?
C70 C71 C72 124.0(7) . . ?
C72 C71 H71 118.0 . . ?
C05R O00X Na1 112.8(6) . . ?
C05R O00X C061 111.1(7) . . ?
C061 O00X Na1 119.3(6) . . ?
C06Z O00Y Na4 116.6(6) . . ?
C078 O00Y Na4 113.3(6) . . ?
C078 O00Y C06Z 107.4(8) . . ?
C55 C60 C59 124.2(6) . . ?
C55 C60 C66 128.0(6) . . ?
C66 C60 C59 106.5(6) . . ?
C04V O010 Na4 114.6(7) . . ?
C04V O010 C05K 110.4(8) . . ?
C05K O010 Na4 116.5(6) . . ?
C62 C61 C51 125.8(6) . . ?
C66 C61 C51 113.0(6) . . ?
C66 C61 C62 121.2(6) . . ?
C31 C36 H36 119.2 . . ?
C31 C36 C35 121.6(7) . . ?
C35 C36 H36 119.2 . . ?
C124 C125 C126 121.1(6) . . ?
C124 C125 C109 121.0(6) . . ?
C126 C125 C109 117.3(6) . . ?
C125 C124 C133 127.6(6) . . ?
C125 C124 C123 122.8(6) . . ?
C133 C124 C123 108.6(6) . . ?
C131 C130 C129 120.2(7) . . ?
C131 C130 C103 120.8(7) . . ?
C129 C130 C103 119.0(6) . . ?
C109 C114 H42A 119.0 . . ?
C109 C114 C113 122.1(8) . . ?
C113 C114 H42A 119.0 . . ?
C125 C126 C121 118.0(6) . . ?
C125 C126 C115 118.6(6) . . ?
C121 C126 C115 122.8(6) . . ?
C53 C54 C49 119.5(6) . . ?
C53 C54 C43 120.0(7) . . ?
C43 C54 C49 120.1(7) . . ?
C124 C133 C138 110.2(6) . . ?
C134 C133 C124 134.5(7) . . ?
C134 C133 C138 115.3(6) . . ?
C52 C51 C59 106.4(5) . . ?
C52 C51 C50 109.4(5) . . ?
C61 C51 C52 109.8(6) . . ?
C61 C51 C59 100.3(5) . . ?
C61 C51 C50 111.9(6) . . ?
C59 C51 C50 118.5(6) . . ?
C8 C7 C50 119.3(6) . . ?
C12 C7 C50 125.4(7) . . ?
C12 C7 C8 115.4(7) . . ?
C139 C140 H68A 120.6 . . ?
C139 C140 C141 118.8(7) . . ?
C141 C140 H68A 120.6 . . ?
O005 C01D H01A 109.5 . . ?
O005 C01D H01B 109.5 . . ?
O005 C01D C04J 111(3) . . ?
H01A C01D H01B 108.1 . . ?
C04J C01D H01A 109.5 . . ?
C04J C01D H01B 109.5 . . ?
C83 C82 H10A 120.4 . . ?
C83 C82 C81 119.3(8) . . ?
C81 C82 H10A 120.4 . . ?
C114 C109 C125 121.3(7) . . ?
C114 C109 C110 118.3(7) . . ?
C110 C109 C125 120.5(7) . . ?
C60 C55 C13 119.0(6) . . ?
C60 C55 C56 119.4(6) . . ?
C56 C55 C13 121.0(6) . . ?
C14 C13 C55 122.4(7) . . ?
C14 C13 C18 117.3(7) . . ?
C18 C13 C55 120.2(7) . . ?
C2 C3 H3 119.4 . . ?
C2 C3 C4 121.2(8) . . ?
C4 C3 H3 119.4 . . ?
C63 C62 H62 120.1 . . ?
C61 C62 C63 119.8(7) . . ?
C61 C62 H62 120.1 . . ?
C126 C121 C73 113.9(13) . . ?
C126 C121 C1EA 118(2) . . ?
C122 C121 C126 122.5(6) . . ?
C122 C121 C73 122.9(14) . . ?
C122 C121 C1EA 119(2) . . ?
C36 C31 C58 124.9(6) . . ?
C36 C31 C32 116.3(6) . . ?
C32 C31 C58 118.8(6) . . ?
C05M O01M Na1 122.7(7) . . ?
C05M O01M C06O 109.4(8) . . ?
C06O O01M Na1 116.2(7) . . ?
C85 C127 C132 120.8(6) . . ?
C128 C127 C85 122.4(7) . . ?
C128 C127 C132 116.7(6) . . ?
C42 C37 C53 118.2(7) . . ?
C38 C37 C53 122.3(7) . . ?
C38 C37 C42 119.4(7) . . ?
C133 C138 C132 110.4(6) . . ?
C137 C138 C133 121.8(6) . . ?
C137 C138 C132 127.8(6) . . ?
C36 C35 H35 120.1 . . ?
C34 C35 C36 119.9(7) . . ?
C34 C35 H35 120.1 . . ?
C6 C1 C49 122.9(7) . . ?
C6 C1 C2 115.2(7) . . ?
C49 C1 C2 121.8(7) . . ?
C82 C83 H11A 119.0 . . ?
C82 C83 C84 122.0(8) . . ?
C84 C83 H11A 119.0 . . ?
C68 C59 C51 99.9(5) . . ?
C68 C59 C58 107.1(5) . . ?
C60 C59 C68 110.4(5) . . ?
C60 C59 C51 105.7(5) . . ?
C60 C59 C58 111.4(6) . . ?
C51 C59 C58 121.6(6) . . ?
C134 C135 H63A 119.3 . . ?
C136 C135 H63A 119.3 . . ?
C136 C135 C134 121.5(7) . . ?
C7 C50 C51 120.2(6) . . ?
C49 C50 C51 117.6(6) . . ?
C49 C50 C7 122.1(6) . . ?
C31 C58 C59 115.1(6) . . ?
C57 C58 C31 122.2(6) . . ?
C57 C58 C59 120.6(6) . . ?
C82 C81 H9A 120.3 . . ?
C80 C81 C82 119.4(8) . . ?
C80 C81 H9A 120.3 . . ?
C63 C64 H64 117.8 . . ?
C63 C64 C65 124.3(7) . . ?
C65 C64 H64 117.8 . . ?
C115 C116 H44A 118.2 . . ?
C115 C116 C117 123.5(8) . . ?
C117 C116 H44A 118.2 . . ?
C057 O021 Na4 131.5(16) . . ?
C057 O021 C06T 106(3) . . ?
C06T O021 Na4 120.0(12) . . ?
C5GA O021 Na4 121.8(9) . . ?
C5GA O021 C8BA 111.5(10) . . ?
C8BA O021 Na4 124.1(6) . . ?
C116 C115 C126 123.4(7) . . ?
C116 C115 C120 117.1(8) . . ?
C120 C115 C126 119.4(7) . . ?
C04I O023 Na2 124.6(6) . . ?
C04I O023 C06L 107.3(7) . . ?
C06L O023 Na2 116.4(8) . . ?
C7 C8 H8 119.0 . . ?
C9 C8 C7 122.0(7) . . ?
C9 C8 H8 119.0 . . ?
C1 C6 H6 120.0 . . ?
C5 C6 C1 120.0(8) . . ?
C5 C6 H6 120.0 . . ?
C61 C66 C60 108.3(6) . . ?
C61 C66 C65 118.6(6) . . ?
C65 C66 C60 133.1(7) . . ?
C130 C131 C132 122.7(7) . . ?
C130 C131 C144 129.5(7) . . ?
C144 C131 C132 107.6(6) . . ?
C1 C49 C54 116.8(7) . . ?
C50 C49 C54 121.5(7) . . ?
C50 C49 C1 120.4(7) . . ?
C52 C53 C54 118.8(6) . . ?
C52 C53 C37 120.6(7) . . ?
C54 C53 C37 120.4(7) . . ?
C143 C142 H70A 119.1 . . ?
C141 C142 H70A 119.1 . . ?
C141 C142 C143 121.7(7) . . ?
C142 C143 H71A 120.3 . . ?
C142 C143 C144 119.4(7) . . ?
C144 C143 H71A 120.3 . . ?
C114 C113 H41A 120.7 . . ?
C112 C113 C114 118.5(7) . . ?
C112 C113 H41A 120.7 . . ?
C90 C85 C127 122.6(7) . . ?
C90 C85 C86 116.6(7) . . ?
C86 C85 C127 120.8(7) . . ?
C70 C69 H69 120.5 . . ?
C68 C69 C70 119.0(7) . . ?
C68 C69 H69 120.5 . . ?
C25 C26 H26 120.3 . . ?
C27 C26 H26 120.3 . . ?
C27 C26 C25 119.5(8) . . ?
C31 C32 H32 119.6 . . ?
C33 C32 C31 120.8(7) . . ?
C33 C32 H32 119.6 . . ?
C127 C128 C129 124.8(7) . . ?
C127 C128 C91 121.7(7) . . ?
C129 C128 C91 113.3(6) . . ?
C26 C25 C57 120.4(7) . . ?
C30 C25 C26 119.1(7) . . ?
C30 C25 C57 120.4(7) . . ?
C127 C132 C138 111.5(6) . . ?
C127 C132 C131 108.7(6) . . ?
C127 C132 C123 121.7(6) . . ?
C138 C132 C123 101.3(5) . . ?
C131 C132 C138 107.9(6) . . ?
C131 C132 C123 104.9(6) . . ?
C130 C129 C128 116.0(7) . . ?
C130 C129 C97 119.8(15) . . ?
C130 C129 C1C 126.3(17) . . ?
C128 C129 C97 124.2(14) . . ?
C128 C129 C1C 116.8(15) . . ?
C67 C72 H72 120.9 . . ?
C71 C72 C67 118.3(7) . . ?
C71 C72 H72 120.9 . . ?
C06V O02M Na4 116.3(7) . . ?
C06V O02M C079 108.4(9) . . ?
C079 O02M Na4 116.1(8) . . ?
C06Q O02N Na2 115.8(12) . . ?
C06Q O02N C06X 105.2(14) . . ?
C06X O02N Na2 133.4(13) . . ?
C121 C122 C79 118.4(6) . . ?
C121 C122 C123 120.9(6) . . ?
C123 C122 C79 119.2(6) . . ?
C3 C2 C1 122.5(8) . . ?
C3 C2 H2 118.7 . . ?
C1 C2 H2 118.7 . . ?
C7 C12 H12 118.6 . . ?
C11 C12 C7 122.9(7) . . ?
C11 C12 H12 118.6 . . ?
C48 C43 C54 117.4(7) . . ?
C44 C43 C54 125.5(7) . . ?
C44 C43 C48 117.0(7) . . ?
C06U O02S Na4 116.3(8) . . ?
C06U O02S C073 110.5(9) . . ?
C073 O02S Na4 117.3(8) . . ?
O005 C02T H02A 108.1 . . ?
O005 C02T C04E 117(4) . . ?
H02A C02T H02B 107.3 . . ?
C04E C02T H02A 108.1 . . ?
C04E C02T H02B 108.1 . . ?
C140 C139 C123 126.1(7) . . ?
C140 C139 C144 120.7(7) . . ?
C144 C139 C123 113.2(6) . . ?
C85 C90 H18A 118.8 . . ?
C89 C90 C85 122.4(8) . . ?
C89 C90 H18A 118.8 . . ?
C124 C123 C132 104.6(5) . . ?
C122 C123 C124 113.9(6) . . ?
C122 C123 C132 122.4(6) . . ?
C122 C123 C139 105.0(6) . . ?
C139 C123 C124 108.4(5) . . ?
C139 C123 C132 101.3(5) . . ?
C138 C137 H65A 119.1 . . ?
C138 C137 C136 121.7(7) . . ?
C136 C137 H65A 119.1 . . ?
C109 C110 H38A 119.9 . . ?
C109 C110 C111 120.2(7) . . ?
C111 C110 H38A 119.9 . . ?
C64 C65 C66 117.7(6) . . ?
C64 C65 H65 121.2 . . ?
C66 C65 H65 121.2 . . ?
O00D C030 H03C 110.7 . . ?
O00D C030 H03D 110.7 . . ?
O00D C030 C03I 105(3) . . ?
H03C C030 H03D 108.8 . . ?
C03I C030 H03C 110.7 . . ?
C03I C030 H03D 110.7 . . ?
C113 C112 H40A 119.9 . . ?
C111 C112 C113 120.2(7) . . ?
C111 C112 H40A 119.9 . . ?
O00B C032 H03G 109.7 . . ?
O00B C032 H03H 109.7 . . ?
O00B C032 C03K 110(2) . . ?
H03G C032 H03H 108.2 . . ?
C03K C032 H03G 109.7 . . ?
C03K C032 H03H 109.7 . . ?
C143 C144 C131 133.1(7) . . ?
C143 C144 C139 118.3(7) . . ?
C139 C144 C131 108.6(6) . . ?
O007 C034 H03I 109.9 . . ?
O007 C034 H03J 109.9 . . ?
O007 C034 C03V 109.0(17) . . ?
H03I C034 H03J 108.3 . . ?
C03V C034 H03I 109.9 . . ?
C03V C034 H03J 109.9 . . ?
C40 C39 H39 120.4 . . ?
C40 C39 C38 119.2(8) . . ?
C38 C39 H39 120.4 . . ?
C140 C141 H69A 119.5 . . ?
C142 C141 C140 121.1(7) . . ?
C142 C141 H69A 119.5 . . ?
O006 C037 H03A 110.2 . . ?
O006 C037 H03B 110.2 . . ?
O006 C037 C04G 107.5(8) . . ?
H03A C037 H03B 108.5 . . ?
C04G C037 H03A 110.2 . . ?
C04G C037 H03B 110.2 . . ?
C79 C84 C83 120.8(8) . . ?
C79 C84 H12A 119.6 . . ?
C83 C84 H12A 119.6 . . ?
C3 C4 H4 120.5 . . ?
C5 C4 C3 119.0(9) . . ?
C5 C4 H4 120.5 . . ?
C79 C80 H8A 118.9 . . ?
C81 C80 C79 122.1(8) . . ?
C81 C80 H8A 118.9 . . ?
C35 C34 H34 120.7 . . ?
C33 C34 C35 118.7(7) . . ?
C33 C34 H34 120.7 . . ?
C8 C9 H9 119.7 . . ?
C8 C9 C10 120.7(8) . . ?
C10 C9 H9 119.7 . . ?
C74 C73 C121 123.8(11) . . ?
C74 C73 C78 115.8(11) . . ?
C78 C73 C121 120.3(11) . . ?
C120 C119 H47A 119.6 . . ?
C118 C119 H47A 119.6 . . ?
C118 C119 C120 120.8(9) . . ?
C07P O03F Na4 129.6(12) . . ?
C0AA O03F Na4 131.1(13) . . ?
C0AA O03F C07P 93.5(12) . . ?
C40 C41 H41 119.9 . . ?
C42 C41 H41 119.9 . . ?
C42 C41 C40 120.3(8) . . ?
C32 C33 H33 118.8 . . ?
C34 C33 C32 122.5(8) . . ?
C34 C33 H33 118.8 . . ?
O00A C03I C030 110(4) . . ?
O00A C03I H03E 109.6 . . ?
O00A C03I H03F 109.7 . . ?
C030 C03I H03E 109.6 . . ?
C030 C03I H03F 109.6 . . ?
H03E C03I H03F 108.2 . . ?
O008 C03J H03K 110.9 . . ?
O008 C03J H03L 110.9 . . ?
O008 C03J C03T 104.4(17) . . ?
H03K C03J H03L 108.9 . . ?
C03T C03J H03K 110.9 . . ?
C03T C03J H03L 110.9 . . ?
O009 C03K C032 109(2) . . ?
O009 C03K H03M 109.9 . . ?
O009 C03K H03N 109.9 . . ?
C032 C03K H03M 109.9 . . ?
C032 C03K H03N 109.9 . . ?
H03M C03K H03N 108.3 . . ?
C39 C40 C41 119.5(8) . . ?
C39 C40 H40 120.2 . . ?
C41 C40 H40 120.2 . . ?
C55 C56 C19 116.4(11) . . ?
C55 C56 C6DA 116.9(14) . . ?
C57 C56 C55 118.3(6) . . ?
C57 C56 C19 125.3(11) . . ?
C57 C56 C6DA 122.9(13) . . ?
C90 C89 H17A 119.3 . . ?
C90 C89 C88 121.3(8) . . ?
C88 C89 H17A 119.3 . . ?
C16 C17 H17 118.8 . . ?
C16 C17 C18 122.3(8) . . ?
C18 C17 H17 118.8 . . ?
C37 C42 C41 118.5(8) . . ?
C37 C42 H42 120.7 . . ?
C41 C42 H42 120.7 . . ?
C110 C111 H39A 119.6 . . ?
C112 C111 C110 120.7(8) . . ?
C112 C111 H39A 119.6 . . ?
C37 C38 H38 118.6 . . ?
C39 C38 C37 122.8(8) . . ?
C39 C38 H38 118.6 . . ?
C25 C30 H30 120.6 . . ?
C25 C30 C29 118.8(8) . . ?
C29 C30 H30 120.6 . . ?
O00B C03T C03J 105.7(17) . . ?
O00B C03T H03O 110.6 . . ?
O00B C03T H03P 110.6 . . ?
C03J C03T H03O 110.6 . . ?
C03J C03T H03P 110.6 . . ?
H03O C03T H03P 108.7 . . ?
C133 C134 C135 121.3(7) . . ?
C133 C134 H62A 119.4 . . ?
C135 C134 H62A 119.4 . . ?
O00C C03V C034 106.5(17) . . ?
O00C C03V H03Q 110.4 . . ?
O00C C03V H03R 110.4 . . ?
C034 C03V H03Q 110.4 . . ?
C034 C03V H03R 110.4 . . ?
H03Q C03V H03R 108.6 . . ?
C135 C136 H64A 120.8 . . ?
C137 C136 C135 118.3(7) . . ?
C137 C136 H64A 120.8 . . ?
C115 C120 C119 119.8(8) . . ?
C115 C120 H48A 120.1 . . ?
C119 C120 H48A 120.1 . . ?
C96 C91 C128 122.6(8) . . ?
C96 C91 C92 115.8(8) . . ?
C92 C91 C128 121.6(7) . . ?
C86 C87 H15A 120.1 . . ?
C86 C87 C88 119.8(8) . . ?
C88 C87 H15A 120.1 . . ?
O00F C040 H04E 110.1 . . ?
O00F C040 C048 108(4) . . ?
H04E C040 H04F 108.4 . . ?
C048 C040 H04E 110.1 . . ?
C048 C040 H04F 110.1 . . ?
C26 C27 H27 119.2 . . ?
C28 C27 C26 121.6(9) . . ?
C28 C27 H27 119.2 . . ?
C43 C48 H48 120.1 . . ?
C47 C48 C43 119.9(8) . . ?
C47 C48 H48 120.1 . . ?
C116 C117 H45A 119.9 . . ?
C116 C117 C118 120.2(8) . . ?
C118 C117 H45A 119.9 . . ?
C102 C97 C129 124.8(16) . . ?
C102 C97 C98 117.7(13) . . ?
C98 C97 C129 116.5(13) . . ?
C58 C57 C25 117.6(6) . . ?
C58 C57 C56 125.3(6) . . ?
C56 C57 C25 117.1(6) . . ?
C85 C86 H14A 118.9 . . ?
C87 C86 C85 122.2(8) . . ?
C87 C86 H14A 118.9 . . ?
C17 C16 H16 121.2 . . ?
C17 C16 C15 117.5(7) . . ?
C15 C16 H16 121.2 . . ?
O00A C048 C040 110(4) . . ?
O00A C048 H04G 109.6 . . ?
O00A C048 H04H 109.6 . . ?
C040 C048 H04G 109.6 . . ?
C040 C048 H04H 109.6 . . ?
H04G C048 H04H 108.1 . . ?
C108 C107 H35A 120.0 . . ?
C106 C107 H35A 120.0 . . ?
C106 C107 C108 120.0(9) . . ?
C73 C74 H2A 119.2 . . ?
C73 C74 C75 121.6(12) . . ?
C75 C74 H2A 119.2 . . ?
C89 C88 C87 117.6(8) . . ?
C89 C88 H16A 121.2 . . ?
C87 C88 H16A 121.2 . . ?
C07K O04C Na1 127.7(13) . . ?
C07K O04C C07T 107.0(12) . . ?
C07T O04C Na1 124.5(13) . . ?
O008 C04D H04U 110.2 . . ?
O008 C04D H04V 110.2 . . ?
O008 C04D C04X 107.7(17) . . ?
H04U C04D H04V 108.5 . . ?
C04X C04D H04U 110.2 . . ?
C04X C04D H04V 110.2 . . ?
O00J C04E C02T 110(4) . . ?
O00J C04E H04I 109.6 . . ?
O00J C04E H04J 109.6 . . ?
C02T C04E H04I 109.6 . . ?
C02T C04E H04J 109.6 . . ?
H04I C04E H04J 108.1 . . ?
C27 C28 H28 120.4 . . ?
C29 C28 C27 119.3(8) . . ?
C29 C28 H28 120.4 . . ?
O00L C04G C037 107.9(8) . . ?
O00L C04G H04A 110.1 . . ?
O00L C04G H04B 110.1 . . ?
C037 C04G H04A 110.1 . . ?
C037 C04G H04B 110.1 . . ?
H04A C04G H04B 108.4 . . ?
C107 C108 H36A 120.6 . . ?
C103 C108 C107 118.9(8) . . ?
C103 C108 H36A 120.6 . . ?
O023 C04I H04K 110.9 . . ?
O023 C04I H04L 110.9 . . ?
O023 C04I C054 104.1(8) . . ?
H04K C04I H04L 109.0 . . ?
C054 C04I H04K 110.9 . . ?
C054 C04I H04L 110.9 . . ?
O00D C04J C01D 104(3) . . ?
O00D C04J H04M 110.9 . . ?
O00D C04J H04N 110.9 . . ?
C01D C04J H04M 110.9 . . ?
C01D C04J H04N 110.9 . . ?
H04M C04J H04N 108.9 . . ?
H04W C04K H04X 109.5 . . ?
C053 C04K H04W 111.8 . . ?
C053 C04K H04X 111.8 . . ?
C053 C04K C05Z 100.0(7) . . ?
C05Z C04K H04W 111.8 . . ?
C05Z C04K H04X 111.8 . . ?
C6 C5 H5 119.1 . . ?
C4 C5 C6 121.8(9) . . ?
C4 C5 H5 119.1 . . ?
C91 C96 H24A 118.8 . . ?
C91 C96 C95 122.5(9) . . ?
C95 C96 H24A 118.8 . . ?
C43 C44 H44 118.6 . . ?
C45 C44 C43 122.7(8) . . ?
C45 C44 H44 118.6 . . ?
C108 C103 C130 122.6(7) . . ?
C108 C103 C104 118.6(8) . . ?
C104 C103 C130 118.7(7) . . ?
H04O C04P H04P 108.9 . . ?
C057 C04P H04O 110.9 . . ?
C057 C04P H04P 110.9 . . ?
C05P C04P H04O 110.9 . . ?
C05P C04P H04P 110.9 . . ?
C05P C04P C057 104.4(19) . . ?
O00M C04Q H04C 110.4 . . ?
O00M C04Q H04D 110.4 . . ?
O00M C04Q C075 106.4(11) . . ?
H04C C04Q H04D 108.6 . . ?
C075 C04Q H04C 110.4 . . ?
C075 C04Q H04D 110.4 . . ?
C12 C11 H11 119.6 . . ?
C12 C11 C10 120.7(8) . . ?
C10 C11 H11 119.6 . . ?
C13 C14 H14 118.6 . . ?
C13 C14 C15 122.7(8) . . ?
C15 C14 H14 118.6 . . ?
O00N C04T H04Q 110.0 . . ?
O00N C04T H04R 110.0 . . ?
O00N C04T C04V 108.5(9) . . ?
H04Q C04T H04R 108.4 . . ?
C04V C04T H04Q 110.0 . . ?
C04V C04T H04R 110.0 . . ?
C16 C15 C14 120.4(8) . . ?
C16 C15 H15 119.8 . . ?
C14 C15 H15 119.8 . . ?
O010 C04V C04T 108.0(9) . . ?
O010 C04V H04S 110.1 . . ?
O010 C04V H04T 110.1 . . ?
C04T C04V H04S 110.1 . . ?
C04T C04V H04T 110.1 . . ?
H04S C04V H04T 108.4 . . ?
O009 C04W H04Y 110.7 . . ?
O009 C04W H 110.7 . . ?
O009 C04W C05I 105.0(18) . . ?
H04Y C04W H 108.8 . . ?
C05I C04W H04Y 110.7 . . ?
C05I C04W H 110.7 . . ?
O007 C04X C04D 108.5(16) . . ?
O007 C04X H04Z 110.0 . . ?
O007 C04X HA 110.0 . . ?
C04D C04X H04Z 110.0 . . ?
C04D C04X HA 110.0 . . ?
H04Z C04X HA 108.4 . . ?
C24 C19 C56 119.0(13) . . ?
C20 C19 C56 125.0(13) . . ?
C20 C19 C24 115.9(13) . . ?
C13 C18 H18 120.2 . . ?
C17 C18 C13 119.5(8) . . ?
C17 C18 H18 120.2 . . ?
C92 C93 H21A 119.2 . . ?
C94 C93 H21A 119.2 . . ?
C94 C93 C92 121.6(9) . . ?
C119 C118 C117 118.7(8) . . ?
C119 C118 H46A 120.7 . . ?
C117 C118 H46A 120.7 . . ?
C9 C10 C11 118.3(7) . . ?
C9 C10 H10 120.9 . . ?
C11 C10 H10 120.9 . . ?
O00E C053 C04K 106.7(7) . . ?
O00E C053 H3DA 110.4 . . ?
O00E C053 HB 110.4 . . ?
C04K C053 H3DA 110.4 . . ?
C04K C053 HB 110.4 . . ?
H3DA C053 HB 108.6 . . ?
C04I C054 H05M 111.8 . . ?
C04I C054 H05N 111.8 . . ?
H05M C054 H05N 109.6 . . ?
C064 C054 C04I 99.7(9) . . ?
C064 C054 H05M 111.8 . . ?
C064 C054 H05N 111.8 . . ?
O00N C055 H05U 109.4 . . ?
O00N C055 H05V 109.4 . . ?
O00N C055 C06V 111.3(10) . . ?
H05U C055 H05V 108.0 . . ?
C06V C055 H05U 109.4 . . ?
C06V C055 H05V 109.4 . . ?
C73 C78 H6A 118.6 . . ?
C77 C78 C73 122.8(12) . . ?
C77 C78 H6A 118.6 . . ?
O021 C057 C04P 108(2) . . ?
O021 C057 H05W 110.2 . . ?
O021 C057 H05X 110.2 . . ?
C04P C057 H05W 110.2 . . ?
C04P C057 H05X 110.2 . . ?
H05W C057 H05X 108.5 . . ?
C19 C24 H24 118.5 . . ?
C19 C24 C23 122.9(15) . . ?
C23 C24 H24 118.5 . . ?
C107 C106 H34A 119.3 . . ?
C105 C106 C107 121.4(9) . . ?
C105 C106 H34A 119.3 . . ?
O00E C05A H4DA 110.6 . . ?
O00E C05A HC 110.6 . . ?
O00E C05A C05Z 105.9(7) . . ?
H4DA C05A HC 108.7 . . ?
C05Z C05A H4DA 110.6 . . ?
C05Z C05A HC 110.6 . . ?
O00C C05B H5DA 110.5 . . ?
O00C C05B HD 110.5 . . ?
O00C C05B C05J 106.1(17) . . ?
H5DA C05B HD 108.7 . . ?
C05J C05B H5DA 110.5 . . ?
C05J C05B HD 110.5 . . ?
C45 C46 H46 120.1 . . ?
C47 C46 H46 120.1 . . ?
C47 C46 C45 119.7(8) . . ?
C97 C102 H30A 117.9 . . ?
C101 C102 C97 124.1(16) . . ?
C101 C102 H30A 117.9 . . ?
O00F C05E H05O 110.8 . . ?
O00F C05E H05P 110.8 . . ?
O00F C05E C068 105(4) . . ?
H05O C05E H05P 108.9 . . ?
C068 C05E H05O 110.8 . . ?
C068 C05E H05P 110.8 . . ?
C30 C29 H29 119.2 . . ?
C28 C29 C30 121.6(9) . . ?
C28 C29 H29 119.2 . . ?
C103 C104 H32A 120.0 . . ?
C103 C104 C105 119.9(9) . . ?
C105 C104 H32A 120.0 . . ?
C91 C92 C93 119.6(8) . . ?
C91 C92 H20A 120.2 . . ?
C93 C92 H20A 120.2 . . ?
O00I C05I C04W 106.8(18) . . ?
O00I C05I H6DA 110.4 . . ?
O00I C05I HE 110.4 . . ?
C04W C05I H6DA 110.4 . . ?
C04W C05I HE 110.4 . . ?
H6DA C05I HE 108.6 . . ?
O00I C05J C05B 109.4(16) . . ?
O00I C05J H1EA 109.8 . . ?
O00I C05J HF 109.8 . . ?
C05B C05J H1EA 109.8 . . ?
C05B C05J HF 109.8 . . ?
H1EA C05J HF 108.2 . . ?
O010 C05K H05Y 109.9 . . ?
O010 C05K HG 109.9 . . ?
O010 C05K C078 109.1(9) . . ?
H05Y C05K HG 108.3 . . ?
C078 C05K H05Y 109.9 . . ?
C078 C05K HG 109.9 . . ?
O00J C05L H05Q 112.1 . . ?
O00J C05L H05R 112.1 . . ?
O00J C05L C05O 98(3) . . ?
H05Q C05L H05R 109.8 . . ?
C05O C05L H05R 112.1 . . ?
O01M C05M H05A 109.7 . . ?
O01M C05M H05B 109.7 . . ?
O01M C05M C05X 109.7(9) . . ?
H05A C05M H05B 108.2 . . ?
C05X C05M H05A 109.7 . . ?
C05X C05M H05B 109.7 . . ?
C97 C98 H26A 119.9 . . ?
C99 C98 C97 120.3(15) . . ?
C99 C98 H26A 119.9 . . ?
O00H C05O C05L 103(3) . . ?
O00H C05O H05S 111.1 . . ?
O00H C05O H05T 111.1 . . ?
C05L C05O H05S 111.1 . . ?
C05L C05O H05T 111.1 . . ?
H05S C05O H05T 109.1 . . ?
C04P C05P H05Z 111.2 . . ?
C04P C05P HH 111.2 . . ?
H05Z C05P HH 109.1 . . ?
C06T C05P C04P 103(2) . . ?
C06T C05P H05Z 111.2 . . ?
C06T C05P HH 111.2 . . ?
C21 C22 H22 120.0 . . ?
C23 C22 H22 120.0 . . ?
C23 C22 C21 120.1(16) . . ?
O00X C05R H05C 110.0 . . ?
O00X C05R H05D 110.0 . . ?
O00X C05R C06G 108.4(8) . . ?
H05C C05R H05D 108.4 . . ?
C06G C05R H05C 110.0 . . ?
C06G C05R H05D 110.0 . . ?
O00M C05S H05E 110.4 . . ?
O00M C05S H05F 110.4 . . ?
O00M C05S C07H 106.5(10) . . ?
H05E C05S H05F 108.6 . . ?
C07H C05S H05E 110.4 . . ?
C07H C05S H05F 110.4 . . ?
O00G C05T H05 110.6 . . ?
O00G C05T HI 110.6 . . ?
O00G C05T C079 105.7(10) . . ?
H05 C05T HI 108.7 . . ?
C079 C05T H05 110.6 . . ?
C079 C05T HI 110.6 . . ?
O00V C05V H05G 109.6 . . ?
O00V C05V H05H 109.6 . . ?
O00V C05V C06B 110.1(8) . . ?
H05G C05V H05H 108.2 . . ?
C06B C05V H05G 109.6 . . ?
C06B C05V H05H 109.6 . . ?
O00P C05X C05M 107.5(10) . . ?
O00P C05X H05I 110.2 . . ?
O00P C05X H05J 110.2 . . ?
C05M C05X H05I 110.2 . . ?
C05M C05X H05J 110.2 . . ?
H05I C05X H05J 108.5 . . ?
C74 C75 H3A 118.8 . . ?
C76 C75 C74 122.3(12) . . ?
C76 C75 H3A 118.8 . . ?
C04K C05Z H6EA 110.8 . . ?
C04K C05Z HJ 110.8 . . ?
C05A C05Z C04K 104.9(7) . . ?
C05A C05Z H6EA 110.8 . . ?
C05A C05Z HJ 110.8 . . ?
H6EA C05Z HJ 108.8 . . ?
C98 C99 H27A 121.4 . . ?
C100 C99 C98 117.2(16) . . ?
C100 C99 H27A 121.4 . . ?
O00X C061 H06A 110.3 . . ?
O00X C061 H06B 110.3 . . ?
O00X C061 C076 107.2(8) . . ?
H06A C061 H06B 108.5 . . ?
C076 C061 H06A 110.3 . . ?
C076 C061 H06B 110.3 . . ?
C44 C45 C46 119.7(9) . . ?
C44 C45 H45 120.2 . . ?
C46 C45 H45 120.2 . . ?
C106 C105 C104 121.3(9) . . ?
C106 C105 H33A 119.4 . . ?
C104 C105 H33A 119.4 . . ?
C054 C064 H06K 110.7 . . ?
C054 C064 H06L 110.7 . . ?
C054 C064 C06L 105.0(8) . . ?
H06K C064 H06L 108.8 . . ?
C06L C064 H06K 110.7 . . ?
C06L C064 H06L 110.7 . . ?
C93 C94 H22A 120.2 . . ?
C95 C94 C93 119.7(10) . . ?
C95 C94 H22A 120.2 . . ?
C96 C95 H23A 119.7 . . ?
C94 C95 C96 120.5(9) . . ?
C94 C95 H23A 119.7 . . ?
O00H C068 C05E 103(4) . . ?
O00H C068 H06M 111.1 . . ?
O00H C068 H06N 111.1 . . ?
C05E C068 H06M 111.1 . . ?
C05E C068 H06N 111.1 . . ?
H06M C068 H06N 109.1 . . ?
O00K C069 H7EA 111.6 . . ?
O00K C069 HK 111.6 . . ?
O00K C069 C06Y 101(2) . . ?
H7EA C069 HK 109.4 . . ?
C06Y C069 H7EA 111.6 . . ?
C06Y C069 HK 111.6 . . ?
O006 C06B C05V 104.8(8) . . ?
O006 C06B H06C 110.8 . . ?
O006 C06B H06D 110.8 . . ?
C05V C06B H06C 110.8 . . ?
C05V C06B H06D 110.8 . . ?
H06C C06B H06D 108.9 . . ?
C22 C21 H21 119.7 . . ?
C22 C21 C20 120.6(16) . . ?
C20 C21 H21 119.7 . . ?
C24 C23 H23 120.7 . . ?
C22 C23 C24 118.7(16) . . ?
C22 C23 H23 120.7 . . ?
C48 C47 H47 119.5 . . ?
C46 C47 C48 121.0(9) . . ?
C46 C47 H47 119.5 . . ?
C19 C20 C21 121.5(15) . . ?
C19 C20 H20 119.3 . . ?
C21 C20 H20 119.3 . . ?
O00L C06G C05R 110.3(8) . . ?
O00L C06G H06E 109.6 . . ?
O00L C06G H06F 109.6 . . ?
C05R C06G H06E 109.6 . . ?
C05R C06G H06F 109.6 . . ?
H06E C06G H06F 108.1 . . ?
C78 C77 H5A 120.2 . . ?
C76 C77 C78 119.6(12) . . ?
C76 C77 H5A 120.2 . . ?
H8EA C06I HL 109.1 . . ?
C06S C06I H8EA 111.1 . . ?
C06S C06I HL 111.1 . . ?
C06S C06I C06Y 103(2) . . ?
C06Y C06I H8EA 111.1 . . ?
C06Y C06I HL 111.1 . . ?
C75 C76 C77 117.3(12) . . ?
C75 C76 H4A 121.4 . . ?
C77 C76 H4A 121.4 . . ?
O00G C06K H06Y 110.6 . . ?
O00G C06K HM 110.6 . . ?
O00G C06K C06U 105.7(9) . . ?
H06Y C06K HM 108.7 . . ?
C06U C06K H06Y 110.6 . . ?
C06U C06K HM 110.6 . . ?
O023 C06L C064 105.3(8) . . ?
O023 C06L H06O 110.7 . . ?
O023 C06L H06P 110.7 . . ?
C064 C06L H06O 110.7 . . ?
C064 C06L H06P 110.7 . . ?
H06O C06L H06P 108.8 . . ?
O01M C06O H06G 110.5 . . ?
O01M C06O H06H 110.5 . . ?
O01M C06O C077 106.1(10) . . ?
H06G C06O H06H 108.7 . . ?
C077 C06O H06G 110.5 . . ?
C077 C06O H06H 110.5 . . ?
O02N C06Q H06Q 111.3 . . ?
O02N C06Q H06R 111.3 . . ?
O02N C06Q C074 102.4(16) . . ?
H06Q C06Q H06R 109.2 . . ?
C074 C06Q H06Q 111.3 . . ?
C074 C06Q H06R 111.3 . . ?
O00K C06S C06I 104(2) . . ?
O00K C06S H9EA 110.9 . . ?
O00K C06S HN 110.9 . . ?
C06I C06S H9EA 110.9 . . ?
C06I C06S HN 110.9 . . ?
H9EA C06S HN 108.9 . . ?
O021 C06T C05P 105(2) . . ?
O021 C06T H06Z 110.8 . . ?
O021 C06T HO 110.8 . . ?
C05P C06T H06Z 110.8 . . ?
C05P C06T HO 110.8 . . ?
H06Z C06T HO 108.9 . . ?
O02S C06U C06K 108.7(9) . . ?
O02S C06U H06 110.0 . . ?
O02S C06U HP 110.0 . . ?
C06K C06U H06 110.0 . . ?
C06K C06U HP 110.0 . . ?
H06 C06U HP 108.3 . . ?
O02M C06V C055 108.5(10) . . ?
O02M C06V H0AA 110.0 . . ?
O02M C06V HQ 110.0 . . ?
C055 C06V H0AA 110.0 . . ?
C055 C06V HQ 110.0 . . ?
H0AA C06V HQ 108.4 . . ?
O02N C06X H06S 111.2 . . ?
O02N C06X H06T 111.2 . . ?
O02N C06X C07D 102.6(13) . . ?
H06S C06X H06T 109.2 . . ?
C07D C06X H06S 111.2 . . ?
C07D C06X H06T 111.2 . . ?
C069 C06Y C06I 95(2) . . ?
C069 C06Y H0FA 112.7 . . ?
C069 C06Y HR 112.7 . . ?
C06I C06Y H0FA 112.7 . . ?
C06I C06Y HR 112.7 . . ?
H0FA C06Y HR 110.2 . . ?
O00Y C06Z H1AA 111.0 . . ?
O00Y C06Z HS 111.0 . . ?
O00Y C06Z C073 103.8(9) . . ?
H1AA C06Z HS 109.0 . . ?
C073 C06Z H1AA 111.0 . . ?
C073 C06Z HS 111.0 . . ?
C99 C100 H28A 117.7 . . ?
C99 C100 C101 124.5(15) . . ?
C101 C100 H28A 117.7 . . ?
C102 C101 C100 116.0(14) . . ?
C102 C101 H29A 122.0 . . ?
C100 C101 H29A 122.0 . . ?
O02S C073 C06Z 106.2(9) . . ?
O02S C073 H07Y 110.5 . . ?
O02S C073 HT 110.5 . . ?
C06Z C073 H07Y 110.5 . . ?
C06Z C073 HT 110.5 . . ?
H07Y C073 HT 108.7 . . ?
C06Q C074 H07S 110.9 . . ?
C06Q C074 H07T 110.9 . . ?
C06Q C074 C07D 104.3(16) . . ?
H07S C074 H07T 108.9 . . ?
C07D C074 H07S 110.9 . . ?
C07D C074 H07T 110.9 . . ?
C04Q C075 H07A 112.5 . . ?
C04Q C075 H07B 112.5 . . ?
C04Q C075 C07H 96.4(12) . . ?
H07A C075 H07B 110.0 . . ?
C07H C075 H07A 112.5 . . ?
C07H C075 H07B 112.5 . . ?
O00P C076 C061 108.4(9) . . ?
O00P C076 H07C 110.0 . . ?
O00P C076 H07D 110.0 . . ?
C061 C076 H07C 110.0 . . ?
C061 C076 H07D 110.0 . . ?
H07C C076 H07D 108.4 . . ?
O00V C077 C06O 107.7(9) . . ?
O00V C077 H07E 110.2 . . ?
O00V C077 H07F 110.2 . . ?
C06O C077 H07E 110.2 . . ?
C06O C077 H07F 110.2 . . ?
H07E C077 H07F 108.5 . . ?
O00Y C078 C05K 107.7(9) . . ?
O00Y C078 H07Z 110.2 . . ?
O00Y C078 HU 110.2 . . ?
C05K C078 H07Z 110.2 . . ?
C05K C078 HU 110.2 . . ?
H07Z C078 HU 108.5 . . ?
O02M C079 C05T 109.4(11) . . ?
O02M C079 H07 109.8 . . ?
O02M C079 HV 109.8 . . ?
C05T C079 H07 109.8 . . ?
C05T C079 HV 109.8 . . ?
H07 C079 HV 108.2 . . ?
C06X C07D H07U 111.3 . . ?
C06X C07D H07V 111.3 . . ?
C074 C07D C06X 102.5(14) . . ?
C074 C07D H07U 111.3 . . ?
C074 C07D H07V 111.3 . . ?
H07U C07D H07V 109.2 . . ?
C05S C07H C075 105.8(12) . . ?
C05S C07H H07G 110.6 . . ?
C05S C07H H07H 110.6 . . ?
C075 C07H H07G 110.6 . . ?
C075 C07H H07H 110.6 . . ?
H07G C07H H07H 108.7 . . ?
O04C C07K H07I 110.8 . . ?
O04C C07K H07J 110.8 . . ?
O04C C07K C07Q 104.9(13) . . ?
H07I C07K H07J 108.8 . . ?
C07Q C07K H07I 110.8 . . ?
C07Q C07K H07J 110.8 . . ?
H6AA C07N HW 106.7 . . ?
C07P C07N H6AA 106.8 . . ?
C07P C07N HW 106.8 . . ?
C1AA C07N H6AA 106.8 . . ?
C1AA C07N HW 106.8 . . ?
C1AA C07N C07P 122.0(16) . . ?
O03F C07P H1BA 116.3 . . ?
O03F C07P HX 116.3 . . ?
C07N C07P O03F 72.8(12) . . ?
C07N C07P H1BA 116.3 . . ?
C07N C07P HX 116.3 . . ?
H1BA C07P HX 113.3 . . ?
C07K C07Q H07K 110.4 . . ?
C07K C07Q H07L 110.4 . . ?
H07K C07Q H07L 108.6 . . ?
C07S C07Q C07K 106.7(14) . . ?
C07S C07Q H07K 110.4 . . ?
C07S C07Q H07L 110.4 . . ?
C07Q C07S H07M 111.5 . . ?
C07Q C07S H07N 111.5 . . ?
C07Q C07S C07T 101.5(14) . . ?
H07M C07S H07N 109.3 . . ?
C07T C07S H07M 111.5 . . ?
C07T C07S H07N 111.5 . . ?
O04C C07T C07S 103.3(13) . . ?
O04C C07T H07O 111.1 . . ?
O04C C07T H07P 111.1 . . ?
C07S C07T H07O 111.1 . . ?
C07S C07T H07P 111.1 . . ?
H07O C07T H07P 109.1 . . ?
O03F C0AA H0AB 113.5 . . ?
O03F C0AA H0AC 113.5 . . ?
O03F C0AA C1AA 90.8(13) . . ?
H0AB C0AA H0AC 110.8 . . ?
C1AA C0AA H0AB 113.5 . . ?
C1AA C0AA H0AC 113.5 . . ?
C07N C1AA C0AA 90.2(14) . . ?
C07N C1AA H1AB 113.6 . . ?
C07N C1AA H1AC 113.6 . . ?
C0AA C1AA H1AB 113.6 . . ?
C0AA C1AA H1AC 113.6 . . ?
H1AB C1AA H1AC 110.9 . . ?
C2AA O04D Na1 122(3) . . ?
C5AA O04D Na1 126(3) . . ?
C5AA O04D C2AA 110(2) . . ?
O04D C2AA H2AA 111.1 . . ?
O04D C2AA H2AB 111.1 . . ?
O04D C2AA C3AA 103(2) . . ?
H2AA C2AA H2AB 109.1 . . ?
C3AA C2AA H2AA 111.1 . . ?
C3AA C2AA H2AB 111.1 . . ?
C2AA C3AA H3AA 110.3 . . ?
C2AA C3AA H3AB 110.3 . . ?
H3AA C3AA H3AB 108.5 . . ?
C4AA C3AA C2AA 107(3) . . ?
C4AA C3AA H3AA 110.3 . . ?
C4AA C3AA H3AB 110.3 . . ?
C3AA C4AA H4AA 111.0 . . ?
C3AA C4AA H4AB 111.0 . . ?
C3AA C4AA C5AA 104(3) . . ?
H4AA C4AA H4AB 109.0 . . ?
C5AA C4AA H4AA 111.0 . . ?
C5AA C4AA H4AB 111.0 . . ?
O04D C5AA C4AA 102(3) . . ?
O04D C5AA H5AA 111.4 . . ?
O04D C5AA H5AB 111.4 . . ?
C4AA C5AA H5AA 111.4 . . ?
C4AA C5AA H5AB 111.4 . . ?
H5AA C5AA H5AB 109.3 . . ?
C6AA O03G Na4 106(3) . . ?
C0AB O03G Na4 113(3) . . ?
C0AB O03G C6AA 91.5(19) . . ?
H2BA C07O HY 104.7 . . ?
C6AA C07O H2BA 101.8 . . ?
C6AA C07O HY 101.8 . . ?
C6AA C07O C1AB 141(3) . . ?
C1AB C07O HY 101.8 . . ?
O03G C6AA H6AB 116.5 . . ?
O03G C6AA H6AC 116.5 . . ?
C07O C6AA O03G 71(2) . . ?
C07O C6AA H6AB 116.5 . . ?
C07O C6AA H6AC 116.5 . . ?
H6AB C6AA H6AC 113.5 . . ?
O03G C0AB H0AD 114.2 . . ?
O03G C0AB H0AE 114.2 . . ?
O03G C0AB C1AB 86(2) . . ?
H0AD C0AB H0AE 111.4 . . ?
C1AB C0AB H0AD 114.2 . . ?
C1AB C0AB H0AE 114.2 . . ?
C07O C1AB C0AB 74(2) . . ?
C07O C1AB H1AD 116.1 . . ?
C07O C1AB H1AE 116.1 . . ?
C0AB C1AB H1AD 116.1 . . ?
C0AB C1AB H1AE 116.1 . . ?
H1AD C1AB H1AE 113.1 . . ?
C7AA O0AA Na1 128(3) . . ?
C8AA O0AA Na1 127(3) . . ?
C8AA O0AA C7AA 105(2) . . ?
O0AA C7AA H7AA 109.1 . . ?
O0AA C7AA H7AB 109.1 . . ?
O0AA C7AA C0 112(2) . . ?
H7AA C7AA H7AB 107.8 . . ?
C0 C7AA H7AA 109.1 . . ?
C0 C7AA H7AB 109.1 . . ?
O0AA C8AA H8AA 110.4 . . ?
O0AA C8AA H8AB 110.4 . . ?
O0AA C8AA C07I 107(2) . . ?
H8AA C8AA H8AB 108.6 . . ?
C07I C8AA H8AA 110.4 . . ?
C07I C8AA H8AB 110.4 . . ?
C7AA C0 H0A 111.9 . . ?
C7AA C0 H0B 111.9 . . ?
C7AA C0 C07I 99(2) . . ?
H0A C0 H0B 109.6 . . ?
C07I C0 H0A 111.9 . . ?
C07I C0 H0B 111.9 . . ?
C8AA C07I C0 104(2) . . ?
C8AA C07I H07Q 110.9 . . ?
C8AA C07I H07R 110.9 . . ?
C0 C07I H07Q 110.9 . . ?
C0 C07I H07R 110.9 . . ?
H07Q C07I H07R 108.9 . . ?
C9AA O0 Na2 111(3) . . ?
C9AA O0 C06M 104(2) . . ?
C06M O0 Na2 135(3) . . ?
O0 C9AA H9AA 112.2 . . ?
O0 C9AA H9AB 112.2 . . ?
O0 C9AA C8FA 98(3) . . ?
H9AA C9AA H9AB 109.8 . . ?
C8FA C9AA H9AA 112.2 . . ?
C8FA C9AA H9AB 112.2 . . ?
C9AA C8FA H8FA 113.4 . . ?
C9AA C8FA H8FB 113.4 . . ?
H8FA C8FA H8FB 110.7 . . ?
C9FA C8FA C9AA 91(3) . . ?
C9FA C8FA H8FA 113.4 . . ?
C9FA C8FA H8FB 113.4 . . ?
C8FA C9FA H9FA 111.0 . . ?
C8FA C9FA H9FB 111.0 . . ?
C8FA C9FA C06M 104(3) . . ?
H9FA C9FA H9FB 109.0 . . ?
C06M C9FA H9FA 111.0 . . ?
C06M C9FA H9FB 111.0 . . ?
O0 C06M C9FA 101(2) . . ?
O0 C06M H06U 111.5 . . ?
O0 C06M H06V 111.5 . . ?
C9FA C06M H06U 111.5 . . ?
C9FA C06M H06V 111.5 . . ?
H06U C06M H06V 109.3 . . ?
C06R O02O Na2 135.3(11) . . ?
C06R O02O C0BA 105.3(12) . . ?
C0BA O02O Na2 118.0(10) . . ?
O02O C06R H06W 111.1 . . ?
O02O C06R H06X 111.1 . . ?
O02O C06R C0GA 103.5(13) . . ?
H06W C06R H06X 109.0 . . ?
C0GA C06R H06W 111.1 . . ?
C0GA C06R H06X 111.1 . . ?
O02O C0BA H0BA 110.4 . . ?
O02O C0BA H0BB 110.4 . . ?
O02O C0BA C07E 106.4(13) . . ?
H0BA C0BA H0BB 108.6 . . ?
C07E C0BA H0BA 110.4 . . ?
C07E C0BA H0BB 110.4 . . ?
C06R C0GA H0GA 110.5 . . ?
C06R C0GA H0GB 110.5 . . ?
C06R C0GA C07E 106.2(13) . . ?
H0GA C0GA H0GB 108.7 . . ?
C07E C0GA H0GA 110.5 . . ?
C07E C0GA H0GB 110.5 . . ?
C0BA C07E C0GA 99.3(12) . . ?
C0BA C07E H07W 111.9 . . ?
C0BA C07E H07X 111.9 . . ?
C0GA C07E H07W 111.9 . . ?
C0GA C07E H07X 111.9 . . ?
H07W C07E H07X 109.6 . . ?
C05U O1AA Na4 116(4) . . ?
C05U O1AA C4BA 108(3) . . ?
C4BA O1AA Na4 111(3) . . ?
C1BA O00O Na4 118(3) . . ?
C1BA O00O C1GA 120(3) . . ?
C1GA O00O Na4 109(3) . . ?
C06{ O00Z Na4 117(2) . . ?
C4GA O00Z Na4 119(2) . . ?
C4GA O00Z C06{ 107(3) . . ?
C2BA O1 Na4 109(3) . . ?
C3BA O1 Na4 114(3) . . ?
C3BA O1 C2BA 110(3) . . ?
C06W O2AA Na4 69(2) . . ?
C3GA O2AA Na4 115(2) . . ?
C3GA O2AA C06W 106(3) . . ?
C5BA O02T Na4 113(3) . . ?
C5BA O02T C2GA 111(3) . . ?
C2GA O02T Na4 119(3) . . ?
O00O C1BA H1BB 108.4 . . ?
O00O C1BA H1BC 108.4 . . ?
O00O C1BA C2BA 115(3) . . ?
H1BB C1BA H1BC 107.5 . . ?
C2BA C1BA H1BB 108.4 . . ?
C2BA C1BA H1BC 108.4 . . ?
O1 C2BA C1BA 108(3) . . ?
O1 C2BA H2BB 110.0 . . ?
O1 C2BA H2BC 110.0 . . ?
C1BA C2BA H2BB 110.0 . . ?
C1BA C2BA H2BC 110.0 . . ?
H2BB C2BA H2BC 108.4 . . ?
O00O C1GA H1GA 110.4 . . ?
O00O C1GA H1GB 110.4 . . ?
O00O C1GA C06W 107(3) . . ?
H1GA C1GA H1GB 108.6 . . ?
C06W C1GA H1GA 110.4 . . ?
C06W C1GA H1GB 110.4 . . ?
O1 C3BA H3BA 109.3 . . ?
O1 C3BA H3BB 109.3 . . ?
O1 C3BA C4GA 112(3) . . ?
H3BA C3BA H3BB 108.0 . . ?
C4GA C3BA H3BA 109.3 . . ?
C4GA C3BA H3BB 109.3 . . ?
O1AA C05U H4BA 111.3 . . ?
O1AA C05U HZ 111.3 . . ?
O1AA C05U C3GA 102(3) . . ?
H4BA C05U HZ 109.2 . . ?
C3GA C05U H4BA 111.3 . . ?
C3GA C05U HZ 111.3 . . ?
O1AA C4BA H4BB 110.9 . . ?
O1AA C4BA H4BC 110.9 . . ?
O1AA C4BA C5BA 104(3) . . ?
H4BB C4BA H4BC 108.9 . . ?
C5BA C4BA H4BB 110.9 . . ?
C5BA C4BA H4BC 110.9 . . ?
O02T C5BA C4BA 109(3) . . ?
O02T C5BA H5BA 109.8 . . ?
O02T C5BA H5BB 109.8 . . ?
C4BA C5BA H5BA 109.8 . . ?
C4BA C5BA H5BB 109.8 . . ?
H5BA C5BA H5BB 108.3 . . ?
Na4 C06W H6BA 151.6 . . ?
O2AA C06W Na4 82(3) . . ?
O2AA C06W C1GA 100(3) . . ?
O2AA C06W H6BA 111.8 . . ?
O2AA C06W H7HA 111.8 . . ?
C1GA C06W Na4 88(3) . . ?
C1GA C06W H6BA 111.8 . . ?
C1GA C06W H7HA 111.8 . . ?
H6BA C06W H7HA 109.5 . . ?
O00Z C06{ H7BA 111.5 . . ?
O00Z C06{ H9HA 111.5 . . ?
O00Z C06{ C2GA 101(3) . . ?
H7BA C06{ H9HA 109.3 . . ?
C2GA C06{ H7BA 111.5 . . ?
C2GA C06{ H9HA 111.5 . . ?
O02T C2GA C06{ 104(3) . . ?
O02T C2GA H2GA 110.9 . . ?
O02T C2GA H2GB 110.9 . . ?
C06{ C2GA H2GA 110.9 . . ?
C06{ C2GA H2GB 110.9 . . ?
H2GA C2GA H2GB 108.9 . . ?
O2AA C3GA C05U 111(3) . . ?
O2AA C3GA H3GA 109.5 . . ?
O2AA C3GA H3GB 109.5 . . ?
C05U C3GA H3GA 109.5 . . ?
C05U C3GA H3GB 109.5 . . ?
H3GA C3GA H3GB 108.1 . . ?
O00Z C4GA C3BA 105(3) . . ?
O00Z C4GA H4GA 110.7 . . ?
O00Z C4GA H4GB 110.7 . . ?
C3BA C4GA H4GA 110.7 . . ?
C3BA C4GA H4GB 110.7 . . ?
H4GA C4GA H4GB 108.8 . . ?
H6BB C6BA H6BC 109.0 . . ?
C5GA C6BA H6BB 111.1 . . ?
C5GA C6BA H6BC 111.1 . . ?
C5GA C6BA C7BA 103.5(11) . . ?
C7BA C6BA H6BB 111.1 . . ?
C7BA C6BA H6BC 111.1 . . ?
O021 C5GA C6BA 106.9(11) . . ?
O021 C5GA H5GA 110.3 . . ?
O021 C5GA H5GB 110.3 . . ?
C6BA C5GA H5GA 110.3 . . ?
C6BA C5GA H5GB 110.3 . . ?
H5GA C5GA H5GB 108.6 . . ?
C6BA C7BA H7BB 111.1 . . ?
C6BA C7BA H7BC 111.1 . . ?
H7BB C7BA H7BC 109.1 . . ?
C8BA C7BA C6BA 103.4(11) . . ?
C8BA C7BA H7BB 111.1 . . ?
C8BA C7BA H7BC 111.1 . . ?
O021 C8BA C7BA 104.9(11) . . ?
O021 C8BA H8BA 110.8 . . ?
O021 C8BA H8BB 110.8 . . ?
C7BA C8BA H8BA 110.8 . . ?
C7BA C8BA H8BB 110.8 . . ?
H8BA C8BA H8BB 108.8 . . ?
C6GA O2 Na1 120(3) . . ?
C3CA O2 Na1 128(3) . . ?
C3CA O2 C6GA 107(3) . . ?
C9BA O3AA Na1 105(4) . . ?
C4CA O3AA Na1 111(4) . . ?
C4CA O3AA C9BA 108(3) . . ?
C2CA O00Q Na1 119(4) . . ?
C2CA O00Q C8GA 106(3) . . ?
C8GA O00Q Na1 108(3) . . ?
C05W O00W Na1 100(3) . . ?
C9GA O00W Na1 117(3) . . ?
C9GA O00W C05W 131(4) . . ?
C1CA O4AA Na1 130(3) . . ?
C1CA O4AA C7GA 112(3) . . ?
C7GA O4AA Na1 118(3) . . ?
C0CA O01N Na1 119(3) . . ?
C0CA O01N C06P 106(3) . . ?
C06P O01N Na1 115(3) . . ?
O2 C6GA H6GA 108.9 . . ?
O2 C6GA H6GB 108.9 . . ?
O2 C6GA C9BA 113(4) . . ?
H6GA C6GA H6GB 107.7 . . ?
C9BA C6GA H6GA 108.9 . . ?
C9BA C6GA H6GB 108.9 . . ?
O3AA C9BA C6GA 109(3) . . ?
O3AA C9BA H9BA 110.0 . . ?
O3AA C9BA H9BB 110.0 . . ?
C6GA C9BA H9BA 110.0 . . ?
C6GA C9BA H9BB 110.0 . . ?
H9BA C9BA H9BB 108.3 . . ?
O01N C0CA H0CA 108.9 . . ?
O01N C0CA H0CB 108.9 . . ?
O01N C0CA C2CA 113(4) . . ?
H0CA C0CA H0CB 107.7 . . ?
C2CA C0CA H0CA 108.9 . . ?
C2CA C0CA H0CB 108.9 . . ?
O4AA C1CA H1CA 110.5 . . ?
O4AA C1CA H1CB 110.5 . . ?
O4AA C1CA C4CA 106(3) . . ?
H1CA C1CA H1CB 108.7 . . ?
C4CA C1CA H1CA 110.5 . . ?
C4CA C1CA H1CB 110.5 . . ?
O00W C05W H05K 108.5 . . ?
O00W C05W H05L 108.5 . . ?
O00W C05W C3CA 115(4) . . ?
H05K C05W H05L 107.5 . . ?
C3CA C05W H05K 108.5 . . ?
C3CA C05W H05L 108.5 . . ?
O00Q C2CA C0CA 109(4) . . ?
O00Q C2CA H2CA 110.0 . . ?
O00Q C2CA H2CB 110.0 . . ?
C0CA C2CA H2CA 110.0 . . ?
C0CA C2CA H2CB 110.0 . . ?
H2CA C2CA H2CB 108.3 . . ?
O4AA C7GA H7GA 110.6 . . ?
O4AA C7GA H7GB 110.6 . . ?
O4AA C7GA C8GA 106(3) . . ?
H7GA C7GA H7GB 108.7 . . ?
C8GA C7GA H7GA 110.6 . . ?
C8GA C7GA H7GB 110.6 . . ?
O2 C3CA C05W 110(3) . . ?
O2 C3CA H3CA 109.6 . . ?
O2 C3CA H3CB 109.6 . . ?
C05W C3CA H3CA 109.6 . . ?
C05W C3CA H3CB 109.6 . . ?
H3CA C3CA H3CB 108.2 . . ?
O3AA C4CA C1CA 114(3) . . ?
O3AA C4CA H4CA 108.8 . . ?
O3AA C4CA H4CB 108.8 . . ?
C1CA C4CA H4CA 108.8 . . ?
C1CA C4CA H4CB 108.8 . . ?
H4CA C4CA H4CB 107.7 . . ?
O01N C06P H06I 110.5 . . ?
O01N C06P H06J 110.5 . . ?
O01N C06P C9GA 106(3) . . ?
H06I C06P H06J 108.7 . . ?
C9GA C06P H06I 110.5 . . ?
C9GA C06P H06J 110.5 . . ?
O00Q C8GA C7GA 110(4) . . ?
O00Q C8GA H8GA 109.6 . . ?
O00Q C8GA H8GB 109.6 . . ?
C7GA C8GA H8GA 109.6 . . ?
C7GA C8GA H8GB 109.6 . . ?
H8GA C8GA H8GB 108.2 . . ?
O00W C9GA C06P 104(3) . . ?
O00W C9GA H9GA 111.0 . . ?
O00W C9GA H9GB 111.0 . . ?
C06P C9GA H9GA 110.9 . . ?
C06P C9GA H9GB 111.0 . . ?
H9GA C9GA H9GB 109.0 . . ?
C5CA O5AA Na2 110.7(9) . . ?
C5CA O5AA C2HA 112.5(8) . . ?
C2HA O5AA Na2 111.7(13) . . ?
C0HA O6AA Na2 120.7(5) . . ?
C6CA O6AA Na2 118.1(5) . . ?
C6CA O6AA C0HA 110.4(6) . . ?
C1HA O7AA Na2 117.1(6) . . ?
C1HA O7AA C7CA 112.2(7) . . ?
C7CA O7AA Na2 117.8(6) . . ?
C9CA O8AA Na2 117.3(5) . . ?
C9CA O8AA C3HA 111.7(7) . . ?
C3HA O8AA Na2 115.2(5) . . ?
C8CA O9AA Na2 115.0(5) . . ?
C8CA O9AA C2DA 108.7(7) . . ?
C2DA O9AA Na2 113.2(5) . . ?
O6AA C0HA H0HA 110.1 . . ?
O6AA C0HA H0HB 110.1 . . ?
O6AA C0HA C5CA 107.9(6) . . ?
H0HA C0HA H0HB 108.4 . . ?
C5CA C0HA H0HA 110.1 . . ?
C5CA C0HA H0HB 110.1 . . ?
O5AA C5CA C0HA 108.4(8) . . ?
O5AA C5CA H5CA 110.0 . . ?
O5AA C5CA H5CB 110.0 . . ?
C0HA C5CA H5CA 110.0 . . ?
C0HA C5CA H5CB 110.0 . . ?
H5CA C5CA H5CB 108.4 . . ?
O7AA C1HA H1HA 109.8 . . ?
O7AA C1HA H1HB 109.8 . . ?
O7AA C1HA C2HA 109.2(8) . . ?
H1HA C1HA H1HB 108.3 . . ?
C2HA C1HA H1HA 109.8 . . ?
C2HA C1HA H1HB 109.8 . . ?
O5AA C2HA C1HA 109.3(8) . . ?
O5AA C2HA H2HA 109.8 . . ?
O5AA C2HA H2HB 109.8 . . ?
C1HA C2HA H2HA 109.8 . . ?
C1HA C2HA H2HB 109.8 . . ?
H2HA C2HA H2HB 108.3 . . ?
O6AA C6CA H6CA 110.0 . . ?
O6AA C6CA H6CB 110.0 . . ?
O6AA C6CA C0DA 108.5(7) . . ?
H6CA C6CA H6CB 108.4 . . ?
C0DA C6CA H6CA 110.0 . . ?
C0DA C6CA H6CB 110.0 . . ?
O7AA C7CA H7CA 109.5 . . ?
O7AA C7CA H7CB 109.5 . . ?
O7AA C7CA C3HA 110.5(9) . . ?
H7CA C7CA H7CB 108.1 . . ?
C3HA C7CA H7CA 109.5 . . ?
C3HA C7CA H7CB 109.5 . . ?
O9AA C8CA H8CA 110.3 . . ?
O9AA C8CA H8CB 110.3 . . ?
O9AA C8CA C9CA 106.9(8) . . ?
H8CA C8CA H8CB 108.6 . . ?
C9CA C8CA H8CA 110.3 . . ?
C9CA C8CA H8CB 110.3 . . ?
O8AA C9CA C8CA 109.4(7) . . ?
O8AA C9CA H9CA 109.8 . . ?
O8AA C9CA H9CB 109.8 . . ?
C8CA C9CA H9CA 109.8 . . ?
C8CA C9CA H9CB 109.8 . . ?
H9CA C9CA H9CB 108.2 . . ?
O8AA C3HA C7CA 108.5(8) . . ?
O8AA C3HA H3HA 110.0 . . ?
O8AA C3HA H3HB 110.0 . . ?
C7CA C3HA H3HA 110.0 . . ?
C7CA C3HA H3HB 110.0 . . ?
H3HA C3HA H3HB 108.4 . . ?
C0DA O3 Na2 106.0(6) . . ?
C1DA O3 Na2 118.2(4) . . ?
C1DA O3 C0DA 111.9(7) . . ?
C6CA C0DA H0DA 109.9 . . ?
C6CA C0DA H0DB 109.9 . . ?
O3 C0DA C6CA 109.2(11) . . ?
O3 C0DA H0DA 109.9 . . ?
O3 C0DA H0DB 109.9 . . ?
H0DA C0DA H0DB 108.3 . . ?
O3 C1DA H1DA 110.0 . . ?
O3 C1DA H1DB 110.0 . . ?
O3 C1DA C2DA 108.5(7) . . ?
H1DA C1DA H1DB 108.4 . . ?
C2DA C1DA H1DA 110.0 . . ?
C2DA C1DA H1DB 110.0 . . ?
O9AA C2DA C1DA 107.3(7) . . ?
O9AA C2DA H2DA 110.3 . . ?
O9AA C2DA H2DB 110.3 . . ?
C1DA C2DA H2DA 110.3 . . ?
C1DA C2DA H2DB 110.3 . . ?
H2DA C2DA H2DB 108.5 . . ?
C4HA O0BA Na3 124.9(9) . . ?
C4DA O0BA Na3 123.8(17) . . ?
C4DA O0BA C4HA 108.4(11) . . ?
O0BA C4HA H4HA 110.1 . . ?
O0BA C4HA H4HB 110.1 . . ?
O0BA C4HA C5DA 108.0(13) . . ?
H4HA C4HA H4HB 108.4 . . ?
C5DA C4HA H4HA 110.1 . . ?
C5DA C4HA H4HB 110.1 . . ?
H3DB C3DA H3DC 108.7 . . ?
C4DA C3DA H3DB 110.5 . . ?
C4DA C3DA H3DC 110.5 . . ?
C4DA C3DA C5DA 106.3(11) . . ?
C5DA C3DA H3DB 110.5 . . ?
C5DA C3DA H3DC 110.5 . . ?
O0BA C4DA C3DA 105.4(13) . . ?
O0BA C4DA H4DB 110.7 . . ?
O0BA C4DA H4DC 110.7 . . ?
C3DA C4DA H4DB 110.7 . . ?
C3DA C4DA H4DC 110.7 . . ?
H4DB C4DA H4DC 108.8 . . ?
C4HA C5DA C3DA 102.1(10) . . ?
C4HA C5DA H5DB 111.4 . . ?
C4HA C5DA H5DC 111.4 . . ?
C3DA C5DA H5DB 111.4 . . ?
C3DA C5DA H5DC 111.4 . . ?
H5DB C5DA H5DC 109.2 . . ?
C5HA C6DA C56 118.6(16) . . ?
C0EA C6DA C56 124.4(16) . . ?
C0EA C6DA C5HA 116.8(15) . . ?
C6DA C5HA H5HA 119.5 . . ?
C9DA C5HA C6DA 121.1(17) . . ?
C9DA C5HA H5HA 119.5 . . ?
C8DA C7DA H7DA 119.8 . . ?
C9DA C7DA H7DA 119.8 . . ?
C9DA C7DA C8DA 120.4(18) . . ?
C7DA C8DA H8DA 121.4 . . ?
C7DA C8DA C0EA 117.2(18) . . ?
C0EA C8DA H8DA 121.4 . . ?
C5HA C9DA H9DA 119.8 . . ?
C7DA C9DA C5HA 120.4(19) . . ?
C7DA C9DA H9DA 119.8 . . ?
C6DA C0EA C8DA 124.1(18) . . ?
C6DA C0EA H0EA 117.9 . . ?
C8DA C0EA H0EA 117.9 . . ?
C2EA C1EA C121 119.6(19) . . ?
C2EA C1EA C6HA 117.9(18) . . ?
C6HA C1EA C121 122.4(19) . . ?
C1EA C2EA H2EA 119.3 . . ?
C3EA C2EA C1EA 121(2) . . ?
C3EA C2EA H2EA 119.3 . . ?
C1EA C6HA H6HA 118.7 . . ?
C1EA C6HA C4EA 123(2) . . ?
C4EA C6HA H6HA 118.7 . . ?
C2EA C3EA H3EA 119.9 . . ?
C2EA C3EA C5EA 120(2) . . ?
C5EA C3EA H3EA 119.9 . . ?
C6HA C4EA H4EA 121.4 . . ?
C6HA C4EA C5EA 117(2) . . ?
C5EA C4EA H4EA 121.4 . . ?
C3EA C5EA C4EA 120(2) . . ?
C3EA C5EA H5EA 119.9 . . ?
C4EA C5EA H5EA 119.9 . . ?
C1B O4 Na3 117.1(13) . . ?
C2FA O4 Na3 109.6(11) . . ?
C2FA O4 C1B 110.8(12) . . ?
C6EA O5 Na3 124.7(12) . . ?
C0FA O5 Na3 116.4(9) . . ?
C0FA O5 C6EA 113.1(14) . . ?
C7EA O6 Na3 115.7(16) . . ?
C7EA O6 C1FA 107.5(13) . . ?
C1FA O6 Na3 115.5(15) . . ?
C8HA O1BA Na3 114.3(11) . . ?
C8EA O1BA Na3 118.3(10) . . ?
C8EA O1BA C8HA 109.9(12) . . ?
C9EA O2BA Na3 111.8(9) . . ?
C3FA O2BA Na3 116.5(9) . . ?
C3FA O2BA C9EA 111.4(11) . . ?
C4FA O3BA Na3 108.4(12) . . ?
C4FA O3BA C5FA 114.8(13) . . ?
C5FA O3BA Na3 121.2(10) . . ?
O1BA C8HA H8HA 110.7 . . ?
O1BA C8HA H8HB 110.7 . . ?
O1BA C8HA C7EA 105.3(13) . . ?
H8HA C8HA H8HB 108.8 . . ?
C7EA C8HA H8HA 110.7 . . ?
C7EA C8HA H8HB 110.7 . . ?
O4 C1B H1BD 109.8 . . ?
O4 C1B H1BE 109.8 . . ?
O4 C1B C9EA 109.3(11) . . ?
H1BD C1B H1BE 108.3 . . ?
C9EA C1B H1BD 109.8 . . ?
C9EA C1B H1BE 109.8 . . ?
O5 C6EA H6EB 110.3 . . ?
O5 C6EA H6EC 110.3 . . ?
H6EB C6EA H6EC 108.6 . . ?
C8EA C6EA O5 107.0(13) . . ?
C8EA C6EA H6EB 110.3 . . ?
C8EA C6EA H6EC 110.3 . . ?
O6 C7EA C8HA 104.3(14) . . ?
O6 C7EA H7EB 110.9 . . ?
O6 C7EA H7EC 110.9 . . ?
C8HA C7EA H7EB 110.9 . . ?
C8HA C7EA H7EC 110.9 . . ?
H7EB C7EA H7EC 108.9 . . ?
O1BA C8EA C6EA 109.8(12) . . ?
O1BA C8EA H8EB 109.7 . . ?
O1BA C8EA H8EC 109.7 . . ?
C6EA C8EA H8EB 109.7 . . ?
C6EA C8EA H8EC 109.7 . . ?
H8EB C8EA H8EC 108.2 . . ?
O2BA C9EA C1B 108.8(12) . . ?
O2BA C9EA H9EB 109.9 . . ?
O2BA C9EA H9EC 109.9 . . ?
C1B C9EA H9EB 109.9 . . ?
C1B C9EA H9EC 109.9 . . ?
H9EB C9EA H9EC 108.3 . . ?
O5 C0FA H0FB 109.6 . . ?
O5 C0FA H0FC 109.6 . . ?
O5 C0FA C2FA 110.2(11) . . ?
H0FB C0FA H0FC 108.1 . . ?
C2FA C0FA H0FB 109.6 . . ?
C2FA C0FA H0FC 109.6 . . ?
O6 C1FA H1FA 110.2 . . ?
O6 C1FA H1FB 110.2 . . ?
O6 C1FA C4FA 107.6(13) . . ?
H1FA C1FA H1FB 108.5 . . ?
C4FA C1FA H1FA 110.2 . . ?
C4FA C1FA H1FB 110.2 . . ?
O4 C2FA C0FA 106.6(11) . . ?
O4 C2FA H2FA 110.4 . . ?
O4 C2FA H2FB 110.4 . . ?
C0FA C2FA H2FA 110.4 . . ?
C0FA C2FA H2FB 110.4 . . ?
H2FA C2FA H2FB 108.6 . . ?
O2BA C3FA H3FA 109.9 . . ?
O2BA C3FA H3FB 109.9 . . ?
O2BA C3FA C5FA 108.7(12) . . ?
H3FA C3FA H3FB 108.3 . . ?
C5FA C3FA H3FA 109.9 . . ?
C5FA C3FA H3FB 109.9 . . ?
O3BA C4FA C1FA 112.4(14) . . ?
O3BA C4FA H4FA 109.1 . . ?
O3BA C4FA H4FB 109.1 . . ?
C1FA C4FA H4FA 109.1 . . ?
C1FA C4FA H4FB 109.1 . . ?
H4FA C4FA H4FB 107.9 . . ?
O3BA C5FA C3FA 106.1(12) . . ?
O3BA C5FA H5FA 110.5 . . ?
O3BA C5FA H5FB 110.5 . . ?
C3FA C5FA H5FA 110.5 . . ?
C3FA C5FA H5FB 110.5 . . ?
H5FA C5FA H5FB 108.7 . . ?
C6FA C1C C129 125.0(16) . . ?
C6FA C1C C7FA 117.0(15) . . ?
C7FA C1C C129 117.9(15) . . ?
C1C C6FA H6FA 116.9 . . ?
C1F C6FA C1C 126.3(18) . . ?
C1F C6FA H6FA 116.9 . . ?
C1C C7FA H7FA 119.9 . . ?
C1D C7FA C1C 120.2(16) . . ?
C1D C7FA H7FA 119.9 . . ?
C7FA C1D H1D 121.8 . . ?
C1E C1D C7FA 116.4(18) . . ?
C1E C1D H1D 121.8 . . ?
C1D C1E H1E 115.9 . . ?
C1D C1E C1F 128.3(18) . . ?
C1F C1E H1E 115.9 . . ?
C6FA C1F C1E 111.7(17) . . ?
C6FA C1F H1F 124.1 . . ?
C1E C1F H1F 124.1 . . ?

loop_
_geom_bond_atom_site_label_1
_geom_bond_atom_site_label_2
_geom_bond_distance
_geom_bond_site_symmetry_2
_geom_bond_publ_flag
Na3 O007 2.80(4) . ?
Na3 O008 2.64(3) . ?
Na3 O009 2.55(4) . ?
Na3 O00B 2.69(3) . ?
Na3 O00E 2.304(6) . ?
Na3 O00I 2.93(3) . ?
Na3 O00K 2.34(4) . ?
Na3 O0BA 2.328(17) . ?
Na3 O4 2.75(2) . ?
Na3 O5 2.48(2) . ?
Na3 O6 2.65(3) . ?
Na3 O1BA 2.61(2) . ?
Na1 O006 2.611(9) . ?
Na1 O00L 2.599(10) . ?
Na1 O00M 2.373(15) . ?
Na1 O00V 2.667(8) . ?
Na1 O01M 2.732(8) . ?
Na1 O04C 2.348(14) . ?
Na1 O04D 2.28(4) . ?
Na1 O0AA 2.14(4) . ?
Na1 O2 2.41(5) . ?
Na1 O3AA 2.75(7) . ?
Na1 O00Q 2.70(4) . ?
Na1 O4AA 2.32(4) . ?
Na4 O00N 2.735(10) . ?
Na4 O00Y 2.717(9) . ?
Na4 O010 2.659(9) . ?
Na4 O021 2.336(7) . ?
Na4 O02M 2.727(9) . ?
Na4 O02S 2.706(14) . ?
Na4 O03F 2.348(14) . ?
Na4 O03G 2.36(4) . ?
Na4 O1AA 2.74(6) . ?
Na4 O00O 2.38(5) . ?
Na4 O00Z 2.73(3) . ?
Na4 O1 2.65(4) . ?
Na2 O005 2.45(6) . ?
Na2 O00A 2.75(19) . ?
Na2 O00D 2.72(7) . ?
Na2 O00H 2.35(5) . ?
Na2 O00J 2.55(5) . ?
Na2 O023 2.332(9) . ?
Na2 O02N 2.309(16) . ?
Na2 O0 2.32(4) . ?
Na2 O02O 2.358(13) . ?
Na2 O5AA 2.76(2) . ?
Na2 O6AA 2.520(8) . ?
Na2 O3 2.747(7) . ?
O005 C01D 1.43(2) . ?
O005 C02T 1.42(2) . ?
O006 C037 1.423(9) . ?
O006 C06B 1.409(10) . ?
O007 C034 1.415(16) . ?
O007 C04X 1.412(16) . ?
O008 C03J 1.491(17) . ?
O008 C04D 1.408(16) . ?
O009 C03K 1.428(17) . ?
O009 C04W 1.445(16) . ?
O00A C03I 1.43(2) . ?
O00A C048 1.43(2) . ?
O00B C032 1.430(16) . ?
O00B C03T 1.425(16) . ?
O00C C03V 1.417(16) . ?
O00C C05B 1.416(16) . ?
O00D C030 1.41(2) . ?
O00D C04J 1.42(2) . ?
O00E C053 1.400(9) . ?
O00E C05A 1.431(9) . ?
O00F C040 1.40(2) . ?
O00F C05E 1.41(2) . ?
O00G C05T 1.412(13) . ?
O00G C06K 1.434(12) . ?
O00H C05O 1.42(2) . ?
O00H C068 1.44(2) . ?
O00I C05I 1.404(17) . ?
O00I C05J 1.416(16) . ?
O00J C04E 1.43(2) . ?
O00J C05L 1.43(2) . ?
O00K C069 1.464(19) . ?
O00K C06S 1.39(2) . ?
O00L C04G 1.430(10) . ?
O00L C06G 1.427(11) . ?
O00M C04Q 1.426(12) . ?
O00M C05S 1.424(12) . ?
O00N C04T 1.392(11) . ?
O00N C055 1.406(10) . ?
C70 H70 0.9500 . ?
C70 C71 1.362(10) . ?
C70 C69 1.400(10) . ?
O00P C05X 1.396(10) . ?
O00P C076 1.426(12) . ?
C67 C68 1.387(9) . ?
C67 C52 1.434(9) . ?
C67 C72 1.423(9) . ?
C68 C59 1.541(9) . ?
C68 C69 1.385(10) . ?
C52 C51 1.530(9) . ?
C52 C53 1.385(9) . ?
C79 C122 1.505(9) . ?
C79 C84 1.370(10) . ?
C79 C80 1.412(10) . ?
C63 H63 0.9500 . ?
C63 C62 1.403(9) . ?
C63 C64 1.349(9) . ?
O00V C05V 1.433(11) . ?
O00V C077 1.412(11) . ?
C71 H71 0.9500 . ?
C71 C72 1.375(10) . ?
O00X C05R 1.373(10) . ?
O00X C061 1.424(10) . ?
O00Y C06Z 1.438(11) . ?
O00Y C078 1.414(12) . ?
C60 C55 1.399(9) . ?
C60 C59 1.522(9) . ?
C60 C66 1.448(9) . ?
O010 C04V 1.416(11) . ?
O010 C05K 1.418(12) . ?
C61 C51 1.518(9) . ?
C61 C62 1.402(9) . ?
C61 C66 1.398(9) . ?
C36 H36 0.9500 . ?
C36 C31 1.390(9) . ?
C36 C35 1.404(9) . ?
C125 C124 1.379(9) . ?
C125 C126 1.435(9) . ?
C125 C109 1.502(9) . ?
C124 C133 1.439(9) . ?
C124 C123 1.523(9) . ?
C130 C131 1.333(10) . ?
C130 C129 1.412(10) . ?
C130 C103 1.498(10) . ?
C114 H42A 0.9500 . ?
C114 C109 1.365(10) . ?
C114 C113 1.399(10) . ?
C126 C121 1.441(9) . ?
C126 C115 1.492(10) . ?
C54 C49 1.462(10) . ?
C54 C53 1.440(10) . ?
C54 C43 1.461(10) . ?
C133 C138 1.458(9) . ?
C133 C134 1.385(9) . ?
C51 C59 1.545(9) . ?
C51 C50 1.566(10) . ?
C7 C50 1.469(10) . ?
C7 C8 1.441(10) . ?
C7 C12 1.370(9) . ?
C140 H68A 0.9500 . ?
C140 C139 1.386(10) . ?
C140 C141 1.398(10) . ?
C01D H01A 0.9900 . ?
C01D H01B 0.9900 . ?
C01D C04J 1.51(2) . ?
C82 H10A 0.9500 . ?
C82 C83 1.346(11) . ?
C82 C81 1.374(11) . ?
C109 C110 1.394(10) . ?
C55 C13 1.468(9) . ?
C55 C56 1.452(9) . ?
C13 C14 1.337(10) . ?
C13 C18 1.408(10) . ?
C3 H3 0.9500 . ?
C3 C2 1.341(10) . ?
C3 C4 1.373(12) . ?
C62 H62 0.9500 . ?
C121 C122 1.420(9) . ?
C121 C73 1.505(13) . ?
C121 C1EA 1.498(19) . ?
C31 C58 1.491(9) . ?
C31 C32 1.411(9) . ?
O01M C05M 1.416(12) . ?
O01M C06O 1.421(13) . ?
C127 C85 1.491(10) . ?
C127 C128 1.349(10) . ?
C127 C132 1.516(10) . ?
C37 C53 1.494(10) . ?
C37 C42 1.375(10) . ?
C37 C38 1.359(10) . ?
C138 C132 1.545(9) . ?
C138 C137 1.349(9) . ?
C35 H35 0.9500 . ?
C35 C34 1.390(10) . ?
C1 C6 1.409(10) . ?
C1 C49 1.423(10) . ?
C1 C2 1.425(10) . ?
C83 H11A 0.9500 . ?
C83 C84 1.378(10) . ?
C59 C58 1.558(9) . ?
C135 H63A 0.9500 . ?
C135 C134 1.403(9) . ?
C135 C136 1.378(10) . ?
C50 C49 1.393(10) . ?
C58 C57 1.343(9) . ?
C81 H9A 0.9500 . ?
C81 C80 1.368(10) . ?
C64 H64 0.9500 . ?
C64 C65 1.399(10) . ?
C116 H44A 0.9500 . ?
C116 C115 1.358(10) . ?
C116 C117 1.378(10) . ?
O021 C057 1.406(19) . ?
O021 C06T 1.435(18) . ?
O021 C5GA 1.390(13) . ?
O021 C8BA 1.423(13) . ?
C115 C120 1.404(10) . ?
O023 C04I 1.462(10) . ?
O023 C06L 1.474(11) . ?
C8 H8 0.9500 . ?
C8 C9 1.357(10) . ?
C6 H6 0.9500 . ?
C6 C5 1.402(11) . ?
C66 C65 1.420(9) . ?
C131 C132 1.532(10) . ?
C131 C144 1.481(10) . ?
C142 H70A 0.9500 . ?
C142 C143 1.384(10) . ?
C142 C141 1.364(10) . ?
C143 H71A 0.9500 . ?
C143 C144 1.409(10) . ?
C113 H41A 0.9500 . ?
C113 C112 1.395(11) . ?
C85 C90 1.373(10) . ?
C85 C86 1.390(10) . ?
C69 H69 0.9500 . ?
C26 H26 0.9500 . ?
C26 C25 1.409(11) . ?
C26 C27 1.387(10) . ?
C32 H32 0.9500 . ?
C32 C33 1.376(9) . ?
C128 C129 1.446(10) . ?
C128 C91 1.517(10) . ?
C25 C30 1.388(11) . ?
C25 C57 1.505(10) . ?
C132 C123 1.629(9) . ?
C129 C97 1.496(15) . ?
C129 C1C 1.500(17) . ?
C72 H72 0.9500 . ?
O02M C06V 1.415(11) . ?
O02M C079 1.416(12) . ?
O02N C06Q 1.419(18) . ?
O02N C06X 1.421(16) . ?
C122 C123 1.470(9) . ?
C2 H2 0.9500 . ?
C12 H12 0.9500 . ?
C12 C11 1.368(10) . ?
C43 C48 1.405(10) . ?
C43 C44 1.405(10) . ?
O02S C06U 1.401(12) . ?
O02S C073 1.441(12) . ?
C02T H02A 0.9900 . ?
C02T H02B 0.9900 . ?
C02T C04E 1.52(2) . ?
C139 C123 1.508(10) . ?
C139 C144 1.440(10) . ?
C90 H18A 0.9500 . ?
C90 C89 1.372(10) . ?
C137 H65A 0.9500 . ?
C137 C136 1.374(10) . ?
C110 H38A 0.9500 . ?
C110 C111 1.397(10) . ?
C65 H65 0.9500 . ?
C030 H03C 0.9900 . ?
C030 H03D 0.9900 . ?
C030 C03I 1.52(2) . ?
C112 H40A 0.9500 . ?
C112 C111 1.354(11) . ?
C032 H03G 0.9900 . ?
C032 H03H 0.9900 . ?
C032 C03K 1.510(17) . ?
C034 H03I 0.9900 . ?
C034 H03J 0.9900 . ?
C034 C03V 1.513(16) . ?
C39 H39 0.9500 . ?
C39 C40 1.352(11) . ?
C39 C38 1.360(10) . ?
C141 H69A 0.9500 . ?
C037 H03A 0.9900 . ?
C037 H03B 0.9900 . ?
C037 C04G 1.502(11) . ?
C84 H12A 0.9500 . ?
C4 H4 0.9500 . ?
C4 C5 1.348(12) . ?
C80 H8A 0.9500 . ?
C34 H34 0.9500 . ?
C34 C33 1.344(10) . ?
C9 H9 0.9500 . ?
C9 C10 1.381(10) . ?
C73 C74 1.364(13) . ?
C73 C78 1.383(13) . ?
C119 H47A 0.9500 . ?
C119 C120 1.430(11) . ?
C119 C118 1.364(11) . ?
O03F C07P 1.591(17) . ?
O03F C0AA 1.463(17) . ?
C41 H41 0.9500 . ?
C41 C40 1.400(11) . ?
C41 C42 1.395(11) . ?
C33 H33 0.9500 . ?
C03I H03E 0.9900 . ?
C03I H03F 0.9900 . ?
C03J H03K 0.9900 . ?
C03J H03L 0.9900 . ?
C03J C03T 1.525(16) . ?
C03K H03M 0.9900 . ?
C03K H03N 0.9900 . ?
C40 H40 0.9500 . ?
C56 C57 1.428(9) . ?
C56 C19 1.496(15) . ?
C56 C6DA 1.486(17) . ?
C89 H17A 0.9500 . ?
C89 C88 1.372(11) . ?
C17 H17 0.9500 . ?
C17 C16 1.364(11) . ?
C17 C18 1.388(9) . ?
C42 H42 0.9500 . ?
C111 H39A 0.9500 . ?
C38 H38 0.9500 . ?
C30 H30 0.9500 . ?
C30 C29 1.417(11) . ?
C03T H03O 0.9900 . ?
C03T H03P 0.9900 . ?
C134 H62A 0.9500 . ?
C03V H03Q 0.9900 . ?
C03V H03R 0.9900 . ?
C136 H64A 0.9500 . ?
C120 H48A 0.9500 . ?
C91 C96 1.372(10) . ?
C91 C92 1.387(11) . ?
C87 H15A 0.9500 . ?
C87 C86 1.379(10) . ?
C87 C88 1.411(11) . ?
C040 H04E 0.9900 . ?
C040 H04F 0.9900 . ?
C040 C048 1.50(2) . ?
C27 H27 0.9500 . ?
C27 C28 1.365(12) . ?
C48 H48 0.9500 . ?
C48 C47 1.402(11) . ?
C117 H45A 0.9500 . ?
C117 C118 1.384(12) . ?
C97 C102 1.391(17) . ?
C97 C98 1.443(17) . ?
C86 H14A 0.9500 . ?
C16 H16 0.9500 . ?
C16 C15 1.368(11) . ?
C048 H04G 0.9900 . ?
C048 H04H 0.9900 . ?
C107 H35A 0.9500 . ?
C107 C108 1.453(11) . ?
C107 C106 1.340(12) . ?
C74 H2A 0.9500 . ?
C74 C75 1.376(13) . ?
C88 H16A 0.9500 . ?
O04C C07K 1.462(19) . ?
O04C C07T 1.47(2) . ?
C04D H04U 0.9900 . ?
C04D H04V 0.9900 . ?
C04D C04X 1.520(16) . ?
C04E H04I 0.9900 . ?
C04E H04J 0.9900 . ?
C28 H28 0.9500 . ?
C28 C29 1.357(12) . ?
C04G H04A 0.9900 . ?
C04G H04B 0.9900 . ?
C108 H36A 0.9500 . ?
C108 C103 1.373(10) . ?
C04I H04K 0.9900 . ?
C04I H04L 0.9900 . ?
C04I C054 1.523(12) . ?
C04J H04M 0.9900 . ?
C04J H04N 0.9900 . ?
C04K H04W 0.9900 . ?
C04K H04X 0.9900 . ?
C04K C053 1.489(12) . ?
C04K C05Z 1.501(12) . ?
C5 H5 0.9500 . ?
C96 H24A 0.9500 . ?
C96 C95 1.388(12) . ?
C44 H44 0.9500 . ?
C44 C45 1.367(11) . ?
C103 C104 1.398(10) . ?
C04P H04O 0.9900 . ?
C04P H04P 0.9900 . ?
C04P C057 1.510(19) . ?
C04P C05P 1.509(19) . ?
C04Q H04C 0.9900 . ?
C04Q H04D 0.9900 . ?
C04Q C075 1.529(14) . ?
C11 H11 0.9500 . ?
C11 C10 1.395(10) . ?
C14 H14 0.9500 . ?
C14 C15 1.396(10) . ?
C04T H04Q 0.9900 . ?
C04T H04R 0.9900 . ?
C04T C04V 1.511(12) . ?
C15 H15 0.9500 . ?
C04V H04S 0.9900 . ?
C04V H04T 0.9900 . ?
C04W H04Y 0.9900 . ?
C04W H 0.9900 . ?
C04W C05I 1.522(17) . ?
C04X H04Z 0.9900 . ?
C04X HA 0.9900 . ?
C19 C24 1.389(15) . ?
C19 C20 1.387(15) . ?
C18 H18 0.9500 . ?
C93 H21A 0.9500 . ?
C93 C92 1.394(12) . ?
C93 C94 1.346(13) . ?
C118 H46A 0.9500 . ?
C10 H10 0.9500 . ?
C053 H3DA 0.9900 . ?
C053 HB 0.9900 . ?
C054 H05M 0.9900 . ?
C054 H05N 0.9900 . ?
C054 C064 1.495(14) . ?
C055 H05U 0.9900 . ?
C055 H05V 0.9900 . ?
C055 C06V 1.443(13) . ?
C78 H6A 0.9500 . ?
C78 C77 1.381(14) . ?
C057 H05W 0.9900 . ?
C057 H05X 0.9900 . ?
C24 H24 0.9500 . ?
C24 C23 1.402(16) . ?
C106 H34A 0.9500 . ?
C106 C105 1.319(12) . ?
C05A H4DA 0.9900 . ?
C05A HC 0.9900 . ?
C05A C05Z 1.496(12) . ?
C05B H5DA 0.9900 . ?
C05B HD 0.9900 . ?
C05B C05J 1.499(17) . ?
C46 H46 0.9500 . ?
C46 C45 1.382(12) . ?
C46 C47 1.376(12) . ?
C102 H30A 0.9500 . ?
C102 C101 1.338(18) . ?
C05E H05O 0.9900 . ?
C05E H05P 0.9900 . ?
C05E C068 1.52(2) . ?
C29 H29 0.9500 . ?
C104 H32A 0.9500 . ?
C104 C105 1.401(11) . ?
C92 H20A 0.9500 . ?
C05I H6DA 0.9900 . ?
C05I HE 0.9900 . ?
C05J H1EA 0.9900 . ?
C05J HF 0.9900 . ?
C05K H05Y 0.9900 . ?
C05K HG 0.9900 . ?
C05K C078 1.518(13) . ?
C05L H05Q 0.9900 . ?
C05L H05R 0.9900 . ?
C05L C05O 1.51(2) . ?
C05M H05A 0.9900 . ?
C05M H05B 0.9900 . ?
C05M C05X 1.472(13) . ?
C98 H26A 0.9500 . ?
C98 C99 1.388(17) . ?
C05O H05S 0.9900 . ?
C05O H05T 0.9900 . ?
C05P H05Z 0.9900 . ?
C05P HH 0.9900 . ?
C05P C06T 1.50(2) . ?
C22 H22 0.9500 . ?
C22 C21 1.370(16) . ?
C22 C23 1.360(16) . ?
C05R H05C 0.9900 . ?
C05R H05D 0.9900 . ?
C05R C06G 1.526(13) . ?
C05S H05E 0.9900 . ?
C05S H05F 0.9900 . ?
C05S C07H 1.487(14) . ?
C05T H05 0.9900 . ?
C05T HI 0.9900 . ?
C05T C079 1.462(14) . ?
C05V H05G 0.9900 . ?
C05V H05H 0.9900 . ?
C05V C06B 1.510(12) . ?
C05X H05I 0.9900 . ?
C05X H05J 0.9900 . ?
C75 H3A 0.9500 . ?
C75 C76 1.359(14) . ?
C05Z H6EA 0.9900 . ?
C05Z HJ 0.9900 . ?
C99 H27A 0.9500 . ?
C99 C100 1.38(2) . ?
C061 H06A 0.9900 . ?
C061 H06B 0.9900 . ?
C061 C076 1.478(12) . ?
C45 H45 0.9500 . ?
C105 H33A 0.9500 . ?
C064 H06K 0.9900 . ?
C064 H06L 0.9900 . ?
C064 C06L 1.500(13) . ?
C94 H22A 0.9500 . ?
C94 C95 1.306(13) . ?
C95 H23A 0.9500 . ?
C068 H06M 0.9900 . ?
C068 H06N 0.9900 . ?
C069 H7EA 0.9900 . ?
C069 HK 0.9900 . ?
C069 C06Y 1.53(2) . ?
C06B H06C 0.9900 . ?
C06B H06D 0.9900 . ?
C21 H21 0.9500 . ?
C21 C20 1.389(15) . ?
C23 H23 0.9500 . ?
C47 H47 0.9500 . ?
C20 H20 0.9500 . ?
C06G H06E 0.9900 . ?
C06G H06F 0.9900 . ?
C77 H5A 0.9500 . ?
C77 C76 1.378(14) . ?
C06I H8EA 0.9900 . ?
C06I HL 0.9900 . ?
C06I C06S 1.52(2) . ?
C06I C06Y 1.54(2) . ?
C76 H4A 0.9500 . ?
C06K H06Y 0.9900 . ?
C06K HM 0.9900 . ?
C06K C06U 1.496(14) . ?
C06L H06O 0.9900 . ?
C06L H06P 0.9900 . ?
C06O H06G 0.9900 . ?
C06O H06H 0.9900 . ?
C06O C077 1.567(14) . ?
C06Q H06Q 0.9900 . ?
C06Q H06R 0.9900 . ?
C06Q C074 1.516(19) . ?
C06S H9EA 0.9900 . ?
C06S HN 0.9900 . ?
C06T H06Z 0.9900 . ?
C06T HO 0.9900 . ?
C06U H06 0.9900 . ?
C06U HP 0.9900 . ?
C06V H0AA 0.9900 . ?
C06V HQ 0.9900 . ?
C06X H06S 0.9900 . ?
C06X H06T 0.9900 . ?
C06X C07D 1.564(19) . ?
C06Y H0FA 0.9900 . ?
C06Y HR 0.9900 . ?
C06Z H1AA 0.9900 . ?
C06Z HS 0.9900 . ?
C06Z C073 1.505(14) . ?
C100 H28A 0.9500 . ?
C100 C101 1.42(2) . ?
C101 H29A 0.9500 . ?
C073 H07Y 0.9900 . ?
C073 HT 0.9900 . ?
C074 H07S 0.9900 . ?
C074 H07T 0.9900 . ?
C074 C07D 1.540(19) . ?
C075 H07A 0.9900 . ?
C075 H07B 0.9900 . ?
C075 C07H 1.549(15) . ?
C076 H07C 0.9900 . ?
C076 H07D 0.9900 . ?
C077 H07E 0.9900 . ?
C077 H07F 0.9900 . ?
C078 H07Z 0.9900 . ?
C078 HU 0.9900 . ?
C079 H07 0.9900 . ?
C079 HV 0.9900 . ?
C07D H07U 0.9900 . ?
C07D H07V 0.9900 . ?
C07H H07G 0.9900 . ?
C07H H07H 0.9900 . ?
C07K H07I 0.9900 . ?
C07K H07J 0.9900 . ?
C07K C07Q 1.521(16) . ?
C07N H6AA 0.9900 . ?
C07N HW 0.9900 . ?
C07N C07P 1.444(18) . ?
C07N C1AA 1.387(18) . ?
C07P H1BA 0.9900 . ?
C07P HX 0.9900 . ?
C07Q H07K 0.9900 . ?
C07Q H07L 0.9900 . ?
C07Q C07S 1.460(18) . ?
C07S H07M 0.9900 . ?
C07S H07N 0.9900 . ?
C07S C07T 1.516(17) . ?
C07T H07O 0.9900 . ?
C07T H07P 0.9900 . ?
C0AA H0AB 0.9900 . ?
C0AA H0AC 0.9900 . ?
C0AA C1AA 1.567(15) . ?
C1AA H1AB 0.9900 . ?
C1AA H1AC 0.9900 . ?
O04D C2AA 1.48(3) . ?
O04D C5AA 1.48(3) . ?
C2AA H2AA 0.9900 . ?
C2AA H2AB 0.9900 . ?
C2AA C3AA 1.52(3) . ?
C3AA H3AA 0.9900 . ?
C3AA H3AB 0.9900 . ?
C3AA C4AA 1.46(3) . ?
C4AA H4AA 0.9900 . ?
C4AA H4AB 0.9900 . ?
C4AA C5AA 1.51(3) . ?
C5AA H5AA 0.9900 . ?
C5AA H5AB 0.9900 . ?
O03G C6AA 1.60(3) . ?
O03G C0AB 1.50(3) . ?
C07O H2BA 0.9900 . ?
C07O HY 0.9900 . ?
C07O C6AA 1.38(3) . ?
C07O C1AB 1.42(3) . ?
C6AA H6AB 0.9900 . ?
C6AA H6AC 0.9900 . ?
C0AB H0AD 0.9900 . ?
C0AB H0AE 0.9900 . ?
C0AB C1AB 1.57(2) . ?
C1AB H1AD 0.9900 . ?
C1AB H1AE 0.9900 . ?
O0AA C7AA 1.424(19) . ?
O0AA C8AA 1.424(19) . ?
C7AA H7AA 0.9900 . ?
C7AA H7AB 0.9900 . ?
C7AA C0 1.529(19) . ?
C8AA H8AA 0.9900 . ?
C8AA H8AB 0.9900 . ?
C8AA C07I 1.50(2) . ?
C0 H0A 0.9900 . ?
C0 H0B 0.9900 . ?
C0 C07I 1.54(2) . ?
C07I H07Q 0.9900 . ?
C07I H07R 0.9900 . ?
O0 C9AA 1.50(3) . ?
O0 C06M 1.51(3) . ?
C9AA H9AA 0.9900 . ?
C9AA H9AB 0.9900 . ?
C9AA C8FA 1.55(3) . ?
C8FA H8FA 0.9900 . ?
C8FA H8FB 0.9900 . ?
C8FA C9FA 1.49(3) . ?
C9FA H9FA 0.9900 . ?
C9FA H9FB 0.9900 . ?
C9FA C06M 1.51(3) . ?
C06M H06U 0.9900 . ?
C06M H06V 0.9900 . ?
O02O C06R 1.401(17) . ?
O02O C0BA 1.419(16) . ?
C06R H06W 0.9900 . ?
C06R H06X 0.9900 . ?
C06R C0GA 1.539(17) . ?
C0BA H0BA 0.9900 . ?
C0BA H0BB 0.9900 . ?
C0BA C07E 1.540(16) . ?
C0GA H0GA 0.9900 . ?
C0GA H0GB 0.9900 . ?
C0GA C07E 1.561(16) . ?
C07E H07W 0.9900 . ?
C07E H07X 0.9900 . ?
O1AA C05U 1.43(3) . ?
O1AA C4BA 1.44(3) . ?
O00O C1BA 1.37(3) . ?
O00O C1GA 1.43(3) . ?
O00Z C06{ 1.45(3) . ?
O00Z C4GA 1.38(3) . ?
O1 C2BA 1.41(3) . ?
O1 C3BA 1.40(3) . ?
O2AA C06W 1.46(3) . ?
O2AA C3GA 1.40(3) . ?
O02T C5BA 1.40(3) . ?
O02T C2GA 1.44(3) . ?
C1BA H1BB 0.9900 . ?
C1BA H1BC 0.9900 . ?
C1BA C2BA 1.50(3) . ?
C2BA H2BB 0.9900 . ?
C2BA H2BC 0.9900 . ?
C1GA H1GA 0.9900 . ?
C1GA H1GB 0.9900 . ?
C1GA C06W 1.47(3) . ?
C3BA H3BA 0.9900 . ?
C3BA H3BB 0.9900 . ?
C3BA C4GA 1.53(3) . ?
C05U H4BA 0.9900 . ?
C05U HZ 0.9900 . ?
C05U C3GA 1.48(3) . ?
C4BA H4BB 0.9900 . ?
C4BA H4BC 0.9900 . ?
C4BA C5BA 1.50(3) . ?
C5BA H5BA 0.9900 . ?
C5BA H5BB 0.9900 . ?
C06W H6BA 0.9900 . ?
C06W H7HA 0.9900 . ?
C06{ H7BA 0.9900 . ?
C06{ H9HA 0.9900 . ?
C06{ C2GA 1.51(3) . ?
C2GA H2GA 0.9900 . ?
C2GA H2GB 0.9900 . ?
C3GA H3GA 0.9900 . ?
C3GA H3GB 0.9900 . ?
C4GA H4GA 0.9900 . ?
C4GA H4GB 0.9900 . ?
C6BA H6BB 0.9900 . ?
C6BA H6BC 0.9900 . ?
C6BA C5GA 1.491(16) . ?
C6BA C7BA 1.511(15) . ?
C5GA H5GA 0.9900 . ?
C5GA H5GB 0.9900 . ?
C7BA H7BB 0.9900 . ?
C7BA H7BC 0.9900 . ?
C7BA C8BA 1.480(17) . ?
C8BA H8BA 0.9900 . ?
C8BA H8BB 0.9900 . ?
O2 C6GA 1.43(3) . ?
O2 C3CA 1.41(3) . ?
O3AA C9BA 1.44(3) . ?
O3AA C4CA 1.42(3) . ?
O00Q C2CA 1.40(3) . ?
O00Q C8GA 1.42(3) . ?
O00W C05W 1.41(3) . ?
O00W C9GA 1.39(3) . ?
O4AA C1CA 1.37(3) . ?
O4AA C7GA 1.42(3) . ?
O01N C0CA 1.42(3) . ?
O01N C06P 1.45(3) . ?
C6GA H6GA 0.9900 . ?
C6GA H6GB 0.9900 . ?
C6GA C9BA 1.49(3) . ?
C9BA H9BA 0.9900 . ?
C9BA H9BB 0.9900 . ?
C0CA H0CA 0.9900 . ?
C0CA H0CB 0.9900 . ?
C0CA C2CA 1.45(3) . ?
C1CA H1CA 0.9900 . ?
C1CA H1CB 0.9900 . ?
C1CA C4CA 1.53(3) . ?
C05W H05K 0.9900 . ?
C05W H05L 0.9900 . ?
C05W C3CA 1.49(3) . ?
C2CA H2CA 0.9900 . ?
C2CA H2CB 0.9900 . ?
C7GA H7GA 0.9900 . ?
C7GA H7GB 0.9900 . ?
C7GA C8GA 1.47(3) . ?
C3CA H3CA 0.9900 . ?
C3CA H3CB 0.9900 . ?
C4CA H4CA 0.9900 . ?
C4CA H4CB 0.9900 . ?
C06P H06I 0.9900 . ?
C06P H06J 0.9900 . ?
C06P C9GA 1.59(3) . ?
C8GA H8GA 0.9900 . ?
C8GA H8GB 0.9900 . ?
C9GA H9GA 0.9900 . ?
C9GA H9GB 0.9900 . ?
O5AA C5CA 1.425(12) . ?
O5AA C2HA 1.435(11) . ?
O6AA C0HA 1.404(9) . ?
O6AA C6CA 1.401(9) . ?
O7AA C1HA 1.386(10) . ?
O7AA C7CA 1.388(9) . ?
O8AA C9CA 1.416(10) . ?
O8AA C3HA 1.430(10) . ?
O9AA C8CA 1.422(10) . ?
O9AA C2DA 1.445(10) . ?
C0HA H0HA 0.9900 . ?
C0HA H0HB 0.9900 . ?
C0HA C5CA 1.504(10) . ?
C5CA H5CA 0.9900 . ?
C5CA H5CB 0.9900 . ?
C1HA H1HA 0.9900 . ?
C1HA H1HB 0.9900 . ?
C1HA C2HA 1.470(11) . ?
C2HA H2HA 0.9900 . ?
C2HA H2HB 0.9900 . ?
C6CA H6CA 0.9900 . ?
C6CA H6CB 0.9900 . ?
C6CA C0DA 1.473(12) . ?
C7CA H7CA 0.9900 . ?
C7CA H7CB 0.9900 . ?
C7CA C3HA 1.483(13) . ?
C8CA H8CA 0.9900 . ?
C8CA H8CB 0.9900 . ?
C8CA C9CA 1.477(12) . ?
C9CA H9CA 0.9900 . ?
C9CA H9CB 0.9900 . ?
C3HA H3HA 0.9900 . ?
C3HA H3HB 0.9900 . ?
O3 C0DA 1.433(12) . ?
O3 C1DA 1.433(9) . ?
C0DA H0DA 0.9900 . ?
C0DA H0DB 0.9900 . ?
C1DA H1DA 0.9900 . ?
C1DA H1DB 0.9900 . ?
C1DA C2DA 1.509(11) . ?
C2DA H2DA 0.9900 . ?
C2DA H2DB 0.9900 . ?
O0BA C4HA 1.463(14) . ?
O0BA C4DA 1.377(16) . ?
C4HA H4HA 0.9900 . ?
C4HA H4HB 0.9900 . ?
C4HA C5DA 1.516(14) . ?
C3DA H3DB 0.9900 . ?
C3DA H3DC 0.9900 . ?
C3DA C4DA 1.506(15) . ?
C3DA C5DA 1.537(15) . ?
C4DA H4DB 0.9900 . ?
C4DA H4DC 0.9900 . ?
C5DA H5DB 0.9900 . ?
C5DA H5DC 0.9900 . ?
C6DA C5HA 1.390(17) . ?
C6DA C0EA 1.368(17) . ?
C5HA H5HA 0.9500 . ?
C5HA C9DA 1.385(16) . ?
C7DA H7DA 0.9500 . ?
C7DA C8DA 1.388(18) . ?
C7DA C9DA 1.374(18) . ?
C8DA H8DA 0.9500 . ?
C8DA C0EA 1.394(17) . ?
C9DA H9DA 0.9500 . ?
C0EA H0EA 0.9500 . ?
C1EA C2EA 1.369(18) . ?
C1EA C6HA 1.373(18) . ?
C2EA H2EA 0.9500 . ?
C2EA C3EA 1.367(19) . ?
C6HA H6HA 0.9500 . ?
C6HA C4EA 1.389(18) . ?
C3EA H3EA 0.9500 . ?
C3EA C5EA 1.380(18) . ?
C4EA H4EA 0.9500 . ?
C4EA C5EA 1.394(18) . ?
C5EA H5EA 0.9500 . ?
O4 C1B 1.419(13) . ?
O4 C2FA 1.402(14) . ?
O5 C6EA 1.521(16) . ?
O5 C0FA 1.396(13) . ?
O6 C7EA 1.439(14) . ?
O6 C1FA 1.453(15) . ?
O1BA C8HA 1.451(14) . ?
O1BA C8EA 1.436(13) . ?
O2BA C9EA 1.428(14) . ?
O2BA C3FA 1.423(14) . ?
O3BA C4FA 1.371(14) . ?
O3BA C5FA 1.390(15) . ?
C8HA H8HA 0.9900 . ?
C8HA H8HB 0.9900 . ?
C8HA C7EA 1.514(15) . ?
C1B H1BD 0.9900 . ?
C1B H1BE 0.9900 . ?
C1B C9EA 1.486(15) . ?
C6EA H6EB 0.9900 . ?
C6EA H6EC 0.9900 . ?
C6EA C8EA 1.484(15) . ?
C7EA H7EB 0.9900 . ?
C7EA H7EC 0.9900 . ?
C8EA H8EB 0.9900 . ?
C8EA H8EC 0.9900 . ?
C9EA H9EB 0.9900 . ?
C9EA H9EC 0.9900 . ?
C0FA H0FB 0.9900 . ?
C0FA H0FC 0.9900 . ?
C0FA C2FA 1.517(14) . ?
C1FA H1FA 0.9900 . ?
C1FA H1FB 0.9900 . ?
C1FA C4FA 1.474(16) . ?
C2FA H2FA 0.9900 . ?
C2FA H2FB 0.9900 . ?
C3FA H3FA 0.9900 . ?
C3FA H3FB 0.9900 . ?
C3FA C5FA 1.487(16) . ?
C4FA H4FA 0.9900 . ?
C4FA H4FB 0.9900 . ?
C5FA H5FA 0.9900 . ?
C5FA H5FB 0.9900 . ?
C1C C6FA 1.396(19) . ?
C1C C7FA 1.448(18) . ?
C6FA H6FA 0.9500 . ?
C6FA C1F 1.364(19) . ?
C7FA H7FA 0.9500 . ?
C7FA C1D 1.392(19) . ?
C1D H1D 0.9500 . ?
C1D C1E 1.36(2) . ?
C1E H1E 0.9500 . ?
C1E C1F 1.43(2) . ?
C1F H1F 0.9500 . ?

loop_
_twin_individual_id
_twin_individual_mass_fraction_refined
1 0.9(5)
2 0.1(5)

loop_
_smtbx_masks_void_nr
_smtbx_masks_void_average_x
_smtbx_masks_void_average_y
_smtbx_masks_void_average_z
_smtbx_masks_void_volume
_smtbx_masks_void_count_electrons
_smtbx_masks_void_content
1 0.415 0.014 0.317 331.7 73.1 2(C4H8O)
2 -0.274 0.176 0.100 268.6 67.9 2(C4H8O)
3 -0.268 0.328 0.630 483.9 100.2 2(C4H8O)
4 -0.415 0.514 0.683 331.7 73.1 2(C4H8O)
5 0.274 0.676 0.900 268.6 67.9 2(C4H8O)
6 -0.027 0.828 0.370 483.9 100.2 2(C4H8O)
